data_7016751
loop_
_publ_author_name
'Glasson, Christopher R. K.'
'Meehan, George V.'
'Motti, Cherie A.'
'Clegg, Jack K.'
'Turner, Peter'
'Jensen, Paul'
'Lindoy, Leonard F.'

_publ_section_title
;
 New nickel(ii) and iron(ii) helicates and tetrahedra derived from
 expanded quaterpyridines.
;
_journal_issue 40
_journal_name_full 'Dalton transactions (Cambridge, England : 2003)'
_journal_page_first 10481
_journal_page_last 10490
_journal_paper_doi 10.1039/c1dt10667h
_journal_volume 40
_journal_year 2011
_chemical_formula_moiety
;
C228 H204 F48 N24 Ni4 O24 P8, 6(C2 H3 N), 5.75(C4 H8 O), (C H4 O), 4.575(H2 O)
;
_chemical_formula_sum 'C264 H279.75 F48 N30 Ni4 O35.325 P8'
_chemical_formula_weight 5832.63
_chemical_name_systematic
;
?
;
_space_group_IT_number 2
_symmetry_cell_setting triclinic
_symmetry_Int_Tables_number 2
_symmetry_space_group_name_Hall '-P 1'
_symmetry_space_group_name_H-M 'P -1'
_atom_sites_solution_hydrogens geom
_atom_sites_solution_primary direct
_atom_sites_solution_secondary difmap
_audit_creation_method SHELXL-97
_cell_angle_alpha 78.498(4)
_cell_angle_beta 79.573(4)
_cell_angle_gamma 76.780(3)
_cell_formula_units_Z 2
_cell_length_a 21.1588(12)
_cell_length_b 24.2022(14)
_cell_length_c 37.7344(22)
_cell_measurement_reflns_used 9945
_cell_measurement_temperature 150(2)
_cell_measurement_theta_max 24.32
_cell_measurement_theta_min 2.23
_cell_volume 18247.0(19)
_computing_cell_refinement 'SAINT (Bruker-Nonius, 2003)'
_computing_data_collection 'APEX (Bruker-Nonius, 2003)'
_computing_data_reduction 'SAINT (Bruker-Nonius, 2003), XPREP (Bruker-Nonius, 2003)'
_computing_molecular_graphics
;ORTEP-3 (Farrugia, 1997)
WINGX-32 (Farrugia, 1999)
;
_computing_publication_material 'enCIFer 1.1 (CCDC, 2005)'
_computing_structure_refinement 'SHELXL-97 (Sheldrick, 1997)'
_computing_structure_solution 'SIR97 (Altomare, et. al. 1999)'
_diffrn_ambient_temperature 150(2)
_diffrn_measured_fraction_theta_full 0.981
_diffrn_measured_fraction_theta_max 0.981
_diffrn_measurement_device_type APEXII-FR591
_diffrn_measurement_method \w+\f
_diffrn_radiation_monochromator graphite
_diffrn_radiation_source 'rotating anode'
_diffrn_radiation_type MoK\a
_diffrn_radiation_wavelength 0.71073
_diffrn_reflns_av_R_equivalents 0.0693
_diffrn_reflns_av_sigmaI/netI 0.0568
_diffrn_reflns_limit_h_max 24
_diffrn_reflns_limit_h_min -25
_diffrn_reflns_limit_k_max 28
_diffrn_reflns_limit_k_min -28
_diffrn_reflns_limit_l_max 44
_diffrn_reflns_limit_l_min -44
_diffrn_reflns_number 443400
_diffrn_reflns_theta_full 25.00
_diffrn_reflns_theta_max 25.00
_diffrn_reflns_theta_min 1.91
_diffrn_standards_decay_% 0
_diffrn_standards_interval_count 0
_diffrn_standards_interval_time 0
_diffrn_standards_number 0
_exptl_absorpt_coefficient_mu 0.318
_exptl_absorpt_correction_T_max 0.7457
_exptl_absorpt_correction_T_min 0.6737
_exptl_absorpt_correction_type multi-scan
_exptl_absorpt_process_details 'SADABS (Sheldrick, 2003)'
_exptl_crystal_colour yellow
_exptl_crystal_density_diffrn 1.062
_exptl_crystal_density_method 'not measured'
_exptl_crystal_description block
_exptl_crystal_F_000 6041
_exptl_crystal_size_max 0.250
_exptl_crystal_size_mid 0.180
_exptl_crystal_size_min 0.100
_refine_diff_density_max 4.107
_refine_diff_density_min -1.723
_refine_diff_density_rms 0.124
_refine_ls_extinction_method none
_refine_ls_goodness_of_fit_ref 1.173
_refine_ls_hydrogen_treatment constr
_refine_ls_matrix_type full
_refine_ls_number_parameters 3755
_refine_ls_number_reflns 63078
_refine_ls_number_restraints 38
_refine_ls_restrained_S_all 1.177
_refine_ls_R_factor_all 0.1719
_refine_ls_R_factor_gt 0.1123
_refine_ls_shift/su_max 0.002
_refine_ls_shift/su_mean 0.000
_refine_ls_structure_factor_coef Fsqd
_refine_ls_weighting_details 'calc w=1/[\s^2^(Fo^2^)+(0.1000P)^2^+68.0000P] where P=(Fo^2^+2Fc^2^)/3'
_refine_ls_weighting_scheme calc
_refine_ls_wR_factor_gt 0.2757
_refine_ls_wR_factor_ref 0.3001
_reflns_number_gt 39105
_reflns_number_total 63078
_reflns_threshold_expression >2sigma(I)
_cod_data_source_file c1dt10667h.txt
_cod_data_source_block lj228sad
_cod_depositor_comments
;
The following automatic conversions were performed:
data name '_symmetry_intl_tables_number' replaced with
'_symmetry_Int_Tables_number' as specified in the replacement file
'/home/antanas/src/cod-tools/trunk/data/replacement-values/replacement_tags.lst'.

Automatic conversion script
Id: cif_correct_tags 4998 2017-03-02 13:24:31Z antanas 
;
_cod_original_cell_volume 18247.0(18)
_cod_original_sg_symbol_H-M P-1
_cod_database_code 7016751

loop_
_symmetry_equiv_pos_as_xyz
'x, y, z'
'-x, -y, -z'

loop_
_atom_site_label
_atom_site_type_symbol
_atom_site_fract_x
_atom_site_fract_y
_atom_site_fract_z
_atom_site_U_iso_or_equiv
_atom_site_adp_type
_atom_site_occupancy
_atom_site_symmetry_multiplicity
_atom_site_calc_flag
_atom_site_refinement_flags
_atom_site_disorder_assembly
_atom_site_disorder_group
C1 C -0.2049(4) 1.3842(3) 0.1796(2) 0.0601(19) Uani 1 1 d . . .
H1A H -0.1931 1.3889 0.1530 0.090 Uiso 0.50 1 calc PR . .
H1B H -0.1772 1.4026 0.1898 0.090 Uiso 0.50 1 calc PR . .
H1C H -0.2510 1.4022 0.1857 0.090 Uiso 0.50 1 calc PR . .
H1D H -0.2211 1.4069 0.1994 0.090 Uiso 0.50 1 calc PR . .
H1E H -0.2370 1.3932 0.1625 0.090 Uiso 0.50 1 calc PR . .
H1F H -0.1632 1.3936 0.1666 0.090 Uiso 0.50 1 calc PR . .
C2 C -0.1945(3) 1.3203(3) 0.1956(2) 0.0476(16) Uani 1 1 d . . .
C3 C -0.1717(3) 1.2790(2) 0.17324(17) 0.0370(13) Uani 1 1 d . . .
H3 H -0.1620 1.2918 0.1477 0.044 Uiso 1 1 calc R . .
C4 C -0.1770(3) 1.2042(2) 0.22098(17) 0.0401(14) Uani 1 1 d . . .
C5 C -0.1982(4) 1.2422(3) 0.2456(2) 0.0579(19) Uani 1 1 d . . .
H5 H -0.2068 1.2284 0.2710 0.069 Uiso 1 1 calc R . .
C6 C -0.2067(4) 1.3008(3) 0.2324(2) 0.062(2) Uani 1 1 d . . .
H6 H -0.2211 1.3275 0.2490 0.075 Uiso 1 1 calc R . .
C7 C -0.1702(3) 1.1408(2) 0.23270(17) 0.0390(14) Uani 1 1 d . . .
C8 C -0.1403(3) 1.0523(2) 0.21304(16) 0.0332(12) Uani 1 1 d . . .
H8 H -0.1215 1.0307 0.1939 0.040 Uiso 1 1 calc R . .
C9 C -0.1621(3) 1.0222(3) 0.24696(18) 0.0428(15) Uani 1 1 d . . .
C10 C -0.1858(4) 1.0547(3) 0.2752(2) 0.0540(18) Uani 1 1 d . . .
H10 H -0.1992 1.0364 0.2992 0.065 Uiso 1 1 calc R . .
C11 C -0.1897(4) 1.1138(3) 0.26768(18) 0.0523(17) Uani 1 1 d . . .
H11 H -0.2057 1.1360 0.2867 0.063 Uiso 1 1 calc R . .
C12 C -0.1597(3) 0.9595(2) 0.25101(18) 0.0430(15) Uani 1 1 d . . .
C13 C -0.1431(3) 0.9205(3) 0.28180(19) 0.0466(15) Uani 1 1 d . . .
C14 C -0.1380(3) 0.8611(3) 0.28249(19) 0.0462(15) Uani 1 1 d . . .
H14 H -0.1282 0.8349 0.3041 0.055 Uiso 1 1 calc R . .
C15 C -0.1469(3) 0.8399(3) 0.25250(18) 0.0437(15) Uani 1 1 d . . .
C16 C -0.1660(3) 0.8793(3) 0.22230(19) 0.0456(15) Uani 1 1 d . . .
C17 C -0.1726(3) 0.9389(3) 0.22130(19) 0.0461(15) Uani 1 1 d . . .
H17 H -0.1859 0.9653 0.2004 0.055 Uiso 1 1 calc R . .
C18 C -0.1345(3) 0.7767(2) 0.25272(18) 0.0432(15) Uani 1 1 d . . .
C19 C -0.0771(3) 0.7402(3) 0.26419(18) 0.0450(15) Uani 1 1 d . . .
C20 C -0.0640(3) 0.6822(2) 0.26108(18) 0.0414(14) Uani 1 1 d . . .
H20 H -0.0248 0.6582 0.2684 0.050 Uiso 1 1 calc R . .
C21 C -0.1069(3) 0.6585(2) 0.24749(17) 0.0397(14) Uani 1 1 d . . .
C22 C -0.1649(3) 0.6943(2) 0.23733(18) 0.0425(15) Uani 1 1 d . . .
C23 C -0.1782(3) 0.7521(3) 0.24020(19) 0.0466(16) Uani 1 1 d . . .
H23 H -0.2181 0.7757 0.2335 0.056 Uiso 1 1 calc R . .
C24 C -0.0906(3) 0.5966(2) 0.24336(17) 0.0365(13) Uani 1 1 d . . .
C25 C -0.0723(3) 0.5541(2) 0.27248(17) 0.0340(13) Uani 1 1 d . . .
H25 H -0.0687 0.5656 0.2946 0.041 Uiso 1 1 calc R . .
C26 C -0.0636(3) 0.4809(2) 0.23959(15) 0.0325(12) Uani 1 1 d . . .
C27 C -0.0812(3) 0.5208(3) 0.20911(18) 0.0426(14) Uani 1 1 d . . .
H27 H -0.0841 0.5085 0.1872 0.051 Uiso 1 1 calc R . .
C28 C -0.0941(3) 0.5781(3) 0.21133(17) 0.0434(15) Uani 1 1 d . . .
H28 H -0.1057 0.6057 0.1906 0.052 Uiso 1 1 calc R . .
C29 C -0.0505(3) 0.4179(2) 0.24020(16) 0.0333(13) Uani 1 1 d . . .
C30 C -0.0329(3) 0.3274(2) 0.27591(17) 0.0385(14) Uani 1 1 d . . .
H30 H -0.0279 0.3046 0.2992 0.046 Uiso 1 1 calc R . .
C31 C -0.0302(3) 0.2995(3) 0.24674(19) 0.0440(15) Uani 1 1 d . . .
C32 C -0.0374(3) 0.3341(3) 0.21347(19) 0.0496(16) Uani 1 1 d . . .
H32 H -0.0355 0.3168 0.1927 0.060 Uiso 1 1 calc R . .
C33 C -0.0475(3) 0.3933(3) 0.20950(18) 0.0425(14) Uani 1 1 d . . .
H33 H -0.0522 0.4166 0.1863 0.051 Uiso 1 1 calc R . .
C34 C -0.0207(4) 0.2352(3) 0.2520(2) 0.0567(18) Uani 1 1 d . . .
H34A H -0.0171 0.2191 0.2777 0.085 Uiso 0.50 1 calc PR . .
H34B H 0.0194 0.2198 0.2366 0.085 Uiso 0.50 1 calc PR . .
H34C H -0.0583 0.2247 0.2451 0.085 Uiso 0.50 1 calc PR . .
H34D H -0.0202 0.2233 0.2286 0.085 Uiso 0.50 1 calc PR . .
H34E H -0.0568 0.2226 0.2696 0.085 Uiso 0.50 1 calc PR . .
H34F H 0.0210 0.2177 0.2611 0.085 Uiso 0.50 1 calc PR . .
C35 C -0.1211(5) 0.9039(4) 0.3437(2) 0.076(2) Uani 1 1 d . . .
H35A H -0.1128 0.9250 0.3614 0.114 Uiso 0.50 1 calc PR . .
H35B H -0.0834 0.8727 0.3393 0.114 Uiso 0.50 1 calc PR . .
H35C H -0.1604 0.8877 0.3533 0.114 Uiso 0.50 1 calc PR . .
H35D H -0.1250 0.8652 0.3413 0.114 Uiso 0.50 1 calc PR . .
H35E H -0.1544 0.9176 0.3634 0.114 Uiso 0.50 1 calc PR . .
H35F H -0.0774 0.9026 0.3493 0.114 Uiso 0.50 1 calc PR . .
C36 C -0.1987(6) 0.8975(3) 0.1628(3) 0.093(3) Uani 1 1 d . . .
H36A H -0.2057 0.8766 0.1446 0.139 Uiso 0.50 1 calc PR . .
H36B H -0.1647 0.9200 0.1522 0.139 Uiso 0.50 1 calc PR . .
H36C H -0.2397 0.9235 0.1703 0.139 Uiso 0.50 1 calc PR . .
H36D H -0.2010 0.9368 0.1668 0.139 Uiso 0.50 1 calc PR . .
H36E H -0.2421 0.8934 0.1592 0.139 Uiso 0.50 1 calc PR . .
H36F H -0.1671 0.8899 0.1410 0.139 Uiso 0.50 1 calc PR . .
C37 C 0.0222(4) 0.7297(3) 0.2885(2) 0.065(2) Uani 1 1 d . . .
H37A H 0.0482 0.7531 0.2958 0.097 Uiso 0.50 1 calc PR . .
H37B H 0.0484 0.7096 0.2690 0.097 Uiso 0.50 1 calc PR . .
H37C H 0.0093 0.7016 0.3095 0.097 Uiso 0.50 1 calc PR . .
H37D H 0.0224 0.6897 0.2871 0.097 Uiso 0.50 1 calc PR . .
H37E H 0.0222 0.7333 0.3139 0.097 Uiso 0.50 1 calc PR . .
H37F H 0.0613 0.7413 0.2733 0.097 Uiso 0.50 1 calc PR . .
C38 C -0.2700(3) 0.7001(3) 0.2200(3) 0.065(2) Uani 1 1 d . . .
H38A H -0.2945 0.6766 0.2115 0.098 Uiso 0.50 1 calc PR . .
H38B H -0.2663 0.7347 0.2017 0.098 Uiso 0.50 1 calc PR . .
H38C H -0.2932 0.7113 0.2432 0.098 Uiso 0.50 1 calc PR . .
H38D H -0.2749 0.7385 0.2261 0.098 Uiso 0.50 1 calc PR . .
H38E H -0.3030 0.6804 0.2358 0.098 Uiso 0.50 1 calc PR . .
H38F H -0.2761 0.7037 0.1944 0.098 Uiso 0.50 1 calc PR . .
C39 C -0.1443(4) 1.3090(4) 0.0229(2) 0.082(3) Uani 1 1 d . . .
H39A H -0.1832 1.2918 0.0270 0.123 Uiso 0.50 1 calc PR . .
H39B H -0.1185 1.3020 -0.0006 0.123 Uiso 0.50 1 calc PR . .
H39C H -0.1579 1.3505 0.0228 0.123 Uiso 0.50 1 calc PR . .
H39D H -0.1232 1.3377 0.0058 0.123 Uiso 0.50 1 calc PR . .
H39E H -0.1880 1.3276 0.0334 0.123 Uiso 0.50 1 calc PR . .
H39F H -0.1485 1.2790 0.0100 0.123 Uiso 0.50 1 calc PR . .
C40 C -0.1030(3) 1.2822(3) 0.05327(18) 0.0541(18) Uani 1 1 d . . .
C41 C -0.1237(3) 1.2404(3) 0.08136(17) 0.0458(15) Uani 1 1 d . . .
H41 H -0.1638 1.2293 0.0809 0.055 Uiso 1 1 calc R . .
C42 C -0.0322(3) 1.2314(2) 0.11013(16) 0.0367(13) Uani 1 1 d . . .
C43 C -0.0097(3) 1.2733(3) 0.08340(19) 0.0537(17) Uani 1 1 d . . .
H43 H 0.0298 1.2849 0.0845 0.064 Uiso 1 1 calc R . .
C44 C -0.0458(3) 1.2982(3) 0.0549(2) 0.059(2) Uani 1 1 d . . .
H44 H -0.0305 1.3268 0.0362 0.071 Uiso 1 1 calc R . .
C45 C 0.0032(3) 1.2004(2) 0.14093(16) 0.0347(13) Uani 1 1 d . . .
C46 C 0.0047(3) 1.1272(2) 0.19148(16) 0.0340(13) Uani 1 1 d . . .
H46 H -0.0158 1.0981 0.2068 0.041 Uiso 1 1 calc R . .
C47 C 0.0647(3) 1.1333(2) 0.19888(16) 0.0359(13) Uani 1 1 d . . .
C48 C 0.0936(3) 1.1758(3) 0.17517(18) 0.0473(16) Uani 1 1 d . . .
H48 H 0.1348 1.1816 0.1787 0.057 Uiso 1 1 calc R . .
C49 C 0.0627(3) 1.2094(3) 0.14655(19) 0.0467(16) Uani 1 1 d . . .
H49 H 0.0823 1.2387 0.1308 0.056 Uiso 1 1 calc R . .
C50 C 0.0915(3) 1.0974(3) 0.23153(18) 0.0412(14) Uani 1 1 d . . .
C51 C 0.1589(3) 1.0767(3) 0.23216(19) 0.0474(16) Uani 1 1 d . . .
C52 C 0.1798(3) 1.0436(3) 0.2642(2) 0.0528(17) Uani 1 1 d . . .
H52 H 0.2255 1.0296 0.2645 0.063 Uiso 1 1 calc R . .
C53 C 0.1375(3) 1.0305(3) 0.2952(2) 0.0511(17) Uani 1 1 d . . .
C54 C 0.0692(3) 1.0522(3) 0.29495(18) 0.0477(16) Uani 1 1 d . . .
C55 C 0.0476(3) 1.0851(3) 0.26311(17) 0.0413(14) Uani 1 1 d . . .
H55 H 0.0020 1.0995 0.2628 0.050 Uiso 1 1 calc R . .
C56 C 0.1629(3) 0.9970(3) 0.3294(2) 0.0529(17) Uani 1 1 d . . .
C57 C 0.1379(3) 0.9489(3) 0.3495(2) 0.0542(18) Uani 1 1 d . . .
C58 C 0.1626(3) 0.9206(3) 0.3813(2) 0.0530(17) Uani 1 1 d . . .
H58 H 0.1449 0.8889 0.3952 0.064 Uiso 1 1 calc R . .
C59 C 0.2129(3) 0.9372(3) 0.39367(19) 0.0513(17) Uani 1 1 d . . .
C60 C 0.2389(3) 0.9838(3) 0.3730(2) 0.0579(19) Uani 1 1 d . . .
C61 C 0.2136(3) 1.0137(3) 0.3415(2) 0.0592(19) Uani 1 1 d . . .
H61 H 0.2308 1.0459 0.3281 0.071 Uiso 1 1 calc R . .
C62 C 0.2380(3) 0.9039(3) 0.42735(19) 0.0484(16) Uani 1 1 d . . .
C63 C 0.3048(3) 0.8844(3) 0.42811(17) 0.0411(14) Uani 1 1 d . . .
H63 H 0.3340 0.8941 0.4067 0.049 Uiso 1 1 calc R . .
C64 C 0.2898(3) 0.8381(3) 0.48846(17) 0.0406(14) Uani 1 1 d . . .
C65 C 0.2221(3) 0.8560(3) 0.48968(19) 0.0522(17) Uani 1 1 d . . .
H65 H 0.1939 0.8458 0.5115 0.063 Uiso 1 1 calc R . .
C66 C 0.1960(3) 0.8885(3) 0.45938(19) 0.0532(17) Uani 1 1 d . . .
H66 H 0.1499 0.9004 0.4602 0.064 Uiso 1 1 calc R . .
C67 C 0.3230(3) 0.8026(3) 0.51907(17) 0.0416(14) Uani 1 1 d . . .
C68 C 0.4210(3) 0.7602(3) 0.54035(18) 0.0441(15) Uani 1 1 d . . .
H68 H 0.4675 0.7543 0.5362 0.053 Uiso 1 1 calc R . .
C69 C 0.3922(3) 0.7353(3) 0.57366(19) 0.0515(17) Uani 1 1 d . . .
C70 C 0.3241(4) 0.7463(3) 0.57879(19) 0.0583(19) Uani 1 1 d . . .
H70 H 0.3013 0.7306 0.6012 0.070 Uiso 1 1 calc R . .
C71 C 0.2890(3) 0.7796(3) 0.55199(18) 0.0526(17) Uani 1 1 d . . .
H71 H 0.2424 0.7868 0.5558 0.063 Uiso 1 1 calc R . .
C72 C 0.4322(4) 0.6993(3) 0.6022(2) 0.066(2) Uani 1 1 d . . .
H72A H 0.4028 0.6856 0.6237 0.099 Uiso 0.50 1 calc PR . .
H72B H 0.4590 0.7225 0.6090 0.099 Uiso 0.50 1 calc PR . .
H72C H 0.4608 0.6662 0.5923 0.099 Uiso 0.50 1 calc PR . .
H72D H 0.4789 0.6973 0.5930 0.099 Uiso 0.50 1 calc PR . .
H72E H 0.4228 0.6604 0.6077 0.099 Uiso 0.50 1 calc PR . .
H72F H 0.4209 0.7167 0.6244 0.099 Uiso 0.50 1 calc PR . .
C73 C 0.2692(4) 1.0690(4) 0.2018(3) 0.082(3) Uani 1 1 d . . .
H73A H 0.2934 1.0810 0.1779 0.123 Uiso 0.50 1 calc PR . .
H73B H 0.2791 1.0269 0.2080 0.123 Uiso 0.50 1 calc PR . .
H73C H 0.2824 1.0857 0.2203 0.123 Uiso 0.50 1 calc PR . .
H73D H 0.2765 1.0481 0.2263 0.123 Uiso 0.50 1 calc PR . .
H73E H 0.2908 1.1022 0.1961 0.123 Uiso 0.50 1 calc PR . .
H73F H 0.2875 1.0434 0.1838 0.123 Uiso 0.50 1 calc PR . .
C74 C -0.0395(4) 1.0500(4) 0.3254(2) 0.073(2) Uani 1 1 d . . .
H74A H -0.0630 1.0421 0.3501 0.109 Uiso 0.50 1 calc PR . .
H74B H -0.0456 1.0229 0.3107 0.109 Uiso 0.50 1 calc PR . .
H74C H -0.0567 1.0894 0.3141 0.109 Uiso 0.50 1 calc PR . .
H74D H -0.0472 1.0609 0.2999 0.109 Uiso 0.50 1 calc PR . .
H74E H -0.0646 1.0800 0.3393 0.109 Uiso 0.50 1 calc PR . .
H74F H -0.0535 1.0135 0.3359 0.109 Uiso 0.50 1 calc PR . .
C75 C 0.0530(6) 0.8982(6) 0.3594(3) 0.125(5) Uani 1 1 d . . .
H75A H 0.0231 0.8871 0.3463 0.187 Uiso 0.50 1 calc PR . .
H75B H 0.0275 0.9213 0.3777 0.187 Uiso 0.50 1 calc PR . .
H75C H 0.0799 0.8636 0.3716 0.187 Uiso 0.50 1 calc PR . .
H75D H 0.0639 0.8942 0.3841 0.187 Uiso 0.50 1 calc PR . .
H75E H 0.0595 0.8600 0.3527 0.187 Uiso 0.50 1 calc PR . .
H75F H 0.0071 0.9178 0.3588 0.187 Uiso 0.50 1 calc PR . .
C76 C 0.3158(5) 1.0462(4) 0.3647(3) 0.089(3) Uani 1 1 d . . .
H76A H 0.3505 1.0525 0.3766 0.133 Uiso 0.50 1 calc PR . .
H76B H 0.2810 1.0808 0.3631 0.133 Uiso 0.50 1 calc PR . .
H76C H 0.3340 1.0378 0.3402 0.133 Uiso 0.50 1 calc PR . .
H76D H 0.2932 1.0616 0.3433 0.133 Uiso 0.50 1 calc PR . .
H76E H 0.3627 1.0333 0.3568 0.133 Uiso 0.50 1 calc PR . .
H76F H 0.3097 1.0763 0.3797 0.133 Uiso 0.50 1 calc PR . .
C77 C -0.3894(3) 1.2013(4) 0.1538(3) 0.075(2) Uani 1 1 d . . .
H77A H -0.3832 1.2348 0.1627 0.113 Uiso 0.50 1 calc PR . .
H77B H -0.4157 1.1791 0.1730 0.113 Uiso 0.50 1 calc PR . .
H77C H -0.4121 1.2143 0.1322 0.113 Uiso 0.50 1 calc PR . .
H77D H -0.4242 1.1840 0.1492 0.113 Uiso 0.50 1 calc PR . .
H77E H -0.3917 1.2397 0.1390 0.113 Uiso 0.50 1 calc PR . .
H77F H -0.3953 1.2045 0.1797 0.113 Uiso 0.50 1 calc PR . .
C78 C -0.3222(3) 1.1633(3) 0.1434(2) 0.0541(18) Uani 1 1 d . . .
C79 C -0.2652(3) 1.1790(3) 0.14755(17) 0.0409(14) Uani 1 1 d . . .
H79 H -0.2688 1.2137 0.1566 0.049 Uiso 1 1 calc R . .
C80 C -0.1994(3) 1.0990(3) 0.12557(17) 0.0409(14) Uani 1 1 d . . .
C81 C -0.2547(3) 1.0799(3) 0.1212(2) 0.061(2) Uani 1 1 d . . .
H81 H -0.2502 1.0449 0.1122 0.073 Uiso 1 1 calc R . .
C82 C -0.3165(3) 1.1131(4) 0.1301(2) 0.069(2) Uani 1 1 d . . .
H82 H -0.3547 1.1011 0.1271 0.083 Uiso 1 1 calc R . .
C83 C -0.1312(3) 1.0662(2) 0.11704(16) 0.0365(13) Uani 1 1 d . . .
C84 C -0.0216(3) 1.0591(2) 0.12106(15) 0.0335(12) Uani 1 1 d . . .
H84 H 0.0112 1.0734 0.1286 0.040 Uiso 1 1 calc R . .
C85 C -0.0019(3) 1.0110(3) 0.10304(16) 0.0389(14) Uani 1 1 d . . .
C86 C -0.0514(3) 0.9910(3) 0.09234(17) 0.0433(15) Uani 1 1 d . . .
H86 H -0.0407 0.9585 0.0803 0.052 Uiso 1 1 calc R . .
C87 C -0.1156(3) 1.0185(3) 0.09932(16) 0.0407(14) Uani 1 1 d . . .
H87 H -0.1494 1.0051 0.0921 0.049 Uiso 1 1 calc R . .
C88 C 0.0693(3) 0.9850(2) 0.09623(16) 0.0376(13) Uani 1 1 d . . .
C89 C 0.0986(3) 0.9731(3) 0.06173(17) 0.0464(15) Uani 1 1 d . . .
C90 C 0.1666(3) 0.9499(3) 0.05597(18) 0.0493(16) Uani 1 1 d . . .
H90 H 0.1870 0.9429 0.0323 0.059 Uiso 1 1 calc R . .
C91 C 0.2037(3) 0.9371(3) 0.08382(18) 0.0459(15) Uani 1 1 d . . .
C92 C 0.1740(3) 0.9482(3) 0.11875(18) 0.0465(15) Uani 1 1 d . . .
C93 C 0.1074(3) 0.9719(3) 0.12420(17) 0.0434(15) Uani 1 1 d . . .
H93 H 0.0873 0.9793 0.1479 0.052 Uiso 1 1 calc R . .
C94 C 0.2753(3) 0.9130(3) 0.07636(18) 0.0456(15) Uani 1 1 d . . .
C95 C 0.3017(3) 0.8554(3) 0.08965(19) 0.0498(17) Uani 1 1 d . . .
C96 C 0.3682(3) 0.8343(3) 0.08131(19) 0.0493(17) Uani 1 1 d . . .
H96 H 0.3857 0.7953 0.0902 0.059 Uiso 1 1 calc R . .
C97 C 0.4101(3) 0.8688(3) 0.06026(18) 0.0446(15) Uani 1 1 d . . .
C98 C 0.3842(3) 0.9262(3) 0.04734(19) 0.0505(17) Uani 1 1 d . . .
C99 C 0.3170(3) 0.9469(3) 0.05492(19) 0.0495(16) Uani 1 1 d . . .
H99 H 0.2992 0.9854 0.0451 0.059 Uiso 1 1 calc R . .
C100 C 0.4821(3) 0.8453(3) 0.05159(17) 0.0424(15) Uani 1 1 d . . .
C101 C 0.5036(3) 0.7926(2) 0.03883(16) 0.0384(14) Uani 1 1 d . . .
H101 H 0.4717 0.7726 0.0358 0.046 Uiso 1 1 calc R . .
C102 C 0.6132(3) 0.7968(2) 0.03496(17) 0.0393(14) Uani 1 1 d . . .
C103 C 0.5954(3) 0.8497(3) 0.04716(18) 0.0454(15) Uani 1 1 d . . .
H103 H 0.6281 0.8693 0.0497 0.055 Uiso 1 1 calc R . .
C104 C 0.5303(3) 0.8732(3) 0.05544(18) 0.0472(16) Uani 1 1 d . . .
H104 H 0.5179 0.9090 0.0640 0.057 Uiso 1 1 calc R . .
C105 C 0.6819(3) 0.7671(3) 0.02631(18) 0.0422(14) Uani 1 1 d . . .
C106 C 0.7530(3) 0.6889(3) 0.00495(19) 0.0495(16) Uani 1 1 d . . .
H106 H 0.7591 0.6553 -0.0057 0.059 Uiso 1 1 calc R . .
C107 C 0.8081(3) 0.7049(3) 0.0118(2) 0.0547(18) Uani 1 1 d . . .
C108 C 0.7979(3) 0.7553(4) 0.0257(2) 0.066(2) Uani 1 1 d . . .
H108 H 0.8345 0.7683 0.0301 0.080 Uiso 1 1 calc R . .
C109 C 0.7358(3) 0.7870(3) 0.0333(2) 0.0603(19) Uani 1 1 d . . .
H109 H 0.7290 0.8215 0.0431 0.072 Uiso 1 1 calc R . .
C110 C 0.8756(3) 0.6683(4) 0.0045(3) 0.077(3) Uani 1 1 d . . .
H11A H 0.8724 0.6349 -0.0056 0.116 Uiso 0.50 1 calc PR . .
H11B H 0.8943 0.6552 0.0274 0.116 Uiso 0.50 1 calc PR . .
H11C H 0.9038 0.6911 -0.0130 0.116 Uiso 0.50 1 calc PR . .
H11D H 0.9080 0.6859 0.0114 0.116 Uiso 0.50 1 calc PR . .
H11E H 0.8861 0.6656 -0.0216 0.116 Uiso 0.50 1 calc PR . .
H11F H 0.8766 0.6297 0.0188 0.116 Uiso 0.50 1 calc PR . .
C111 C 0.0914(4) 0.9812(6) -0.0016(2) 0.101(4) Uani 1 1 d . . .
H11G H 0.0586 0.9918 -0.0184 0.152 Uiso 0.50 1 calc PR . .
H11H H 0.1147 0.9414 -0.0024 0.152 Uiso 0.50 1 calc PR . .
H11I H 0.1228 1.0070 -0.0089 0.152 Uiso 0.50 1 calc PR . .
H11J H 0.1388 0.9683 -0.0014 0.152 Uiso 0.50 1 calc PR . .
H11K H 0.0827 1.0187 -0.0174 0.152 Uiso 0.50 1 calc PR . .
H11L H 0.0746 0.9531 -0.0109 0.152 Uiso 0.50 1 calc PR . .
C112 C 0.1865(4) 0.9441(4) 0.1811(2) 0.081(3) Uani 1 1 d . . .
H11M H 0.2210 0.9342 0.1967 0.121 Uiso 0.50 1 calc PR . .
H11N H 0.1542 0.9195 0.1905 0.121 Uiso 0.50 1 calc PR . .
H11O H 0.1648 0.9845 0.1809 0.121 Uiso 0.50 1 calc PR . .
H11P H 0.1390 0.9579 0.1820 0.121 Uiso 0.50 1 calc PR . .
H11Q H 0.2058 0.9726 0.1882 0.121 Uiso 0.50 1 calc PR . .
H11R H 0.1953 0.9076 0.1979 0.121 Uiso 0.50 1 calc PR . .
C113 C 0.2829(4) 0.7702(3) 0.1302(3) 0.080(3) Uani 1 1 d . . .
H11S H 0.2466 0.7521 0.1436 0.120 Uiso 0.50 1 calc PR . .
H11T H 0.3091 0.7760 0.1476 0.120 Uiso 0.50 1 calc PR . .
H11U H 0.3106 0.7452 0.1135 0.120 Uiso 0.50 1 calc PR . .
H11V H 0.3309 0.7635 0.1262 0.120 Uiso 0.50 1 calc PR . .
H11W H 0.2684 0.7395 0.1223 0.120 Uiso 0.50 1 calc PR . .
H11X H 0.2669 0.7703 0.1563 0.120 Uiso 0.50 1 calc PR . .
C114 C 0.4030(4) 1.0170(3) 0.0125(3) 0.085(3) Uani 1 1 d . . .
H11Y H 0.4393 1.0350 -0.0011 0.127 Uiso 0.50 1 calc PR . .
H11Z H 0.3809 1.0379 0.0325 0.127 Uiso 0.50 1 calc PR . .
H21A H 0.3717 1.0183 -0.0040 0.127 Uiso 0.50 1 calc PR . .
H21B H 0.3553 1.0259 0.0193 0.127 Uiso 0.50 1 calc PR . .
H21C H 0.4137 1.0229 -0.0142 0.127 Uiso 0.50 1 calc PR . .
H21D H 0.4229 1.0425 0.0223 0.127 Uiso 0.50 1 calc PR . .
C115 C -0.0742(4) 0.2587(3) 0.4352(2) 0.071(2) Uani 1 1 d . . .
H21E H -0.1189 0.2749 0.4296 0.107 Uiso 0.50 1 calc PR . .
H21F H -0.0709 0.2651 0.4595 0.107 Uiso 0.50 1 calc PR . .
H21G H -0.0640 0.2173 0.4346 0.107 Uiso 0.50 1 calc PR . .
H21H H -0.0503 0.2300 0.4529 0.107 Uiso 0.50 1 calc PR . .
H21I H -0.0983 0.2397 0.4229 0.107 Uiso 0.50 1 calc PR . .
H21J H -0.1052 0.2876 0.4479 0.107 Uiso 0.50 1 calc PR . .
C116 C -0.0263(4) 0.2875(3) 0.40726(18) 0.0527(17) Uani 1 1 d . . .
C117 C -0.0495(3) 0.3307(3) 0.37894(16) 0.0413(14) Uani 1 1 d . . .
H117 H -0.0953 0.3404 0.3778 0.050 Uiso 1 1 calc R . .
C118 C 0.0561(3) 0.3445(3) 0.35430(17) 0.0451(15) Uani 1 1 d . . .
C119 C 0.0822(3) 0.3017(3) 0.38159(19) 0.0556(18) Uani 1 1 d . . .
H119 H 0.1283 0.2917 0.3818 0.067 Uiso 1 1 calc R . .
C120 C 0.0411(4) 0.2742(3) 0.40811(19) 0.0581(19) Uani 1 1 d . . .
H120 H 0.0587 0.2461 0.4271 0.070 Uiso 1 1 calc R . .
C121 C 0.0953(3) 0.3769(3) 0.32483(18) 0.0449(15) Uani 1 1 d . . .
C122 C 0.0936(3) 0.4487(3) 0.27377(16) 0.0377(13) Uani 1 1 d . . .
H122 H 0.0685 0.4775 0.2580 0.045 Uiso 1 1 calc R . .
C123 C 0.1622(3) 0.4401(3) 0.26604(17) 0.0430(15) Uani 1 1 d . . .
C124 C 0.1966(3) 0.3974(4) 0.2901(2) 0.063(2) Uani 1 1 d . . .
H124 H 0.2432 0.3903 0.2864 0.076 Uiso 1 1 calc R . .
C125 C 0.1645(3) 0.3657(3) 0.3189(2) 0.061(2) Uani 1 1 d . . .
H125 H 0.1886 0.3363 0.3348 0.073 Uiso 1 1 calc R . .
C126 C 0.1949(3) 0.4743(3) 0.23376(18) 0.0505(17) Uani 1 1 d . . .
C127 C 0.1729(3) 0.4870(3) 0.19982(18) 0.0459(15) Uani 1 1 d . . .
C128 C 0.2078(3) 0.5170(3) 0.16989(18) 0.0481(16) Uani 1 1 d . . .
H128 H 0.1932 0.5247 0.1467 0.058 Uiso 1 1 calc R . .
C129 C 0.2640(3) 0.5361(3) 0.17358(19) 0.0528(17) Uani 1 1 d . . .
C130 C 0.2841(3) 0.5254(4) 0.2079(2) 0.062(2) Uani 1 1 d . . .
C131 C 0.2501(3) 0.4942(3) 0.2375(2) 0.061(2) Uani 1 1 d . . .
H131 H 0.2648 0.4864 0.2607 0.073 Uiso 1 1 calc R . .
C132 C 0.3016(3) 0.5646(3) 0.14056(19) 0.0507(17) Uani 1 1 d . . .
C133 C 0.2724(3) 0.6075(3) 0.11453(17) 0.0420(15) Uani 1 1 d . . .
C134 C 0.3109(3) 0.6291(3) 0.08321(17) 0.0404(14) Uani 1 1 d . . .
H134 H 0.2904 0.6580 0.0655 0.048 Uiso 1 1 calc R . .
C135 C 0.3785(3) 0.6098(3) 0.07704(17) 0.0386(14) Uani 1 1 d . . .
C136 C 0.4082(3) 0.5686(3) 0.10369(18) 0.0478(16) Uani 1 1 d . . .
C137 C 0.3704(3) 0.5459(3) 0.1341(2) 0.0556(18) Uani 1 1 d . . .
H137 H 0.3912 0.5165 0.1515 0.067 Uiso 1 1 calc R . .
C138 C 0.4171(3) 0.6348(2) 0.04300(16) 0.0349(13) Uani 1 1 d . . .
C139 C 0.4782(3) 0.6477(2) 0.04368(16) 0.0350(13) Uani 1 1 d . . .
H139 H 0.4949 0.6390 0.0663 0.042 Uiso 1 1 calc R . .
C140 C 0.4911(3) 0.6846(3) -0.01787(17) 0.0402(14) Uani 1 1 d . . .
C141 C 0.4318(3) 0.6718(3) -0.02138(18) 0.0503(16) Uani 1 1 d . . .
H141 H 0.4168 0.6798 -0.0445 0.060 Uiso 1 1 calc R . .
C142 C 0.3952(3) 0.6471(3) 0.00972(17) 0.0448(15) Uani 1 1 d . . .
H142 H 0.3543 0.6387 0.0079 0.054 Uiso 1 1 calc R . .
C143 C 0.5332(3) 0.7133(3) -0.04872(17) 0.0439(15) Uani 1 1 d . . .
C144 C 0.6281(3) 0.7492(3) -0.06611(19) 0.0535(17) Uani 1 1 d . . .
H144 H 0.6674 0.7550 -0.0599 0.064 Uiso 1 1 calc R . .
C145 C 0.6146(4) 0.7701(4) -0.1019(2) 0.069(2) Uani 1 1 d . . .
C146 C 0.5581(4) 0.7607(5) -0.1098(2) 0.088(3) Uani 1 1 d . . .
H146 H 0.5468 0.7740 -0.1338 0.106 Uiso 1 1 calc R . .
C147 C 0.5163(4) 0.7321(4) -0.0833(2) 0.077(3) Uani 1 1 d . . .
H147 H 0.4770 0.7256 -0.0890 0.093 Uiso 1 1 calc R . .
C148 C 0.6603(5) 0.8011(5) -0.1297(3) 0.095(3) Uani 1 1 d . . .
H14A H 0.6426 0.8126 -0.1530 0.143 Uiso 0.50 1 calc PR . .
H14B H 0.7034 0.7756 -0.1333 0.143 Uiso 0.50 1 calc PR . .
H14C H 0.6649 0.8354 -0.1211 0.143 Uiso 0.50 1 calc PR . .
H14D H 0.6980 0.8031 -0.1186 0.143 Uiso 0.50 1 calc PR . .
H14E H 0.6372 0.8402 -0.1383 0.143 Uiso 0.50 1 calc PR . .
H14F H 0.6757 0.7803 -0.1505 0.143 Uiso 0.50 1 calc PR . .
C149 C 0.0949(4) 0.4794(4) 0.1627(2) 0.062(2) Uani 1 1 d . . .
H14G H 0.0566 0.4619 0.1648 0.093 Uiso 0.50 1 calc PR . .
H14H H 0.1292 0.4638 0.1440 0.093 Uiso 0.50 1 calc PR . .
H14I H 0.0822 0.5212 0.1556 0.093 Uiso 0.50 1 calc PR . .
H14J H 0.1221 0.5027 0.1448 0.093 Uiso 0.50 1 calc PR . .
H14K H 0.0495 0.5008 0.1656 0.093 Uiso 0.50 1 calc PR . .
H14L H 0.0965 0.4434 0.1541 0.093 Uiso 0.50 1 calc PR . .
C150 C 0.3624(8) 0.5326(10) 0.2428(4) 0.242(13) Uani 1 1 d . . .
H15A H 0.4000 0.5509 0.2406 0.363 Uiso 0.50 1 calc PR . .
H15B H 0.3768 0.4907 0.2479 0.363 Uiso 0.50 1 calc PR . .
H15C H 0.3292 0.5453 0.2628 0.363 Uiso 0.50 1 calc PR . .
H15D H 0.3373 0.5070 0.2603 0.363 Uiso 0.50 1 calc PR . .
H15E H 0.3605 0.5673 0.2529 0.363 Uiso 0.50 1 calc PR . .
H15F H 0.4082 0.5127 0.2381 0.363 Uiso 0.50 1 calc PR . .
C151 C 0.1765(4) 0.6719(4) 0.0935(3) 0.079(3) Uani 1 1 d . . .
H15G H 0.1290 0.6811 0.1009 0.118 Uiso 0.50 1 calc PR . .
H15H H 0.1859 0.6589 0.0698 0.118 Uiso 0.50 1 calc PR . .
H15I H 0.1948 0.7063 0.0916 0.118 Uiso 0.50 1 calc PR . .
H15J H 0.2108 0.6831 0.0739 0.118 Uiso 0.50 1 calc PR . .
H15K H 0.1538 0.7053 0.1050 0.118 Uiso 0.50 1 calc PR . .
H15L H 0.1450 0.6579 0.0832 0.118 Uiso 0.50 1 calc PR . .
C152 C 0.5046(5) 0.5096(6) 0.1267(4) 0.142(6) Uani 1 1 d . . .
H15M H 0.5521 0.4998 0.1193 0.213 Uiso 0.50 1 calc PR . .
H15N H 0.4863 0.4747 0.1314 0.213 Uiso 0.50 1 calc PR . .
H15O H 0.4956 0.5269 0.1489 0.213 Uiso 0.50 1 calc PR . .
H15P H 0.4706 0.5012 0.1471 0.213 Uiso 0.50 1 calc PR . .
H15Q H 0.5364 0.5262 0.1349 0.213 Uiso 0.50 1 calc PR . .
H15R H 0.5271 0.4740 0.1175 0.213 Uiso 0.50 1 calc PR . .
C153 C -0.2931(3) 0.3913(3) 0.3288(2) 0.0590(19) Uani 1 1 d . . .
H15S H -0.2681 0.3663 0.3114 0.088 Uiso 0.50 1 calc PR . .
H15T H -0.3275 0.4196 0.3171 0.088 Uiso 0.50 1 calc PR . .
H15U H -0.3132 0.3679 0.3503 0.088 Uiso 0.50 1 calc PR . .
H15V H -0.3377 0.4029 0.3411 0.088 Uiso 0.50 1 calc PR . .
H15W H -0.2783 0.3496 0.3355 0.088 Uiso 0.50 1 calc PR . .
H15Y H -0.2926 0.4013 0.3023 0.088 Uiso 0.50 1 calc PR . .
C154 C -0.2481(3) 0.4219(3) 0.34027(19) 0.0437(15) Uani 1 1 d . . .
C155 C -0.1818(3) 0.4132(2) 0.32634(17) 0.0387(14) Uani 1 1 d . . .
H155 H -0.1659 0.3868 0.3097 0.046 Uiso 1 1 calc R . .
C156 C -0.1603(3) 0.4770(2) 0.35858(16) 0.0369(13) Uani 1 1 d . . .
C157 C -0.2261(3) 0.4887(3) 0.3739(2) 0.0534(17) Uani 1 1 d . . .
H157 H -0.2409 0.5154 0.3904 0.064 Uiso 1 1 calc R . .
C158 C -0.2689(3) 0.4611(3) 0.3647(2) 0.0535(18) Uani 1 1 d . . .
H158 H -0.3137 0.4686 0.3752 0.064 Uiso 1 1 calc R . .
C159 C -0.1087(3) 0.5025(3) 0.36809(16) 0.0377(13) Uani 1 1 d . . .
C160 C 0.0023(3) 0.5020(2) 0.35985(16) 0.0375(13) Uani 1 1 d . . .
H160 H 0.0452 0.4879 0.3485 0.045 Uiso 1 1 calc R . .
C161 C -0.0050(3) 0.5407(3) 0.38393(18) 0.0462(15) Uani 1 1 d . . .
C162 C -0.0686(3) 0.5620(3) 0.3987(2) 0.0524(17) Uani 1 1 d . . .
H162 H -0.0764 0.5903 0.4141 0.063 Uiso 1 1 calc R . .
C163 C -0.1210(3) 0.5427(3) 0.39141(18) 0.0486(16) Uani 1 1 d . . .
H163 H -0.1645 0.5567 0.4021 0.058 Uiso 1 1 calc R . .
C164 C 0.0535(3) 0.5588(3) 0.39149(19) 0.0491(16) Uani 1 1 d . . .
C165 C 0.1110(3) 0.5193(3) 0.3972(2) 0.0528(17) Uani 1 1 d . . .
C166 C 0.1650(3) 0.5373(3) 0.4039(2) 0.0565(18) Uani 1 1 d . . .
H166 H 0.2039 0.5098 0.4083 0.068 Uiso 1 1 calc R . .
C167 C 0.1628(3) 0.5962(3) 0.4042(2) 0.0511(17) Uani 1 1 d . . .
C168 C 0.1049(3) 0.6351(3) 0.3986(2) 0.0518(17) Uani 1 1 d . . .
C169 C 0.0505(3) 0.6175(3) 0.39211(19) 0.0511(17) Uani 1 1 d . . .
H169 H 0.0114 0.6449 0.3881 0.061 Uiso 1 1 calc R . .
C170 C 0.2214(3) 0.6148(3) 0.4110(2) 0.0508(17) Uani 1 1 d . . .
C171 C 0.2830(3) 0.6028(3) 0.3883(2) 0.0515(17) Uani 1 1 d . . .
C172 C 0.3361(3) 0.6210(3) 0.39513(19) 0.0497(16) Uani 1 1 d . . .
H172 H 0.3773 0.6121 0.3804 0.060 Uiso 1 1 calc R . .
C173 C 0.3309(3) 0.6522(3) 0.42326(19) 0.0485(16) Uani 1 1 d . . .
C174 C 0.2706(3) 0.6642(3) 0.44538(19) 0.0512(17) Uani 1 1 d . . .
C175 C 0.2167(3) 0.6451(3) 0.4388(2) 0.0557(18) Uani 1 1 d . . .
H175 H 0.1759 0.6534 0.4540 0.067 Uiso 1 1 calc R . .
C176 C 0.3899(3) 0.6709(3) 0.43020(17) 0.0432(15) Uani 1 1 d . . .
C177 C 0.3855(3) 0.7247(3) 0.43894(16) 0.0405(14) Uani 1 1 d . . .
H177 H 0.3439 0.7500 0.4400 0.049 Uiso 1 1 calc R . .
C178 C 0.4952(3) 0.7084(3) 0.44502(17) 0.0411(14) Uani 1 1 d . . .
C179 C 0.5051(3) 0.6542(3) 0.4349(2) 0.0533(17) Uani 1 1 d . . .
H179 H 0.5476 0.6303 0.4333 0.064 Uiso 1 1 calc R . .
C180 C 0.4523(3) 0.6358(3) 0.4273(2) 0.0527(17) Uani 1 1 d . . .
H180 H 0.4587 0.5992 0.4202 0.063 Uiso 1 1 calc R . .
C181 C 0.5465(3) 0.7320(3) 0.45612(19) 0.0457(15) Uani 1 1 d . . .
C182 C 0.5676(3) 0.8053(3) 0.4805(2) 0.0574(19) Uani 1 1 d . . .
H182 H 0.5518 0.8411 0.4889 0.069 Uiso 1 1 calc R . .
C183 C 0.6317(4) 0.7792(4) 0.4827(3) 0.085(3) Uani 1 1 d . . .
C184 C 0.6540(4) 0.7263(4) 0.4697(3) 0.097(3) Uani 1 1 d . . .
H184 H 0.6984 0.7069 0.4702 0.116 Uiso 1 1 calc R . .
C185 C 0.6117(3) 0.7026(4) 0.4564(3) 0.077(3) Uani 1 1 d . . .
H185 H 0.6264 0.6670 0.4477 0.092 Uiso 1 1 calc R . .
C186 C 0.6759(5) 0.8047(6) 0.4997(4) 0.138(6) Uani 1 1 d . . .
H18A H 0.6515 0.8410 0.5072 0.207 Uiso 0.50 1 calc PR . .
H18B H 0.7140 0.8118 0.4817 0.207 Uiso 0.50 1 calc PR . .
H18C H 0.6906 0.7777 0.5210 0.207 Uiso 0.50 1 calc PR . .
H18D H 0.7192 0.7793 0.4994 0.207 Uiso 0.50 1 calc PR . .
H18E H 0.6567 0.8085 0.5249 0.207 Uiso 0.50 1 calc PR . .
H18F H 0.6802 0.8426 0.4856 0.207 Uiso 0.50 1 calc PR . .
C187 C 0.1730(5) 0.4215(4) 0.4015(4) 0.108(4) Uani 1 1 d . . .
H18G H 0.1668 0.3829 0.4007 0.162 Uiso 0.50 1 calc PR . .
H18H H 0.1860 0.4219 0.4251 0.162 Uiso 0.50 1 calc PR . .
H18I H 0.2073 0.4319 0.3817 0.162 Uiso 0.50 1 calc PR . .
H18J H 0.2066 0.4416 0.4043 0.162 Uiso 0.50 1 calc PR . .
H18K H 0.1874 0.4026 0.3799 0.162 Uiso 0.50 1 calc PR . .
H18L H 0.1661 0.3925 0.4233 0.162 Uiso 0.50 1 calc PR . .
C188 C 0.0467(5) 0.7327(4) 0.3915(4) 0.103(4) Uani 1 1 d . . .
H18M H 0.0534 0.7714 0.3917 0.154 Uiso 0.50 1 calc PR . .
H18N H 0.0108 0.7239 0.4107 0.154 Uiso 0.50 1 calc PR . .
H18O H 0.0356 0.7310 0.3677 0.154 Uiso 0.50 1 calc PR . .
H18P H 0.0131 0.7128 0.3883 0.154 Uiso 0.50 1 calc PR . .
H18Q H 0.0558 0.7603 0.3693 0.154 Uiso 0.50 1 calc PR . .
H18R H 0.0309 0.7532 0.4123 0.154 Uiso 0.50 1 calc PR . .
C189 C 0.3439(4) 0.5626(6) 0.3380(3) 0.118(5) Uani 1 1 d . . .
H18S H 0.3391 0.5415 0.3193 0.176 Uiso 0.50 1 calc PR . .
H18T H 0.3781 0.5397 0.3523 0.176 Uiso 0.50 1 calc PR . .
H18U H 0.3562 0.5993 0.3261 0.176 Uiso 0.50 1 calc PR . .
H18V H 0.3765 0.5788 0.3458 0.176 Uiso 0.50 1 calc PR . .
H18W H 0.3375 0.5806 0.3129 0.176 Uiso 0.50 1 calc PR . .
H18Y H 0.3594 0.5210 0.3390 0.176 Uiso 0.50 1 calc PR . .
C190 C 0.2063(4) 0.7032(4) 0.4973(2) 0.077(3) Uani 1 1 d . . .
H19A H 0.2097 0.7256 0.5156 0.116 Uiso 0.50 1 calc PR . .
H19B H 0.1962 0.6659 0.5097 0.116 Uiso 0.50 1 calc PR . .
H19C H 0.1714 0.7242 0.4830 0.116 Uiso 0.50 1 calc PR . .
H19D H 0.1751 0.6848 0.4899 0.116 Uiso 0.50 1 calc PR . .
H19E H 0.1887 0.7445 0.4959 0.116 Uiso 0.50 1 calc PR . .
H19F H 0.2134 0.6863 0.5225 0.116 Uiso 0.50 1 calc PR . .
C191 C 0.7182(4) 0.5185(3) -0.0709(2) 0.068(2) Uani 1 1 d . . .
H19G H 0.7048 0.5528 -0.0888 0.102 Uiso 0.50 1 calc PR . .
H19H H 0.6948 0.4887 -0.0722 0.102 Uiso 0.50 1 calc PR . .
H19I H 0.7656 0.5042 -0.0764 0.102 Uiso 0.50 1 calc PR . .
H19J H 0.7386 0.4776 -0.0695 0.102 Uiso 0.50 1 calc PR . .
H19K H 0.7487 0.5418 -0.0860 0.102 Uiso 0.50 1 calc PR . .
H19L H 0.6779 0.5262 -0.0819 0.102 Uiso 0.50 1 calc PR . .
C192 C 0.7022(3) 0.5339(3) -0.0329(2) 0.0490(17) Uani 1 1 d . . .
C193 C 0.6702(3) 0.5899(3) -0.02839(18) 0.0406(14) Uani 1 1 d . . .
H193 H 0.6597 0.6170 -0.0495 0.049 Uiso 1 1 calc R . .
C194 C 0.6684(3) 0.5688(3) 0.03438(18) 0.0400(14) Uani 1 1 d . . .
C195 C 0.6983(3) 0.5121(3) 0.0321(2) 0.0558(18) Uani 1 1 d . . .
H195 H 0.7073 0.4850 0.0535 0.067 Uiso 1 1 calc R . .
C196 C 0.7149(3) 0.4958(3) -0.0022(2) 0.0571(19) Uani 1 1 d . . .
H196 H 0.7355 0.4571 -0.0042 0.069 Uiso 1 1 calc R . .
C197 C 0.6507(3) 0.5912(3) 0.06971(18) 0.0422(14) Uani 1 1 d . . .
C198 C 0.6029(3) 0.6710(3) 0.09736(17) 0.0406(14) Uani 1 1 d . . .
H198 H 0.5795 0.7097 0.0955 0.049 Uiso 1 1 calc R . .
C199 C 0.6192(3) 0.6433(3) 0.13139(17) 0.0438(15) Uani 1 1 d . . .
C200 C 0.6517(4) 0.5864(3) 0.1335(2) 0.0598(19) Uani 1 1 d . . .
H200 H 0.6637 0.5654 0.1562 0.072 Uiso 1 1 calc R . .
C201 C 0.6670(3) 0.5597(3) 0.1029(2) 0.0556(18) Uani 1 1 d . . .
H201 H 0.6883 0.5204 0.1047 0.067 Uiso 1 1 calc R . .
C202 C 0.6023(3) 0.6763(3) 0.16242(18) 0.0480(16) Uani 1 1 d . . .
C203 C 0.5789(3) 0.6510(3) 0.19797(19) 0.0477(16) Uani 1 1 d . . .
C204 C 0.5626(3) 0.6843(3) 0.22568(18) 0.0506(17) Uani 1 1 d . . .
H204 H 0.5472 0.6671 0.2496 0.061 Uiso 1 1 calc R . .
C205 C 0.5680(3) 0.7423(3) 0.21964(18) 0.0480(16) Uani 1 1 d . . .
C206 C 0.5917(3) 0.7660(3) 0.18483(18) 0.0491(16) Uani 1 1 d . . .
C207 C 0.6090(3) 0.7332(3) 0.15706(17) 0.0445(15) Uani 1 1 d . . .
H207 H 0.6261 0.7504 0.1334 0.053 Uiso 1 1 calc R . .
C208 C 0.5491(3) 0.7750(3) 0.25099(18) 0.0513(17) Uani 1 1 d . . .
C209 C 0.4913(3) 0.7715(3) 0.27576(19) 0.0551(18) Uani 1 1 d . . .
C210 C 0.4759(3) 0.8010(3) 0.30477(18) 0.0549(18) Uani 1 1 d . . .
H210 H 0.4369 0.7974 0.3213 0.066 Uiso 1 1 calc R . .
C211 C 0.5161(3) 0.8363(3) 0.31064(19) 0.0560(18) Uani 1 1 d . . .
C212 C 0.5729(4) 0.8400(4) 0.2856(2) 0.065(2) Uani 1 1 d . . .
C213 C 0.5888(3) 0.8102(3) 0.2567(2) 0.060(2) Uani 1 1 d . . .
H213 H 0.6278 0.8137 0.2402 0.072 Uiso 1 1 calc R . .
C214 C 0.4982(3) 0.8671(3) 0.34247(19) 0.0529(17) Uani 1 1 d . . .
C215 C 0.4769(3) 0.8377(3) 0.37692(18) 0.0453(15) Uani 1 1 d . . .
H215 H 0.4738 0.7986 0.3791 0.054 Uiso 1 1 calc R . .
C216 C 0.4648(3) 0.9184(3) 0.40431(19) 0.0492(16) Uani 1 1 d . . .
C217 C 0.4840(4) 0.9505(3) 0.3709(2) 0.062(2) Uani 1 1 d . . .
H217 H 0.4854 0.9899 0.3691 0.074 Uiso 1 1 calc R . .
C218 C 0.5012(4) 0.9240(3) 0.3402(2) 0.066(2) Uani 1 1 d . . .
H218 H 0.5152 0.9453 0.3172 0.079 Uiso 1 1 calc R . .
C219 C 0.4467(3) 0.9423(3) 0.43892(19) 0.0465(15) Uani 1 1 d . . .
C220 C 0.4178(3) 0.9231(3) 0.50130(18) 0.0470(15) Uani 1 1 d . . .
H220 H 0.4090 0.8960 0.5226 0.056 Uiso 1 1 calc R . .
C221 C 0.4129(4) 0.9798(3) 0.5055(2) 0.0586(19) Uani 1 1 d . . .
C222 C 0.4258(4) 1.0177(3) 0.4740(3) 0.070(2) Uani 1 1 d . . .
H222 H 0.4228 1.0570 0.4754 0.084 Uiso 1 1 calc R . .
C223 C 0.4429(4) 1.0000(3) 0.4405(2) 0.064(2) Uani 1 1 d . . .
H223 H 0.4519 1.0265 0.4189 0.077 Uiso 1 1 calc R . .
C224 C 0.3933(5) 0.9986(4) 0.5425(3) 0.080(3) Uani 1 1 d . . .
H22A H 0.3929 1.0398 0.5399 0.120 Uiso 0.50 1 calc PR . .
H22B H 0.4248 0.9768 0.5589 0.120 Uiso 0.50 1 calc PR . .
H22C H 0.3494 0.9913 0.5529 0.120 Uiso 0.50 1 calc PR . .
H22D H 0.3852 0.9655 0.5612 0.120 Uiso 0.50 1 calc PR . .
H22E H 0.3533 1.0285 0.5422 0.120 Uiso 0.50 1 calc PR . .
H22F H 0.4287 1.0139 0.5482 0.120 Uiso 0.50 1 calc PR . .
C225 C 0.5499(6) 0.5689(5) 0.2401(3) 0.102(3) Uani 1 1 d . . .
H22G H 0.5456 0.5294 0.2403 0.153 Uiso 0.50 1 calc PR . .
H22H H 0.5076 0.5912 0.2495 0.153 Uiso 0.50 1 calc PR . .
H22I H 0.5828 0.5685 0.2555 0.153 Uiso 0.50 1 calc PR . .
H22J H 0.5451 0.5966 0.2566 0.153 Uiso 0.50 1 calc PR . .
H22K H 0.5830 0.5348 0.2474 0.153 Uiso 0.50 1 calc PR . .
H22L H 0.5079 0.5575 0.2414 0.153 Uiso 0.50 1 calc PR . .
C226 C 0.6258(5) 0.8473(4) 0.1435(2) 0.090(3) Uani 1 1 d . . .
H22M H 0.6277 0.8874 0.1436 0.136 Uiso 0.50 1 calc PR . .
H22N H 0.5978 0.8461 0.1257 0.136 Uiso 0.50 1 calc PR . .
H22O H 0.6701 0.8257 0.1367 0.136 Uiso 0.50 1 calc PR . .
H22P H 0.6361 0.8187 0.1271 0.136 Uiso 0.50 1 calc PR . .
H22Q H 0.6659 0.8600 0.1449 0.136 Uiso 0.50 1 calc PR . .
H22R H 0.5936 0.8805 0.1339 0.136 Uiso 0.50 1 calc PR . .
C227 C 0.4025(4) 0.7208(4) 0.2965(2) 0.082(3) Uani 1 1 d . . .
H22S H 0.3783 0.6979 0.2872 0.123 Uiso 0.50 1 calc PR . .
H22T H 0.3723 0.7548 0.3042 0.123 Uiso 0.50 1 calc PR . .
H22U H 0.4230 0.6974 0.3173 0.123 Uiso 0.50 1 calc PR . .
H22V H 0.4041 0.7355 0.3186 0.123 Uiso 0.50 1 calc PR . .
H22W H 0.4101 0.6786 0.3016 0.123 Uiso 0.50 1 calc PR . .
H22X H 0.3594 0.7360 0.2885 0.123 Uiso 0.50 1 calc PR . .
C228 C 0.6768(5) 0.8710(6) 0.2709(4) 0.132(5) Uani 1 1 d . . .
H22Y H 0.6992 0.8984 0.2770 0.198 Uiso 0.50 1 calc PR . .
H22Z H 0.6727 0.8800 0.2449 0.198 Uiso 0.50 1 calc PR . .
H32A H 0.7023 0.8319 0.2765 0.198 Uiso 0.50 1 calc PR . .
H32B H 0.6836 0.8418 0.2552 0.198 Uiso 0.50 1 calc PR . .
H32C H 0.7101 0.8602 0.2874 0.198 Uiso 0.50 1 calc PR . .
H32D H 0.6804 0.9084 0.2557 0.198 Uiso 0.50 1 calc PR . .
C3T C 0.1727(7) 0.1013(6) 0.0842(4) 0.058(4) Uiso 0.50 1 d P A 1
H3T1 H 0.1700 0.0719 0.0700 0.070 Uiso 0.50 1 calc PR A 1
H3T2 H 0.1313 0.1092 0.1011 0.070 Uiso 0.50 1 calc PR A 1
C1T C 0.1847(9) 0.1505(6) 0.0616(5) 0.073(5) Uani 0.50 1 d P A 1
H1T1 H 0.1675 0.1847 0.0737 0.088 Uiso 0.50 1 calc PR A 1
H1T2 H 0.1657 0.1564 0.0387 0.088 Uiso 0.50 1 calc PR A 1
C2T C 0.2633(8) 0.1369(9) 0.0542(5) 0.087(6) Uani 0.50 1 d P A 1
H2T1 H 0.2787 0.1225 0.0308 0.104 Uiso 0.50 1 calc PR A 1
H2T2 H 0.2799 0.1725 0.0528 0.104 Uiso 0.50 1 calc PR A 1
O1T O 0.2854(5) 0.0974(4) 0.0816(3) 0.068(3) Uani 0.50 1 d P A 1
C4T C 0.2328(9) 0.0807(8) 0.1058(4) 0.076(5) Uani 0.50 1 d P A 1
H4T1 H 0.2250 0.0992 0.1278 0.091 Uiso 0.50 1 calc PR A 1
H4T2 H 0.2412 0.0384 0.1134 0.091 Uiso 0.50 1 calc PR A 1
C5T C 0.8625(7) 0.5102(5) 0.1163(3) 0.047(3) Uani 0.50 1 d P B 1
H5T1 H 0.8691 0.5490 0.1172 0.057 Uiso 0.50 1 calc PR B 1
H5T2 H 0.8204 0.5046 0.1314 0.057 Uiso 0.50 1 calc PR B 1
C6T C 0.8619(8) 0.5040(7) 0.0774(4) 0.067(4) Uani 0.50 1 d P B 1
H6T1 H 0.8164 0.5120 0.0718 0.080 Uiso 0.50 1 calc PR B 1
H6T2 H 0.8864 0.5308 0.0600 0.080 Uiso 0.50 1 calc PR B 1
C7T C 0.8930(11) 0.4456(8) 0.0749(4) 0.085(6) Uani 0.50 1 d P B 1
H7T1 H 0.9193 0.4428 0.0506 0.102 Uiso 0.50 1 calc PR B 1
H7T2 H 0.8598 0.4212 0.0789 0.102 Uiso 0.50 1 calc PR B 1
C8T C 0.9378(7) 0.4260(6) 0.1054(3) 0.057(4) Uani 0.50 1 d P B 1
H8T1 H 0.9338 0.3870 0.1185 0.068 Uiso 0.50 1 calc PR B 1
H8T2 H 0.9843 0.4256 0.0948 0.068 Uiso 0.50 1 calc PR B 1
O2T O 0.9152(4) 0.4673(3) 0.12931(18) 0.0328(17) Uani 0.50 1 d P B 1
O3T O 0.3592(7) 0.5218(4) 0.5423(3) 0.069(3) Uani 0.50 1 d P C 1
C9T C 0.4223(14) 0.5298(9) 0.5342(6) 0.116(9) Uani 0.50 1 d P C 1
H9T1 H 0.4409 0.5221 0.5092 0.139 Uiso 0.50 1 calc PR C 1
H9T2 H 0.4496 0.5032 0.5516 0.139 Uiso 0.50 1 calc PR C 1
C10T C 0.4219(11) 0.5953(8) 0.5369(5) 0.088(6) Uani 0.50 1 d P C 1
H10A H 0.4433 0.5977 0.5576 0.106 Uiso 0.50 1 calc PR C 1
H10B H 0.4432 0.6154 0.5140 0.106 Uiso 0.50 1 calc PR C 1
C11T C 0.3523(10) 0.6177(6) 0.5429(5) 0.075(5) Uani 0.50 1 d P C 1
H1A2 H 0.3412 0.6554 0.5271 0.089 Uiso 0.50 1 calc PR C 1
H1B2 H 0.3379 0.6228 0.5687 0.089 Uiso 0.50 1 calc PR C 1
C12T C 0.3182(11) 0.5732(7) 0.5333(4) 0.077(5) Uani 0.50 1 d P C 1
H12A H 0.2741 0.5741 0.5478 0.093 Uiso 0.50 1 calc PR C 1
H12B H 0.3139 0.5808 0.5070 0.093 Uiso 0.50 1 calc PR C 1
O4T O 0.3523(4) 0.9222(4) 0.1955(3) 0.055(2) Uani 0.50 1 d P D 1
C13T C 0.4267(9) 0.8490(8) 0.1694(6) 0.095(7) Uani 0.50 1 d P D 1
H13A H 0.4254 0.8213 0.1537 0.114 Uiso 0.50 1 calc PR D 1
H13B H 0.4610 0.8317 0.1853 0.114 Uiso 0.50 1 calc PR D 1
C14T C 0.3789(8) 0.9480(8) 0.1618(6) 0.088(6) Uani 0.50 1 d P D 1
H14M H 0.3911 0.9840 0.1643 0.106 Uiso 0.50 1 calc PR D 1
H14N H 0.3459 0.9580 0.1448 0.106 Uiso 0.50 1 calc PR D 1
C15T C 0.4406(9) 0.9071(9) 0.1457(5) 0.087(6) Uani 0.50 1 d P D 1
H15$ H 0.4817 0.9160 0.1500 0.104 Uiso 0.50 1 calc PR D 1
H5$A H 0.4418 0.9076 0.1193 0.104 Uiso 0.50 1 calc PR D 1
C16T C 0.3624(12) 0.8646(8) 0.1915(7) 0.120(9) Uani 0.50 1 d P D 1
H16A H 0.3273 0.8589 0.1792 0.144 Uiso 0.50 1 calc PR D 1
H16B H 0.3611 0.8398 0.2157 0.144 Uiso 0.50 1 calc PR D 1
O5T O 0.7861(9) 0.7321(7) 0.1231(4) 0.115(5) Uani 0.50 1 d P E 1
C17T C 0.8026(8) 0.6728(8) 0.1238(5) 0.080(5) Uani 0.50 1 d P E 1
H17A H 0.7819 0.6628 0.1050 0.096 Uiso 0.50 1 calc PR E 1
H17B H 0.7852 0.6530 0.1479 0.096 Uiso 0.50 1 calc PR E 1
C18T C 0.8727(7) 0.6530(7) 0.1169(6) 0.073(5) Uani 0.50 1 d P E 1
H18$ H 0.8871 0.6227 0.1373 0.088 Uiso 0.50 1 calc PR E 1
H8$A H 0.8844 0.6361 0.0942 0.088 Uiso 0.50 1 calc PR E 1
C19T C 0.9018(10) 0.6948(12) 0.1138(7) 0.121(10) Uani 0.50 1 d P E 1
H19M H 0.9185 0.7075 0.0879 0.145 Uiso 0.50 1 calc PR E 1
H19N H 0.9391 0.6835 0.1281 0.145 Uiso 0.50 1 calc PR E 1
C20T C 0.8511(17) 0.7416(11) 0.1286(5) 0.122(11) Uani 0.50 1 d P E 1
H20A H 0.8586 0.7797 0.1154 0.146 Uiso 0.50 1 calc PR E 1
H20B H 0.8527 0.7397 0.1549 0.146 Uiso 0.50 1 calc PR E 1
O6T O 0.1378(8) 0.3119(7) 0.2237(5) 0.047(4) Uiso 0.25 1 d P F 1
C21T C 0.2074(9) 0.3147(9) 0.2137(6) 0.027(4) Uiso 0.25 1 d P F 1
H21K H 0.2179 0.3437 0.2257 0.033 Uiso 0.25 1 calc PR F 1
H21L H 0.2179 0.3258 0.1869 0.033 Uiso 0.25 1 calc PR F 1
C22T C 0.2457(19) 0.2571(16) 0.2259(11) 0.083(10) Uiso 0.25 1 d P F 1
H32G H 0.2896 0.2513 0.2111 0.099 Uiso 0.25 1 calc PR F 1
H32H H 0.2514 0.2529 0.2519 0.099 Uiso 0.25 1 calc PR F 1
C23T C 0.2176(12) 0.2246(11) 0.2225(7) 0.043(6) Uiso 0.25 1 d P F 1
H23A H 0.2298 0.1877 0.2389 0.052 Uiso 0.25 1 calc PR F 1
H23B H 0.2259 0.2177 0.1970 0.052 Uiso 0.25 1 calc PR F 1
C24T C 0.1382(13) 0.2559(12) 0.2342(8) 0.052(7) Uiso 0.25 1 d P F 1
H24A H 0.1089 0.2431 0.2211 0.062 Uiso 0.25 1 calc PR F 1
H24B H 0.1244 0.2468 0.2608 0.062 Uiso 0.25 1 calc PR F 1
O7T O 0.0372(8) 0.2159(7) 0.9865(5) 0.043(4) Uiso 0.25 1 d P G 1
C25T C 0.0048(15) 0.2065(13) 0.9584(7) 0.063(8) Uiso 0.25 1 d PD G 1
H25A H 0.0366 0.2005 0.9361 0.075 Uiso 0.25 1 calc PR G 1
H25B H -0.0301 0.2403 0.9520 0.075 Uiso 0.25 1 calc PR G 1
C26T C -0.0249(13) 0.1530(12) 0.9735(7) 0.050(6) Uiso 0.25 1 d P G 1
H26A H -0.0003 0.1203 0.9613 0.060 Uiso 0.25 1 calc PR G 1
H26B H -0.0713 0.1606 0.9695 0.060 Uiso 0.25 1 calc PR G 1
C27T C -0.0197(11) 0.1386(10) 1.0164(6) 0.037(5) Uiso 0.25 1 d P G 1
H27A H -0.0058 0.0971 1.0255 0.044 Uiso 0.25 1 calc PR G 1
H27B H -0.0596 0.1557 1.0318 0.044 Uiso 0.25 1 calc PR G 1
C28T C 0.0456(13) 0.1783(11) 1.0085(6) 0.049(6) Uiso 0.25 1 d PD G 1
H28A H 0.0481 0.1915 1.0313 0.059 Uiso 0.25 1 calc PR G 1
H28B H 0.0880 0.1527 1.0015 0.059 Uiso 0.25 1 calc PR G 1
O8T O 0.0800(6) 0.8235(7) 0.1224(4) 0.046(4) Uiso 0.25 1 d PD H 1
C29T C 0.0107(9) 0.8177(12) 0.1775(4) 0.061(8) Uiso 0.25 1 d PD H 1
H29A H -0.0023 0.7859 0.1694 0.074 Uiso 0.25 1 calc PR H 1
H29B H -0.0026 0.8169 0.2041 0.074 Uiso 0.25 1 calc PR H 1
C30T C 0.0840(8) 0.8219(11) 0.1643(5) 0.049(6) Uiso 0.25 1 d PD H 1
H30A H 0.1150 0.7877 0.1746 0.059 Uiso 0.25 1 calc PR H 1
H30B H 0.0944 0.8575 0.1689 0.059 Uiso 0.25 1 calc PR H 1
C31T C -0.0103(12) 0.8764(12) 0.1546(6) 0.24(4) Uiso 0.25 1 d PD H 1
H31A H 0.0158 0.9048 0.1561 0.293 Uiso 0.25 1 calc PR H 1
H31B H -0.0578 0.8925 0.1595 0.293 Uiso 0.25 1 calc PR H 1
C32T C 0.0102(8) 0.8499(8) 0.1189(4) 0.029(5) Uiso 0.25 1 d PD H 1
H32E H -0.0156 0.8207 0.1185 0.035 Uiso 0.25 1 calc PR H 1
H32F H 0.0059 0.8798 0.0968 0.035 Uiso 0.25 1 calc PR H 1
O9T O 0.2483(8) 0.2754(8) 0.3945(5) 0.052(4) Uiso 0.25 1 d PD I 1
C33T C 0.2609(16) 0.2187(11) 0.3964(9) 0.073(9) Uiso 0.25 1 d PD I 1
H33A H 0.2202 0.2031 0.4017 0.088 Uiso 0.25 1 calc PR I 1
H33B H 0.2900 0.1990 0.4149 0.088 Uiso 0.25 1 calc PR I 1
C34T C 0.3212(18) 0.2647(16) 0.3421(10) 0.079(10) Uiso 0.25 1 d P I 1
H34G H 0.3020 0.2870 0.3203 0.095 Uiso 0.25 1 calc PR I 1
H34H H 0.3696 0.2570 0.3363 0.095 Uiso 0.25 1 calc PR I 1
C35T C 0.2980(14) 0.2962(13) 0.3746(9) 0.081(10) Uiso 0.25 1 d PD I 1
H35G H 0.3340 0.2905 0.3893 0.098 Uiso 0.25 1 calc PR I 1
H35H H 0.2842 0.3380 0.3661 0.098 Uiso 0.25 1 calc PR I 1
C36T C 0.2984(19) 0.2142(17) 0.3540(10) 0.084(10) Uiso 0.25 1 d P I 1
H36G H 0.3352 0.1805 0.3539 0.101 Uiso 0.25 1 calc PR I 1
H36H H 0.2674 0.2106 0.3383 0.101 Uiso 0.25 1 calc PR I 1
O10T O 0.2949(8) 0.4401(8) 0.4481(5) 0.065(5) Uiso 0.25 1 d PD J 1
C37T C 0.3366(11) 0.4027(10) 0.4301(7) 0.056(7) Uiso 0.25 1 d PD J 1
H37G H 0.3383 0.4162 0.4034 0.067 Uiso 0.25 1 calc PR J 1
H37H H 0.3230 0.3650 0.4360 0.067 Uiso 0.25 1 calc PR J 1
C38T C 0.4033(15) 0.3972(13) 0.4416(9) 0.062(8) Uiso 0.25 1 d P J 1
H38G H 0.4169 0.3588 0.4561 0.074 Uiso 0.25 1 calc PR J 1
H38H H 0.4368 0.4024 0.4199 0.074 Uiso 0.25 1 calc PR J 1
C39T C 0.3961(12) 0.4428(12) 0.4638(9) 0.061(8) Uiso 0.25 1 d PD J 1
H39G H 0.4292 0.4672 0.4547 0.073 Uiso 0.25 1 calc PR J 1
H39H H 0.3980 0.4268 0.4900 0.073 Uiso 0.25 1 calc PR J 1
C40T C 0.3271(11) 0.4751(10) 0.4569(9) 0.079(10) Uiso 0.25 1 d PD J 1
H40A H 0.3030 0.4902 0.4792 0.095 Uiso 0.25 1 calc PR J 1
H40B H 0.3301 0.5081 0.4369 0.095 Uiso 0.25 1 calc PR J 1
O11T O 0.5245(11) 0.4455(9) 0.2153(6) 0.070(6) Uiso 0.25 1 d P K 1
C41T C 0.5848(12) 0.4050(12) 0.2637(7) 0.047(6) Uiso 0.25 1 d P K 1
H41A H 0.5862 0.4327 0.2796 0.057 Uiso 0.25 1 calc PR K 1
H41B H 0.5921 0.3657 0.2780 0.057 Uiso 0.25 1 calc PR K 1
C42T C 0.5209(13) 0.4189(12) 0.2495(7) 0.051(6) Uiso 0.25 1 d P K 1
H42A H 0.5051 0.3829 0.2513 0.061 Uiso 0.25 1 calc PR K 1
H42B H 0.4884 0.4437 0.2650 0.061 Uiso 0.25 1 calc PR K 1
C43T C 0.6294(13) 0.4090(12) 0.2346(7) 0.052(7) Uiso 0.25 1 d P K 1
H43A H 0.6596 0.3713 0.2335 0.062 Uiso 0.25 1 calc PR K 1
H43B H 0.6554 0.4375 0.2358 0.062 Uiso 0.25 1 calc PR K 1
C44T C 0.5948(14) 0.4278(14) 0.1996(8) 0.060(7) Uiso 0.25 1 d P K 1
H44A H 0.6112 0.4604 0.1832 0.072 Uiso 0.25 1 calc PR K 1
H44B H 0.6010 0.3955 0.1861 0.072 Uiso 0.25 1 calc PR K 1
O12T O 0.1953(7) 0.8319(8) -0.0035(5) 0.060(5) Uiso 0.25 1 d PD L 1
C45T C 0.2359(12) 0.8058(19) 0.0210(7) 0.102(13) Uiso 0.25 1 d PD L 1
H45A H 0.2365 0.7639 0.0259 0.123 Uiso 0.25 1 calc PR L 1
H45B H 0.2199 0.8209 0.0442 0.123 Uiso 0.25 1 calc PR L 1
C46T C 0.3066(12) 0.8163(13) 0.0063(6) 0.059(7) Uiso 0.25 1 d PD L 1
H46A H 0.3141 0.8511 0.0137 0.071 Uiso 0.25 1 calc PR L 1
H46B H 0.3405 0.7827 0.0143 0.071 Uiso 0.25 1 calc PR L 1
C47T C 0.3047(10) 0.8248(13) -0.0346(6) 0.059(7) Uiso 0.25 1 d PD L 1
H47A H 0.3161 0.7880 -0.0441 0.070 Uiso 0.25 1 calc PR L 1
H47B H 0.3330 0.8513 -0.0488 0.070 Uiso 0.25 1 calc PR L 1
C48T C 0.2312(9) 0.8521(11) -0.0334(5) 0.051(6) Uiso 0.25 1 d PD L 1
H48A H 0.2255 0.8942 -0.0352 0.061 Uiso 0.25 1 calc PR L 1
H48B H 0.2154 0.8447 -0.0548 0.061 Uiso 0.25 1 calc PR L 1
C49T C 0.6353(14) 0.6588(12) 0.3342(8) 0.053(7) Uiso 0.25 1 d P M 1
H49A H 0.5949 0.6439 0.3446 0.064 Uiso 0.25 1 calc PR M 1
H49B H 0.6384 0.6661 0.3072 0.064 Uiso 0.25 1 calc PR M 1
O13T O 0.6887(10) 0.6198(9) 0.3446(6) 0.069(6) Uiso 0.25 1 d P M 1
C50T C 0.7422(14) 0.6543(12) 0.3378(8) 0.055(7) Uiso 0.25 1 d P M 1
H50A H 0.7689 0.6511 0.3136 0.066 Uiso 0.25 1 calc PR M 1
H50B H 0.7713 0.6413 0.3569 0.066 Uiso 0.25 1 calc PR M 1
C51T C 0.7036(15) 0.7167(13) 0.3392(9) 0.064(8) Uiso 0.25 1 d P M 1
H51A H 0.7156 0.7326 0.3588 0.077 Uiso 0.25 1 calc PR M 1
H51B H 0.7123 0.7421 0.3156 0.077 Uiso 0.25 1 calc PR M 1
C52T C 0.6334(11) 0.7109(10) 0.3472(7) 0.038(5) Uiso 0.25 1 d P M 1
H52A H 0.6173 0.7076 0.3737 0.045 Uiso 0.25 1 calc PR M 1
H52B H 0.6051 0.7440 0.3340 0.045 Uiso 0.25 1 calc PR M 1
C53T C 0.5375(11) 0.1066(9) 0.1071(7) 0.030(5) Uiso 0.25 1 d P N 1
H53A H 0.5821 0.0973 0.1141 0.036 Uiso 0.25 1 calc PR N 1
H53B H 0.5115 0.1408 0.1173 0.036 Uiso 0.25 1 calc PR N 1
O14T O 0.4848(9) 0.1019(8) 0.0543(5) 0.057(5) Uiso 0.25 1 d P N 1
C54T C 0.5392(15) 0.1155(14) 0.0595(9) 0.062(8) Uiso 0.25 1 d P N 1
H54A H 0.5407 0.1558 0.0482 0.074 Uiso 0.25 1 calc PR N 1
H54B H 0.5783 0.0900 0.0485 0.074 Uiso 0.25 1 calc PR N 1
C55T C 0.4694(13) 0.0523(12) 0.0857(7) 0.049(6) Uiso 0.25 1 d P N 1
H55A H 0.4870 0.0141 0.0783 0.058 Uiso 0.25 1 calc PR N 1
H55B H 0.4217 0.0565 0.0942 0.058 Uiso 0.25 1 calc PR N 1
C56T C 0.5084(18) 0.0629(16) 0.1165(10) 0.077(9) Uiso 0.25 1 d P N 1
H56A H 0.4768 0.0684 0.1389 0.092 Uiso 0.25 1 calc PR N 1
H56B H 0.5418 0.0278 0.1226 0.092 Uiso 0.25 1 calc PR N 1
O15T O 0.9641(7) 0.4204(7) 0.9818(4) 0.037(4) Uiso 0.25 1 d P O 1
C57T C 0.9440(15) 0.4755(12) 0.9682(8) 0.055(7) Uiso 0.25 1 d P O 1
H57A H 0.9812 0.4957 0.9628 0.066 Uiso 0.25 1 calc PR O 1
H57B H 0.9100 0.4943 0.9862 0.066 Uiso 0.25 1 calc PR O 1
C58T C 0.9784(11) 0.3902(10) 0.9524(6) 0.037(5) Uiso 0.25 1 d P O 1
H58A H 0.9736 0.3498 0.9613 0.045 Uiso 0.25 1 calc PR O 1
H58B H 1.0242 0.3901 0.9406 0.045 Uiso 0.25 1 calc PR O 1
C59T C 0.9333(13) 0.4177(11) 0.9262(7) 0.049(6) Uiso 0.25 1 d P O 1
H59A H 0.8943 0.3998 0.9310 0.059 Uiso 0.25 1 calc PR O 1
H59B H 0.9550 0.4148 0.9009 0.059 Uiso 0.25 1 calc PR O 1
C60T C 0.914(2) 0.479(2) 0.9316(13) 0.113(14) Uiso 0.25 1 d P O 1
H60A H 0.8661 0.4920 0.9349 0.135 Uiso 0.25 1 calc PR O 1
H60B H 0.9343 0.5043 0.9109 0.135 Uiso 0.25 1 calc PR O 1
O16T O 0.6966(8) 0.1144(7) 0.3961(5) 0.053(5) Uiso 0.25 1 d PD P 1
C61T C 0.7464(9) 0.0808(9) 0.4155(5) 0.035(5) Uiso 0.25 1 d PD P 1
H61A H 0.7322 0.0462 0.4307 0.042 Uiso 0.25 1 calc PR P 1
H61B H 0.7586 0.1031 0.4316 0.042 Uiso 0.25 1 calc PR P 1
C62T C 0.8048(9) 0.064(2) 0.3859(10) 0.30(7) Uiso 0.25 1 d PD P 1
H62A H 0.8212 0.0969 0.3703 0.361 Uiso 0.25 1 calc PR P 1
H62B H 0.8413 0.0344 0.3957 0.361 Uiso 0.25 1 calc PR P 1
C63T C 0.7136(17) 0.0975(16) 0.3637(6) 0.130(17) Uiso 0.25 1 d PD P 1
H63A H 0.7355 0.1259 0.3461 0.156 Uiso 0.25 1 calc PR P 1
H63B H 0.6741 0.0944 0.3542 0.156 Uiso 0.25 1 calc PR P 1
C64T C 0.760(2) 0.0390(13) 0.3682(8) 0.094(12) Uiso 0.25 1 d PD P 1
H64A H 0.7814 0.0263 0.3447 0.112 Uiso 0.25 1 calc PR P 1
H64B H 0.7404 0.0083 0.3847 0.112 Uiso 0.25 1 calc PR P 1
O17T O 0.9964(12) 0.4441(11) 0.4747(7) 0.088(7) Uiso 0.25 1 d P Q 1
C65T C 0.9874(15) 0.3995(12) 0.4509(8) 0.058(7) Uiso 0.25 1 d P Q 1
H65A H 0.9420 0.4070 0.4453 0.069 Uiso 0.25 1 calc PR Q 1
H65B H 1.0184 0.4003 0.4278 0.069 Uiso 0.25 1 calc PR Q 1
C66T C 0.9860(16) 0.4124(14) 0.5088(9) 0.067(8) Uiso 0.25 1 d P Q 1
H66A H 0.9490 0.4344 0.5237 0.080 Uiso 0.25 1 calc PR Q 1
H66B H 1.0256 0.4061 0.5208 0.080 Uiso 0.25 1 calc PR Q 1
C67T C 0.9712(14) 0.3565(12) 0.5076(8) 0.052(7) Uiso 0.25 1 d P Q 1
H67A H 0.9869 0.3271 0.5281 0.063 Uiso 0.25 1 calc PR Q 1
H67B H 0.9236 0.3593 0.5085 0.063 Uiso 0.25 1 calc PR Q 1
C68T C 1.0032(14) 0.3440(13) 0.4763(8) 0.057(7) Uiso 0.25 1 d P Q 1
H68A H 0.9876 0.3129 0.4690 0.069 Uiso 0.25 1 calc PR Q 1
H68B H 1.0509 0.3322 0.4773 0.069 Uiso 0.25 1 calc PR Q 1
O18T O 0.3464(11) 0.1488(9) 0.6126(6) 0.083(7) Uiso 0.25 1 d PD R 1
C69T C 0.3024(16) 0.1379(10) 0.6415(7) 0.086(11) Uiso 0.25 1 d PD R 1
H69A H 0.2573 0.1534 0.6356 0.104 Uiso 0.25 1 calc PR R 1
H69B H 0.3085 0.1548 0.6621 0.104 Uiso 0.25 1 calc PR R 1
C70T C 0.3155(15) 0.0717(10) 0.6507(8) 0.064(8) Uiso 0.25 1 d PD R 1
H70A H 0.3408 0.0582 0.6715 0.077 Uiso 0.25 1 calc PR R 1
H70B H 0.2735 0.0581 0.6575 0.077 Uiso 0.25 1 calc PR R 1
C71T C 0.3668(12) 0.1069(10) 0.5953(6) 0.051(6) Uiso 0.25 1 d PD R 1
H71A H 0.4145 0.1037 0.5874 0.061 Uiso 0.25 1 calc PR R 1
H71B H 0.3454 0.1157 0.5730 0.061 Uiso 0.25 1 calc PR R 1
C72T C 0.355(2) 0.0482(11) 0.6166(8) 0.108(14) Uiso 0.25 1 d PD R 1
H72G H 0.3282 0.0307 0.6045 0.129 Uiso 0.25 1 calc PR R 1
H72H H 0.3956 0.0208 0.6217 0.129 Uiso 0.25 1 calc PR R 1
O1W O 0.6700(6) 0.5818(5) 0.4237(3) 0.070(3) Uiso 0.50 1 d P S 2
O2W O 0.5629(15) 0.8101(13) -0.2077(8) 0.109(9) Uiso 0.25 1 d P T 2
O3W O 0.649(2) 0.6223(19) 0.8412(12) 0.071(11) Uiso 0.125 1 d P U 2
C284 O 0.0686(8) 0.1772(7) 0.3351(4) 0.111(5) Uiso 0.50 1 d P V 2
O2M O 0.5394(6) 0.4917(6) 0.0233(4) 0.083(3) Uiso 0.50 1 d P W -1
H2M H 0.5331 0.5261 0.0128 0.124 Uiso 0.50 1 calc PR W -1
C2M C 0.4746(9) 0.4716(9) 0.0329(6) 0.086(5) Uiso 0.50 1 d P W -1
H2M1 H 0.4779 0.4374 0.0220 0.130 Uiso 0.50 1 calc PR W -1
H2M2 H 0.4398 0.5023 0.0235 0.130 Uiso 0.50 1 calc PR W -1
H2M3 H 0.4641 0.4622 0.0595 0.130 Uiso 0.50 1 calc PR W -1
O4W O 0.5394(11) 0.5505(11) -0.0101(7) 0.076(7) Uiso 0.25 1 d P X 3
O3M O 0.1710(14) 0.1627(12) 0.3568(8) 0.097(8) Uiso 0.25 1 d P Y 3
H3M H 0.1721 0.1941 0.3426 0.146 Uiso 0.25 1 d PR Y 3
C3M C 0.1175(15) 0.1486(14) 0.3656(9) 0.065(8) Uiso 0.25 1 d P Y 3
H3M1 H 0.1038 0.1480 0.3918 0.097 Uiso 0.25 1 calc PR Y 3
H3M2 H 0.1209 0.1101 0.3598 0.097 Uiso 0.25 1 calc PR Y 3
H3M3 H 0.0851 0.1763 0.3520 0.097 Uiso 0.25 1 calc PR Y 3
O5W O 0.2592(12) 0.7614(11) 0.0142(7) 0.082(7) Uiso 0.25 1 d P Z 3
O6W O 0.9345(16) 0.0960(14) 0.4590(9) 0.090(9) Uiso 0.20 1 d P A 3
O7W O 0.7853(13) 0.0533(11) 0.3773(7) 0.075(6) Uiso 0.25 1 d P B 6
O8W O 0.4658(10) 0.4904(10) 0.0063(7) 0.065(6) Uiso 0.25 1 d P . 6
O9W O 0.609(2) 0.9733(18) 0.1925(11) 0.083(11) Uiso 0.15 1 d P C 6
O1M O 0.2595(12) 0.0662(11) 0.4934(7) 0.089(7) Uiso 0.25 1 d P D 7
H1M H 0.2384 0.0648 0.5146 0.133 Uiso 0.25 1 d PR D 7
C1M C 0.2494(11) 0.0205(10) 0.4779(6) 0.037(5) Uiso 0.25 1 d P D 7
H1M1 H 0.2915 0.0006 0.4666 0.055 Uiso 0.25 1 calc PR D 7
H1M2 H 0.2201 0.0362 0.4594 0.055 Uiso 0.25 1 calc PR D 7
H1M3 H 0.2295 -0.0066 0.4972 0.055 Uiso 0.25 1 calc PR D 7
O10W O 0.8958(13) 0.4713(11) 0.9750(7) 0.086(7) Uiso 0.25 1 d P E 8
O11W O 0.5531(16) 0.1126(15) 0.0843(11) 0.060(8) Uiso 0.15 1 d P F 8
O12W O 0.7051(11) 0.5792(9) 0.4360(6) 0.068(6) Uiso 0.25 1 d P G 8
O13W O 0.571(2) 0.616(2) 0.8147(13) 0.101(14) Uiso 0.15 1 d P H 8
O14W O 0.0971(14) 0.7974(12) 0.1483(9) 0.100(8) Uiso 0.25 1 d P I 8
O15W O 0.1788(16) 0.0394(14) 0.4648(9) 0.086(9) Uiso 0.20 1 d P J 9
O16W O 0.0517(14) 0.7825(13) 0.1253(8) 0.104(8) Uiso 0.25 1 d P K 9
O17W O -0.3443(17) 1.1973(15) 0.2775(9) 0.098(10) Uiso 0.20 1 d P L 9
O18W O 0.934(2) 0.3793(18) 0.4723(11) 0.083(11) Uiso 0.15 1 d P M 9
N1 N -0.1625(2) 1.22245(19) 0.18514(13) 0.0332(11) Uani 1 1 d . . .
N2 N -0.1440(2) 1.10932(18) 0.20541(13) 0.0339(11) Uani 1 1 d . . .
N3 N -0.0595(2) 0.49762(18) 0.27097(13) 0.0309(10) Uani 1 1 d . . .
N4 N -0.0424(2) 0.38499(19) 0.27306(13) 0.0334(11) Uani 1 1 d . . .
N5 N -0.2049(2) 1.14729(19) 0.13926(13) 0.0352(11) Uani 1 1 d . . .
N6 N -0.0845(2) 1.08594(19) 0.12808(12) 0.0321(10) Uani 1 1 d . . .
N7 N 0.5670(2) 0.7692(2) 0.03069(13) 0.0367(11) Uani 1 1 d . . .
N8 N 0.6916(2) 0.7184(2) 0.01253(14) 0.0392(12) Uani 1 1 d . . .
N9 N -0.0894(2) 1.2150(2) 0.10908(13) 0.0362(11) Uani 1 1 d . . .
N10 N -0.0259(2) 1.15996(18) 0.16397(13) 0.0315(10) Uani 1 1 d . . .
N11 N 0.3302(2) 0.8525(2) 0.45746(13) 0.0398(12) Uani 1 1 d . . .
N12 N 0.3887(2) 0.7919(2) 0.51359(13) 0.0395(11) Uani 1 1 d . . .
N13 N -0.0098(2) 0.3587(2) 0.35350(13) 0.0377(11) Uani 1 1 d . . .
N14 N 0.0617(2) 0.4188(2) 0.30206(13) 0.0343(11) Uani 1 1 d . . .
N15 N 0.5142(2) 0.67154(19) 0.01424(12) 0.0316(10) Uani 1 1 d . . .
N16 N 0.5888(2) 0.7216(2) -0.04000(13) 0.0402(12) Uani 1 1 d . . .
N17 N -0.1389(2) 0.4397(2) 0.33486(13) 0.0350(11) Uani 1 1 d . . .
N18 N -0.0474(2) 0.4839(2) 0.35192(13) 0.0349(11) Uani 1 1 d . . .
N19 N 0.4355(2) 0.7433(2) 0.44592(13) 0.0363(11) Uani 1 1 d . . .
N20 N 0.5257(2) 0.7836(2) 0.46714(14) 0.0432(12) Uani 1 1 d . . .
N21 N 0.6537(2) 0.6071(2) 0.00423(14) 0.0361(11) Uani 1 1 d . . .
N22 N 0.6178(2) 0.6473(2) 0.06713(14) 0.0372(11) Uani 1 1 d . . .
N23 N 0.4605(2) 0.8628(2) 0.40697(14) 0.0416(12) Uani 1 1 d . . .
N24 N 0.4339(2) 0.9042(2) 0.46943(15) 0.0440(12) Uani 1 1 d . . .
N1A N 0.2592(7) 0.4735(6) 0.7933(5) 0.077(4) Uani 0.50 1 d P . .
C1A C 0.2565(6) 0.4518(5) 0.7299(3) 0.044(3) Uani 0.50 1 d P . .
H1A3 H 0.2912 0.4666 0.7122 0.066 Uiso 0.50 1 calc PR . .
H1A4 H 0.2138 0.4701 0.7222 0.066 Uiso 0.50 1 calc PR . .
H1A5 H 0.2633 0.4100 0.7312 0.066 Uiso 0.50 1 calc PR . .
C2A C 0.2585(5) 0.4647(5) 0.7657(5) 0.043(3) Uani 0.50 1 d P . .
N2A N 0.9601(8) 0.3673(6) 0.8332(5) 0.086(5) Uani 0.50 1 d P . .
C3A C 0.8770(9) 0.3496(6) 0.7996(3) 0.061(4) Uani 0.50 1 d P . .
H3A1 H 0.8450 0.3306 0.8170 0.091 Uiso 0.50 1 calc PR . .
H3A2 H 0.8986 0.3250 0.7814 0.091 Uiso 0.50 1 calc PR . .
H3A3 H 0.8545 0.3865 0.7873 0.091 Uiso 0.50 1 calc PR . .
C4A C 0.9227(9) 0.3587(6) 0.8177(5) 0.061(5) Uani 0.50 1 d P . .
N3A N 0.9941(3) 0.0173(3) 0.7901(2) 0.0736(19) Uani 1 1 d . . .
C5A C 0.9595(5) 0.1036(5) 0.7410(3) 0.107(4) Uani 1 1 d . . .
H5A1 H 0.9252 0.1316 0.7527 0.161 Uiso 1 1 calc R . .
H5A2 H 0.9423 0.0912 0.7220 0.161 Uiso 1 1 calc R . .
H5A3 H 0.9971 0.1213 0.7298 0.161 Uiso 1 1 calc R . .
C6A C 0.9798(4) 0.0541(4) 0.7681(2) 0.066(2) Uani 1 1 d . . .
N4A N 0.4513(3) 0.7013(3) 0.1225(2) 0.076(2) Uani 1 1 d . . .
C7A C 0.4052(5) 0.6682(6) 0.1909(3) 0.138(5) Uani 1 1 d . . .
H7A1 H 0.3916 0.7019 0.2032 0.207 Uiso 1 1 calc R . .
H7A2 H 0.4390 0.6400 0.2032 0.207 Uiso 1 1 calc R . .
H7A3 H 0.3672 0.6508 0.1919 0.207 Uiso 1 1 calc R . .
C8A C 0.4320(4) 0.6861(4) 0.1522(3) 0.076(3) Uani 1 1 d . . .
N5A N 0.3366(9) 0.4233(7) 0.3147(5) 0.108(7) Uani 0.50 1 d P . .
C9A C 0.3719(14) 0.4016(10) 0.3274(5) 0.103(8) Uani 0.50 1 d P . .
C10A C 0.4397(13) 0.3652(11) 0.3399(8) 0.134(10) Uani 0.50 1 d P . .
H10E H 0.4542 0.3853 0.3561 0.201 Uiso 0.50 1 calc PR . .
H10F H 0.4730 0.3609 0.3184 0.201 Uiso 0.50 1 calc PR . .
H10G H 0.4335 0.3271 0.3529 0.201 Uiso 0.50 1 calc PR . .
N6A N 0.9274(3) 0.4221(3) 0.71016(19) 0.0677(17) Uani 1 1 d . . .
C11A C 0.8207(5) 0.4055(6) 0.6944(3) 0.125(5) Uani 1 1 d . . .
H1C2 H 0.8305 0.3854 0.6733 0.187 Uiso 1 1 calc R . .
H1D2 H 0.7908 0.4425 0.6887 0.187 Uiso 1 1 calc R . .
H1E2 H 0.7999 0.3819 0.7156 0.187 Uiso 1 1 calc R . .
C12A C 0.8803(4) 0.4152(3) 0.7028(2) 0.0599(19) Uani 1 1 d . . .
N7A N 0.6742(4) 0.1972(3) 0.63243(18) 0.0740(19) Uani 1 1 d . . .
C13A C 0.7816(5) 0.2313(4) 0.6342(3) 0.094(3) Uani 1 1 d . . .
H13C H 0.7715 0.2721 0.6366 0.142 Uiso 1 1 calc R . .
H13D H 0.8116 0.2258 0.6116 0.142 Uiso 1 1 calc R . .
H13E H 0.8022 0.2085 0.6552 0.142 Uiso 1 1 calc R . .
C14A C 0.7215(4) 0.2128(4) 0.6333(2) 0.067(2) Uani 1 1 d . . .
N8A N 0.3702(10) 0.9788(12) 0.2806(6) 0.119(8) Uani 0.50 1 d P . .
C15A C 0.3427(10) 0.9432(14) 0.2836(5) 0.095(9) Uani 0.50 1 d P . .
C16A C 0.3066(11) 0.9006(7) 0.2856(5) 0.082(6) Uani 0.50 1 d P . .
H16C H 0.2741 0.9005 0.3077 0.122 Uiso 0.50 1 calc PR . .
H16D H 0.3362 0.8629 0.2865 0.122 Uiso 0.50 1 calc PR . .
H16E H 0.2841 0.9086 0.2640 0.122 Uiso 0.50 1 calc PR . .
O1 O -0.1310(3) 0.9423(2) 0.31006(14) 0.0613(13) Uani 1 1 d . . .
O2 O -0.1784(3) 0.85757(19) 0.19373(15) 0.0680(15) Uani 1 1 d . . .
O3 O -0.0348(2) 0.76589(18) 0.27564(14) 0.0558(12) Uani 1 1 d . . .
O4 O -0.2067(2) 0.66789(18) 0.22505(15) 0.0575(13) Uani 1 1 d . . .
O5 O 0.0595(2) 0.9862(2) 0.03463(12) 0.0572(12) Uani 1 1 d . . .
O6 O 0.2147(2) 0.9355(2) 0.14480(13) 0.0617(13) Uani 1 1 d . . .
O7 O 0.2573(2) 0.8241(2) 0.10983(15) 0.0636(14) Uani 1 1 d . . .
O8 O 0.4278(2) 0.95909(19) 0.02693(14) 0.0609(13) Uani 1 1 d . . .
O9 O 0.2000(2) 1.0887(2) 0.20087(14) 0.0606(13) Uani 1 1 d . . .
O10 O 0.0283(2) 1.0434(2) 0.32706(13) 0.0642(14) Uani 1 1 d . . .
O11 O 0.0936(2) 0.9305(2) 0.33467(14) 0.0646(14) Uani 1 1 d . . .
O12 O 0.2886(3) 0.9977(2) 0.38625(15) 0.0700(15) Uani 1 1 d . . .
O13 O 0.1196(2) 0.4664(2) 0.19768(12) 0.0527(12) Uani 1 1 d . . .
O14 O 0.3366(3) 0.5474(3) 0.21134(15) 0.0837(19) Uani 1 1 d . . .
O15 O 0.2061(2) 0.6267(2) 0.12055(14) 0.0633(13) Uani 1 1 d . . .
O16 O 0.4749(2) 0.5500(3) 0.09782(17) 0.0823(18) Uani 1 1 d . . .
O17 O 0.1127(3) 0.4621(2) 0.39715(18) 0.0800(17) Uani 1 1 d . . .
O18 O 0.1057(3) 0.6914(2) 0.39807(19) 0.0815(17) Uani 1 1 d . . .
O19 O 0.2839(2) 0.5732(2) 0.36133(14) 0.0646(14) Uani 1 1 d . . .
O20 O 0.2677(2) 0.6940(2) 0.47339(14) 0.0655(14) Uani 1 1 d . . .
O21 O 0.5705(3) 0.5951(2) 0.20294(14) 0.0708(15) Uani 1 1 d . . .
O22 O 0.5993(3) 0.8221(2) 0.17923(14) 0.0713(15) Uani 1 1 d . . .
O23 O 0.4516(2) 0.7383(3) 0.26850(14) 0.0749(16) Uani 1 1 d . . .
O24 O 0.6125(3) 0.8749(3) 0.29213(18) 0.096(2) Uani 1 1 d . . .
F1 F 0.8337(3) 0.1845(2) 0.38399(13) 0.0839(14) Uani 1 1 d . . .
F2 F 0.8447(2) 0.27933(16) 0.31156(11) 0.0614(11) Uani 1 1 d . . .
F3 F 0.9138(2) 0.23067(19) 0.35144(13) 0.0747(13) Uani 1 1 d . . .
F4 F 0.8632(2) 0.18187(17) 0.32336(13) 0.0770(13) Uani 1 1 d . . .
F5 F 0.81518(19) 0.28165(18) 0.37233(12) 0.0664(11) Uani 1 1 d . . .
F6 F 0.7650(2) 0.2340(2) 0.34283(12) 0.0720(12) Uani 1 1 d . . .
F7 F 0.4870(4) 0.1322(3) 0.4404(2) 0.160(3) Uani 1 1 d . . .
F8 F 0.4676(7) 0.1901(5) 0.3608(3) 0.232(6) Uani 1 1 d . . .
F9 F 0.4456(4) 0.2202(3) 0.4139(4) 0.213(6) Uani 1 1 d . . .
F10 F 0.4088(4) 0.1435(4) 0.4086(3) 0.184(4) Uani 1 1 d . . .
F11 F 0.5111(5) 0.0997(3) 0.3874(2) 0.156(3) Uani 1 1 d . . .
F12 F 0.5475(4) 0.1766(3) 0.3945(3) 0.189(4) Uani 1 1 d . . .
F13 F 0.1800(3) 0.2827(3) 0.13431(17) 0.1081(18) Uani 1 1 d . . .
F14 F 0.1675(5) 0.3863(3) 0.0681(3) 0.181(4) Uani 1 1 d . . .
F15 F 0.2424(4) 0.3216(4) 0.0864(3) 0.209(5) Uani 1 1 d . . .
F16 F 0.1915(5) 0.3739(4) 0.1251(2) 0.176(4) Uani 1 1 d . . .
F17 F 0.0984(3) 0.3482(4) 0.1223(3) 0.194(5) Uani 1 1 d . . .
F18 F 0.1477(6) 0.2996(4) 0.08130(19) 0.201(5) Uani 1 1 d . . .
F19 F 0.5026(3) 0.5009(3) 0.6743(2) 0.125(2) Uani 1 1 d . . .
F20 F 0.4293(3) 0.4593(3) 0.62077(18) 0.1074(19) Uani 1 1 d . . .
F21 F 0.4037(2) 0.4793(2) 0.67742(15) 0.0948(16) Uani 1 1 d . . .
F22 F 0.4365(3) 0.5458(2) 0.63147(17) 0.1056(19) Uani 1 1 d . . .
F23 F 0.5273(2) 0.4818(3) 0.61695(18) 0.1066(19) Uani 1 1 d . . .
F24 F 0.4946(3) 0.4173(3) 0.6627(2) 0.129(2) Uani 1 1 d . . .
F25 F 0.2141(6) 0.0897(5) 0.9753(3) 0.0931(15) Uani 0.50 1 d P N 1
F26 F 0.2586(6) 0.0444(6) 0.9003(4) 0.0931(15) Uani 0.50 1 d P N 1
F27 F 0.2337(6) 0.1303(5) 0.9174(4) 0.0931(15) Uani 0.50 1 d P N 1
F28 F 0.3083(7) 0.0705(5) 0.9422(3) 0.0931(15) Uani 0.50 1 d P N 1
F29 F 0.1621(6) 0.0723(5) 0.9334(4) 0.0931(15) Uani 0.50 1 d P N 1
F30 F 0.2408(6) 0.0010(5) 0.9585(4) 0.0931(15) Uani 0.50 1 d P N 1
F25A F 0.2586(7) 0.0681(5) 0.9747(3) 0.0931(15) Uani 0.50 1 d P O 2
F26A F 0.3457(6) 0.0444(5) 0.9348(3) 0.0931(15) Uani 0.50 1 d P O 2
F27A F 0.2783(6) -0.0146(5) 0.9528(3) 0.0931(15) Uani 0.50 1 d P O 2
F28A F 0.2867(6) 0.0336(6) 0.8959(4) 0.0931(15) Uani 0.50 1 d P O 2
F29A F 0.2687(6) 0.1160(5) 0.9175(4) 0.0931(15) Uani 0.50 1 d P O 2
F30A F 0.1972(7) 0.0536(5) 0.9346(4) 0.0931(15) Uani 0.50 1 d P O 2
F31 F 0.6822(3) 0.3273(2) 0.14107(14) 0.0844(5) Uani 1 1 d . . .
F32 F 0.6854(3) 0.3777(2) 0.05571(14) 0.0844(5) Uani 1 1 d . . .
F33 F 0.7071(3) 0.2891(2) 0.08870(14) 0.0844(5) Uani 1 1 d . . .
F34 F 0.7588(3) 0.3569(2) 0.09516(14) 0.0844(5) Uani 1 1 d . . .
F35 F 0.6646(3) 0.4154(2) 0.10818(14) 0.0844(5) Uani 1 1 d . . .
F36 F 0.6096(3) 0.3457(2) 0.10163(14) 0.0844(5) Uani 1 1 d . . .
F37 F 1.0224(6) 0.1725(6) 0.5593(4) 0.1229(15) Uani 0.50 1 d P . .
F38 F 0.9203(6) 0.1706(6) 0.5055(4) 0.1229(15) Uani 0.50 1 d P . .
F39 F 1.0302(6) 0.1646(6) 0.5027(4) 0.1229(15) Uani 0.50 1 d P . .
F40 F 0.9716(6) 0.1051(6) 0.5456(4) 0.1229(15) Uani 0.50 1 d P . .
F41 F 0.9656(6) 0.2388(7) 0.5218(4) 0.1229(15) Uani 0.50 1 d P . .
F42 F 0.9125(6) 0.1840(6) 0.5584(4) 0.1229(15) Uani 0.50 1 d P . .
F43 F 0.1859(7) 0.3119(7) 0.5922(5) 0.156(2) Uani 0.50 1 d P . .
F44 F 0.1040(7) 0.2164(7) 0.6003(5) 0.156(2) Uani 0.50 1 d P . .
F45 F 0.0964(7) 0.3070(7) 0.5691(5) 0.156(2) Uani 0.50 1 d P . .
F46 F 0.0992(7) 0.2889(7) 0.6287(5) 0.156(2) Uani 0.50 1 d P . .
F47 F 0.1904(7) 0.2420(7) 0.5618(5) 0.156(2) Uani 0.50 1 d P . .
F48 F 0.1888(7) 0.2251(7) 0.6214(5) 0.156(2) Uani 0.50 1 d P . .
F49 F 0.7475(4) 0.2021(5) 0.7266(3) 0.1863(14) Uani 1 1 d . . .
F50 F 0.7416(4) 0.2921(5) 0.7171(3) 0.1863(14) Uani 1 1 d . . .
F51 F 0.8363(4) 0.2425(5) 0.7127(3) 0.1863(14) Uani 1 1 d . . .
F52 F 0.8137(4) 0.2829(5) 0.7583(3) 0.1863(14) Uani 1 1 d . . .
F53 F 0.7172(4) 0.2392(5) 0.7733(3) 0.1863(14) Uani 1 1 d . . .
F54 F 0.8148(4) 0.1926(5) 0.7724(3) 0.1863(14) Uani 1 1 d . . .
P1 P 0.83949(9) 0.23151(8) 0.34783(6) 0.0560(5) Uani 1 1 d . . .
P2 P 0.47744(17) 0.16109(14) 0.39973(11) 0.1166(12) Uani 1 1 d . . .
P3 P 0.17136(12) 0.33662(11) 0.10212(8) 0.0825(7) Uani 1 1 d . . .
P4 P 0.46588(11) 0.48100(11) 0.64745(8) 0.0785(7) Uani 1 1 d . . .
P5 P 0.2378(4) 0.0676(3) 0.9388(2) 0.0662(18) Uani 0.50 1 d P N 1
P5A P 0.2721(4) 0.0493(3) 0.9345(2) 0.0678(18) Uani 0.50 1 d P O 2
P6 P 0.1444(3) 0.2644(3) 0.5947(2) 0.119(2) Uani 0.50 1 d P . .
P7 P 0.9699(3) 0.1743(4) 0.5338(2) 0.1229(15) Uani 0.50 1 d P . .
P8 P 0.68250(14) 0.35349(11) 0.09862(7) 0.0844(5) Uani 1 1 d . . .
P9 P 0.7795(3) 0.2421(3) 0.74478(16) 0.1863(14) Uani 1 1 d . . .
Ni1 Ni -0.11870(3) 1.15701(3) 0.15430(2) 0.03039(17) Uani 1 1 d . . .
Ni2 Ni -0.03957(3) 0.42973(3) 0.314299(19) 0.03010(17) Uani 1 1 d . . .
Ni3 Ni 0.60521(3) 0.68936(3) 0.01392(2) 0.03323(18) Uani 1 1 d . . .
Ni4 Ni 0.42969(3) 0.82274(3) 0.46049(2) 0.03651(19) Uani 1 1 d . . .

loop_
_atom_site_aniso_label
_atom_site_aniso_U_11
_atom_site_aniso_U_22
_atom_site_aniso_U_33
_atom_site_aniso_U_23
_atom_site_aniso_U_13
_atom_site_aniso_U_12
C1 0.076(5) 0.026(3) 0.079(5) -0.008(3) -0.021(4) -0.003(3)
C2 0.051(4) 0.026(3) 0.068(5) -0.014(3) -0.010(3) -0.006(3)
C3 0.034(3) 0.029(3) 0.046(4) -0.004(3) -0.010(3) -0.002(2)
C4 0.047(3) 0.029(3) 0.043(4) -0.010(3) -0.002(3) -0.005(3)
C5 0.089(5) 0.033(4) 0.048(4) -0.013(3) 0.002(4) -0.008(3)
C6 0.092(6) 0.038(4) 0.057(5) -0.018(3) -0.002(4) -0.011(4)
C7 0.046(3) 0.025(3) 0.043(4) -0.011(3) 0.003(3) -0.004(2)
C8 0.034(3) 0.023(3) 0.041(3) -0.007(2) -0.003(2) -0.003(2)
C9 0.042(3) 0.030(3) 0.053(4) -0.007(3) 0.000(3) -0.006(3)
C10 0.070(5) 0.035(4) 0.050(4) -0.006(3) 0.009(3) -0.009(3)
C11 0.074(5) 0.031(3) 0.046(4) -0.013(3) 0.011(3) -0.007(3)
C12 0.043(3) 0.027(3) 0.054(4) -0.002(3) -0.002(3) -0.005(3)
C13 0.048(4) 0.039(4) 0.052(4) -0.009(3) -0.004(3) -0.008(3)
C14 0.046(4) 0.034(3) 0.054(4) 0.000(3) -0.006(3) -0.006(3)
C15 0.041(3) 0.030(3) 0.056(4) 0.001(3) -0.006(3) -0.006(3)
C16 0.053(4) 0.031(3) 0.056(4) -0.007(3) -0.011(3) -0.013(3)
C17 0.052(4) 0.029(3) 0.057(4) -0.003(3) -0.010(3) -0.009(3)
C18 0.044(3) 0.028(3) 0.057(4) 0.000(3) -0.012(3) -0.006(3)
C19 0.047(4) 0.033(3) 0.057(4) 0.001(3) -0.014(3) -0.014(3)
C20 0.039(3) 0.028(3) 0.058(4) -0.002(3) -0.016(3) -0.004(2)
C21 0.042(3) 0.025(3) 0.050(4) 0.000(3) -0.011(3) -0.005(2)
C22 0.040(3) 0.029(3) 0.060(4) 0.001(3) -0.017(3) -0.008(2)
C23 0.041(3) 0.030(3) 0.068(5) 0.004(3) -0.018(3) -0.006(3)
C24 0.031(3) 0.029(3) 0.049(4) -0.002(3) -0.009(3) -0.007(2)
C25 0.032(3) 0.025(3) 0.047(4) -0.006(3) -0.007(2) -0.007(2)
C26 0.029(3) 0.032(3) 0.038(3) -0.003(3) -0.005(2) -0.012(2)
C27 0.047(4) 0.039(4) 0.044(4) -0.009(3) -0.011(3) -0.006(3)
C28 0.050(4) 0.033(3) 0.043(4) 0.006(3) -0.015(3) -0.003(3)
C29 0.030(3) 0.031(3) 0.039(3) -0.005(3) -0.003(2) -0.008(2)
C30 0.040(3) 0.025(3) 0.048(4) -0.007(3) 0.001(3) -0.007(2)
C31 0.045(3) 0.030(3) 0.056(4) -0.015(3) 0.004(3) -0.007(3)
C32 0.060(4) 0.043(4) 0.051(4) -0.024(3) -0.002(3) -0.013(3)
C33 0.047(4) 0.040(4) 0.043(4) -0.008(3) -0.009(3) -0.010(3)
C34 0.068(5) 0.039(4) 0.064(5) -0.022(3) 0.009(4) -0.014(3)
C35 0.106(7) 0.064(5) 0.062(5) -0.004(4) -0.024(5) -0.021(5)
C36 0.166(10) 0.045(5) 0.082(6) 0.001(4) -0.065(7) -0.023(5)
C37 0.052(4) 0.050(4) 0.101(6) -0.021(4) -0.034(4) -0.004(3)
C38 0.045(4) 0.047(4) 0.108(7) -0.009(4) -0.033(4) -0.006(3)
C39 0.076(6) 0.106(7) 0.052(5) 0.017(5) -0.025(4) -0.008(5)
C40 0.049(4) 0.060(4) 0.040(4) 0.005(3) -0.005(3) 0.003(3)
C41 0.040(3) 0.049(4) 0.045(4) -0.007(3) -0.008(3) -0.001(3)
C42 0.033(3) 0.033(3) 0.039(3) -0.005(3) -0.001(2) 0.001(2)
C43 0.045(4) 0.050(4) 0.059(4) 0.008(3) -0.002(3) -0.013(3)
C44 0.050(4) 0.063(5) 0.050(4) 0.021(4) -0.002(3) -0.012(3)
C45 0.035(3) 0.029(3) 0.038(3) -0.004(3) -0.004(2) -0.002(2)
C46 0.038(3) 0.023(3) 0.041(3) -0.007(2) -0.005(3) -0.004(2)
C47 0.034(3) 0.028(3) 0.046(4) -0.013(3) -0.009(3) 0.001(2)
C48 0.037(3) 0.051(4) 0.059(4) -0.009(3) -0.015(3) -0.012(3)
C49 0.040(3) 0.042(4) 0.059(4) 0.002(3) -0.011(3) -0.013(3)
C50 0.038(3) 0.033(3) 0.054(4) -0.009(3) -0.013(3) -0.004(2)
C51 0.047(4) 0.041(4) 0.051(4) -0.004(3) -0.012(3) -0.001(3)
C52 0.038(3) 0.053(4) 0.065(5) -0.008(4) -0.018(3) 0.003(3)
C53 0.045(4) 0.046(4) 0.059(4) -0.006(3) -0.016(3) 0.001(3)
C54 0.046(4) 0.048(4) 0.047(4) -0.006(3) -0.012(3) -0.002(3)
C55 0.041(3) 0.038(3) 0.043(4) -0.009(3) -0.013(3) 0.002(3)
C56 0.048(4) 0.051(4) 0.056(4) -0.004(3) -0.018(3) 0.002(3)
C57 0.047(4) 0.059(4) 0.057(4) -0.008(4) -0.025(3) 0.000(3)
C58 0.045(4) 0.051(4) 0.059(4) 0.000(3) -0.017(3) -0.001(3)
C59 0.039(3) 0.055(4) 0.057(4) -0.003(3) -0.014(3) -0.003(3)
C60 0.051(4) 0.056(4) 0.069(5) 0.001(4) -0.027(4) -0.008(3)
C61 0.051(4) 0.053(4) 0.073(5) 0.004(4) -0.026(4) -0.006(3)
C62 0.044(4) 0.045(4) 0.055(4) -0.006(3) -0.015(3) -0.002(3)
C63 0.041(3) 0.041(3) 0.041(4) -0.004(3) -0.011(3) -0.004(3)
C64 0.037(3) 0.044(4) 0.040(4) -0.010(3) -0.005(3) -0.004(3)
C65 0.040(4) 0.064(5) 0.051(4) -0.008(3) -0.003(3) -0.010(3)
C66 0.035(3) 0.065(5) 0.058(4) -0.007(4) -0.012(3) -0.005(3)
C67 0.040(3) 0.041(3) 0.045(4) -0.011(3) -0.002(3) -0.007(3)
C68 0.045(3) 0.040(4) 0.050(4) -0.006(3) -0.013(3) -0.009(3)
C69 0.060(4) 0.048(4) 0.048(4) -0.003(3) -0.011(3) -0.014(3)
C70 0.058(4) 0.068(5) 0.043(4) 0.005(4) -0.002(3) -0.017(4)
C71 0.045(4) 0.064(5) 0.048(4) -0.006(3) -0.004(3) -0.015(3)
C72 0.075(5) 0.057(5) 0.061(5) 0.009(4) -0.016(4) -0.016(4)
C73 0.041(4) 0.092(7) 0.097(7) 0.002(5) -0.005(4) 0.001(4)
C74 0.051(4) 0.082(6) 0.074(6) 0.003(5) -0.005(4) -0.010(4)
C75 0.121(9) 0.166(11) 0.113(9) 0.048(8) -0.073(7) -0.098(9)
C76 0.083(6) 0.071(6) 0.124(8) 0.024(5) -0.054(6) -0.041(5)
C77 0.034(4) 0.067(5) 0.119(7) -0.014(5) -0.015(4) 0.004(3)
C78 0.034(3) 0.049(4) 0.080(5) -0.012(4) -0.016(3) -0.003(3)
C79 0.035(3) 0.031(3) 0.054(4) -0.007(3) -0.008(3) 0.000(2)
C80 0.036(3) 0.042(4) 0.047(4) -0.013(3) -0.011(3) -0.006(3)
C81 0.047(4) 0.060(5) 0.088(6) -0.036(4) -0.016(4) -0.011(3)
C82 0.036(4) 0.080(6) 0.105(7) -0.038(5) -0.014(4) -0.014(4)
C83 0.037(3) 0.033(3) 0.040(3) -0.008(3) -0.004(3) -0.009(2)
C84 0.033(3) 0.033(3) 0.034(3) -0.009(2) -0.004(2) -0.002(2)
C85 0.044(3) 0.035(3) 0.034(3) -0.006(3) -0.004(3) 0.000(3)
C86 0.049(4) 0.039(3) 0.043(4) -0.018(3) -0.001(3) -0.005(3)
C87 0.045(3) 0.045(4) 0.037(3) -0.016(3) -0.004(3) -0.014(3)
C88 0.038(3) 0.032(3) 0.037(3) -0.009(3) 0.001(3) 0.002(2)
C89 0.050(4) 0.045(4) 0.038(4) -0.007(3) -0.004(3) -0.001(3)
C90 0.045(4) 0.050(4) 0.044(4) -0.012(3) 0.007(3) 0.003(3)
C91 0.045(4) 0.035(3) 0.047(4) -0.004(3) 0.003(3) 0.004(3)
C92 0.043(4) 0.046(4) 0.043(4) -0.007(3) -0.007(3) 0.006(3)
C93 0.048(4) 0.039(3) 0.035(3) -0.008(3) -0.001(3) 0.004(3)
C94 0.043(3) 0.038(4) 0.047(4) -0.007(3) 0.001(3) 0.005(3)
C95 0.047(4) 0.034(3) 0.056(4) -0.004(3) 0.009(3) 0.000(3)
C96 0.042(3) 0.028(3) 0.063(4) 0.000(3) 0.010(3) 0.003(3)
C97 0.041(3) 0.032(3) 0.052(4) -0.007(3) 0.004(3) 0.002(3)
C98 0.047(4) 0.039(4) 0.057(4) -0.005(3) 0.005(3) -0.002(3)
C99 0.048(4) 0.034(3) 0.055(4) -0.004(3) -0.001(3) 0.005(3)
C100 0.041(3) 0.032(3) 0.047(4) -0.001(3) 0.005(3) -0.004(3)
C101 0.031(3) 0.032(3) 0.047(4) -0.001(3) 0.001(3) -0.007(2)
C102 0.041(3) 0.031(3) 0.047(4) -0.010(3) -0.002(3) -0.011(3)
C103 0.047(4) 0.034(3) 0.057(4) -0.008(3) -0.005(3) -0.013(3)
C104 0.053(4) 0.031(3) 0.053(4) -0.010(3) 0.004(3) -0.006(3)
C105 0.034(3) 0.044(4) 0.052(4) -0.013(3) -0.001(3) -0.014(3)
C106 0.030(3) 0.054(4) 0.063(4) -0.021(3) 0.009(3) -0.010(3)
C107 0.032(3) 0.064(5) 0.070(5) -0.021(4) 0.003(3) -0.013(3)
C108 0.037(4) 0.077(5) 0.097(6) -0.030(5) -0.011(4) -0.020(3)
C109 0.046(4) 0.061(5) 0.083(6) -0.029(4) -0.005(4) -0.017(3)
C110 0.032(4) 0.096(6) 0.105(7) -0.030(5) -0.002(4) -0.008(4)
C111 0.060(5) 0.191(12) 0.039(5) -0.026(6) -0.002(4) 0.003(6)
C112 0.063(5) 0.120(8) 0.048(5) -0.016(5) -0.010(4) 0.010(5)
C113 0.057(5) 0.049(5) 0.115(7) 0.015(5) 0.004(5) -0.009(4)
C114 0.064(5) 0.048(5) 0.121(8) 0.029(5) -0.009(5) -0.009(4)
C115 0.078(5) 0.059(5) 0.063(5) 0.011(4) 0.015(4) -0.025(4)
C116 0.067(5) 0.045(4) 0.039(4) 0.001(3) 0.008(3) -0.017(3)
C117 0.042(3) 0.038(3) 0.040(4) -0.008(3) 0.007(3) -0.011(3)
C118 0.037(3) 0.050(4) 0.042(4) -0.003(3) 0.000(3) -0.006(3)
C119 0.048(4) 0.058(4) 0.052(4) 0.008(3) -0.010(3) -0.006(3)
C120 0.067(5) 0.051(4) 0.046(4) 0.015(3) -0.008(3) -0.010(3)
C121 0.036(3) 0.047(4) 0.047(4) 0.003(3) -0.004(3) -0.009(3)
C122 0.034(3) 0.042(3) 0.037(3) -0.004(3) 0.000(2) -0.013(3)
C123 0.031(3) 0.054(4) 0.041(4) 0.001(3) -0.002(3) -0.011(3)
C124 0.030(3) 0.087(6) 0.063(5) 0.011(4) -0.002(3) -0.014(3)
C125 0.033(3) 0.077(5) 0.060(5) 0.019(4) -0.012(3) -0.007(3)
C126 0.030(3) 0.070(5) 0.045(4) 0.001(3) 0.002(3) -0.015(3)
C127 0.032(3) 0.053(4) 0.053(4) -0.009(3) 0.003(3) -0.017(3)
C128 0.048(4) 0.061(4) 0.038(4) -0.005(3) 0.003(3) -0.026(3)
C129 0.040(4) 0.065(5) 0.050(4) -0.004(3) 0.008(3) -0.021(3)
C130 0.039(4) 0.093(6) 0.054(5) 0.003(4) 0.002(3) -0.031(4)
C131 0.041(4) 0.089(6) 0.051(4) 0.008(4) -0.005(3) -0.030(4)
C132 0.041(4) 0.063(4) 0.049(4) -0.009(3) 0.007(3) -0.024(3)
C133 0.031(3) 0.051(4) 0.046(4) -0.012(3) 0.003(3) -0.017(3)
C134 0.033(3) 0.041(3) 0.048(4) -0.009(3) -0.001(3) -0.012(3)
C135 0.032(3) 0.042(3) 0.043(4) -0.009(3) 0.005(3) -0.017(3)
C136 0.027(3) 0.056(4) 0.055(4) -0.001(3) 0.005(3) -0.012(3)
C137 0.043(4) 0.058(4) 0.059(4) 0.004(4) 0.000(3) -0.012(3)
C138 0.031(3) 0.034(3) 0.041(3) -0.011(3) 0.003(2) -0.013(2)
C139 0.037(3) 0.032(3) 0.040(3) -0.012(3) 0.003(2) -0.014(2)
C140 0.034(3) 0.041(3) 0.044(4) -0.006(3) -0.001(3) -0.009(3)
C141 0.041(4) 0.068(5) 0.042(4) -0.005(3) -0.008(3) -0.014(3)
C142 0.034(3) 0.057(4) 0.048(4) -0.010(3) 0.000(3) -0.021(3)
C143 0.039(3) 0.050(4) 0.041(4) -0.001(3) -0.002(3) -0.014(3)
C144 0.050(4) 0.052(4) 0.056(4) -0.008(3) 0.012(3) -0.020(3)
C145 0.055(5) 0.075(5) 0.059(5) 0.017(4) 0.008(4) -0.016(4)
C146 0.067(6) 0.131(9) 0.054(5) 0.025(5) -0.007(4) -0.029(5)
C147 0.055(5) 0.122(8) 0.048(5) 0.019(5) -0.007(4) -0.032(5)
C148 0.083(6) 0.112(8) 0.074(6) 0.028(6) 0.010(5) -0.038(6)
C149 0.059(4) 0.083(6) 0.054(5) -0.013(4) -0.003(3) -0.035(4)
C150 0.210(16) 0.45(3) 0.120(10) 0.141(15) -0.105(11) -0.28(2)
C151 0.039(4) 0.092(6) 0.090(6) 0.009(5) -0.010(4) -0.002(4)
C152 0.047(5) 0.165(12) 0.156(11) 0.076(9) -0.012(6) 0.005(6)
C153 0.041(4) 0.048(4) 0.092(6) -0.023(4) -0.003(4) -0.012(3)
C154 0.034(3) 0.033(3) 0.064(4) -0.010(3) 0.002(3) -0.010(2)
C155 0.035(3) 0.030(3) 0.052(4) -0.009(3) -0.004(3) -0.008(2)
C156 0.034(3) 0.034(3) 0.039(3) -0.007(3) 0.004(2) -0.007(2)
C157 0.040(4) 0.061(4) 0.062(5) -0.024(4) 0.002(3) -0.012(3)
C158 0.032(3) 0.058(4) 0.071(5) -0.021(4) 0.006(3) -0.012(3)
C159 0.036(3) 0.042(3) 0.037(3) -0.007(3) -0.004(2) -0.012(3)
C160 0.041(3) 0.033(3) 0.040(3) -0.002(3) -0.004(3) -0.015(3)
C161 0.053(4) 0.045(4) 0.046(4) -0.007(3) -0.007(3) -0.021(3)
C162 0.052(4) 0.052(4) 0.062(5) -0.025(4) -0.010(3) -0.013(3)
C163 0.043(4) 0.056(4) 0.052(4) -0.026(3) 0.000(3) -0.010(3)
C164 0.052(4) 0.050(4) 0.054(4) -0.013(3) -0.010(3) -0.022(3)
C165 0.060(4) 0.037(4) 0.070(5) -0.013(3) -0.022(4) -0.015(3)
C166 0.051(4) 0.050(4) 0.075(5) -0.020(4) -0.017(4) -0.010(3)
C167 0.046(4) 0.054(4) 0.062(4) -0.021(3) -0.012(3) -0.015(3)
C168 0.051(4) 0.044(4) 0.068(5) -0.021(3) -0.007(3) -0.015(3)
C169 0.045(4) 0.049(4) 0.065(5) -0.018(3) -0.009(3) -0.011(3)
C170 0.045(4) 0.053(4) 0.064(5) -0.021(4) -0.008(3) -0.018(3)
C171 0.048(4) 0.052(4) 0.062(4) -0.025(4) -0.013(3) -0.007(3)
C172 0.036(3) 0.059(4) 0.060(4) -0.026(4) -0.009(3) -0.007(3)
C173 0.039(3) 0.051(4) 0.062(4) -0.022(3) -0.005(3) -0.013(3)
C174 0.048(4) 0.060(4) 0.054(4) -0.024(4) -0.002(3) -0.019(3)
C175 0.043(4) 0.068(5) 0.065(5) -0.026(4) 0.001(3) -0.023(3)
C176 0.043(3) 0.046(4) 0.045(4) -0.013(3) -0.005(3) -0.015(3)
C177 0.035(3) 0.044(4) 0.042(4) -0.008(3) -0.003(3) -0.009(3)
C178 0.037(3) 0.045(4) 0.044(4) -0.015(3) -0.005(3) -0.007(3)
C179 0.038(3) 0.053(4) 0.071(5) -0.024(4) -0.008(3) -0.002(3)
C180 0.045(4) 0.049(4) 0.070(5) -0.028(4) -0.007(3) -0.008(3)
C181 0.035(3) 0.044(4) 0.060(4) -0.013(3) -0.010(3) -0.006(3)
C182 0.048(4) 0.053(4) 0.081(5) -0.027(4) -0.013(4) -0.012(3)
C183 0.044(4) 0.087(6) 0.142(9) -0.052(6) -0.025(5) -0.009(4)
C184 0.043(4) 0.092(7) 0.172(11) -0.062(7) -0.035(5) 0.005(4)
C185 0.040(4) 0.071(5) 0.131(8) -0.052(5) -0.019(4) 0.000(4)
C186 0.060(6) 0.163(11) 0.231(15) -0.114(11) -0.061(8) -0.002(6)
C187 0.101(8) 0.052(5) 0.184(12) -0.018(6) -0.081(8) 0.004(5)
C188 0.107(8) 0.050(5) 0.164(11) -0.024(6) -0.057(7) -0.006(5)
C189 0.063(6) 0.181(12) 0.144(10) -0.132(9) 0.007(6) -0.021(6)
C190 0.054(5) 0.117(7) 0.080(6) -0.056(5) 0.015(4) -0.041(5)
C191 0.076(5) 0.062(5) 0.071(5) -0.034(4) 0.014(4) -0.024(4)
C192 0.040(3) 0.044(4) 0.067(5) -0.023(4) 0.011(3) -0.017(3)
C193 0.035(3) 0.042(4) 0.052(4) -0.020(3) 0.002(3) -0.019(3)
C194 0.034(3) 0.038(3) 0.050(4) -0.014(3) -0.001(3) -0.010(3)
C195 0.051(4) 0.044(4) 0.072(5) -0.014(4) -0.008(3) -0.005(3)
C196 0.051(4) 0.041(4) 0.080(6) -0.022(4) -0.003(4) -0.007(3)
C197 0.035(3) 0.044(4) 0.050(4) -0.011(3) -0.007(3) -0.009(3)
C198 0.028(3) 0.045(4) 0.051(4) -0.015(3) -0.003(3) -0.008(2)
C199 0.033(3) 0.052(4) 0.044(4) -0.008(3) -0.005(3) -0.006(3)
C200 0.061(4) 0.068(5) 0.047(4) -0.003(4) -0.013(3) -0.008(4)
C201 0.056(4) 0.047(4) 0.064(5) -0.011(4) -0.018(4) 0.000(3)
C202 0.036(3) 0.064(5) 0.042(4) -0.003(3) -0.008(3) -0.009(3)
C203 0.041(3) 0.053(4) 0.051(4) -0.003(3) -0.008(3) -0.019(3)
C204 0.041(4) 0.076(5) 0.036(4) -0.007(3) -0.003(3) -0.020(3)
C205 0.033(3) 0.069(5) 0.044(4) -0.014(3) -0.002(3) -0.011(3)
C206 0.044(4) 0.057(4) 0.047(4) -0.006(3) -0.002(3) -0.017(3)
C207 0.040(3) 0.058(4) 0.036(3) -0.007(3) 0.002(3) -0.015(3)
C208 0.039(3) 0.070(5) 0.046(4) -0.017(3) 0.003(3) -0.013(3)
C209 0.037(3) 0.087(5) 0.044(4) -0.018(4) 0.002(3) -0.020(3)
C210 0.040(4) 0.081(5) 0.042(4) -0.013(4) 0.005(3) -0.015(3)
C211 0.049(4) 0.073(5) 0.043(4) -0.013(4) 0.005(3) -0.012(3)
C212 0.056(4) 0.082(6) 0.064(5) -0.025(4) 0.010(4) -0.030(4)
C213 0.051(4) 0.077(5) 0.054(4) -0.023(4) 0.018(3) -0.024(4)
C214 0.047(4) 0.060(5) 0.049(4) -0.010(3) 0.007(3) -0.013(3)
C215 0.036(3) 0.052(4) 0.047(4) -0.014(3) 0.001(3) -0.009(3)
C216 0.044(4) 0.048(4) 0.054(4) -0.011(3) 0.004(3) -0.012(3)
C217 0.068(5) 0.049(4) 0.063(5) -0.011(4) 0.014(4) -0.018(4)
C218 0.070(5) 0.061(5) 0.055(5) -0.002(4) 0.015(4) -0.018(4)
C219 0.040(3) 0.043(4) 0.057(4) -0.006(3) -0.005(3) -0.012(3)
C220 0.047(4) 0.052(4) 0.045(4) -0.011(3) -0.010(3) -0.010(3)
C221 0.058(4) 0.050(4) 0.073(5) -0.020(4) -0.016(4) -0.010(3)
C222 0.081(6) 0.047(5) 0.087(6) -0.023(5) -0.009(5) -0.018(4)
C223 0.075(5) 0.042(4) 0.078(6) -0.009(4) -0.001(4) -0.024(4)
C224 0.096(7) 0.070(6) 0.090(6) -0.038(5) -0.015(5) -0.026(5)
C225 0.130(9) 0.097(8) 0.079(7) 0.021(6) -0.021(6) -0.050(7)
C226 0.122(8) 0.073(6) 0.069(6) 0.000(5) 0.015(5) -0.039(6)
C227 0.065(5) 0.109(7) 0.081(6) -0.034(5) 0.018(4) -0.041(5)
C228 0.088(7) 0.182(12) 0.159(11) -0.113(10) 0.068(7) -0.090(8)
C1T 0.089(12) 0.041(8) 0.100(13) -0.005(8) -0.035(10) -0.026(8)
C2T 0.071(11) 0.095(14) 0.079(12) 0.020(11) 0.009(9) -0.030(10)
O1T 0.058(6) 0.054(6) 0.088(8) 0.008(6) -0.021(6) -0.013(5)
C4T 0.123(15) 0.081(12) 0.033(8) 0.018(8) -0.025(9) -0.051(11)
C5T 0.085(10) 0.021(6) 0.027(6) -0.004(5) -0.015(6) 0.012(6)
C6T 0.079(10) 0.080(11) 0.041(8) -0.010(8) -0.044(8) 0.013(8)
C7T 0.159(18) 0.084(12) 0.027(8) -0.017(8) -0.045(10) -0.022(12)
C8T 0.068(9) 0.048(8) 0.033(7) 0.007(6) -0.001(6) 0.014(7)
O2T 0.064(5) 0.025(4) 0.012(3) -0.002(3) -0.019(3) -0.004(3)
O3T 0.106(9) 0.036(6) 0.057(7) 0.006(5) -0.007(6) -0.011(6)
C9T 0.15(2) 0.088(16) 0.070(13) -0.021(11) -0.009(14) 0.049(15)
C10T 0.122(17) 0.077(13) 0.075(13) -0.012(10) -0.006(11) -0.045(12)
C11T 0.129(16) 0.033(8) 0.076(11) -0.005(8) -0.050(11) -0.021(9)
C12T 0.144(17) 0.049(9) 0.044(9) 0.005(7) -0.026(10) -0.031(10)
O4T 0.043(5) 0.050(6) 0.059(6) -0.011(5) 0.006(4) 0.010(4)
C13T 0.088(13) 0.079(13) 0.120(17) -0.058(13) -0.050(12) 0.041(11)
C14T 0.058(10) 0.071(12) 0.105(15) 0.010(10) 0.011(10) 0.012(8)
C15T 0.071(11) 0.119(17) 0.078(12) -0.058(12) 0.010(9) -0.012(11)
C16T 0.126(18) 0.056(12) 0.16(2) -0.033(13) 0.057(16) -0.018(11)
O5T 0.131(13) 0.088(11) 0.088(10) -0.009(8) 0.026(9) 0.018(9)
C17T 0.062(10) 0.081(13) 0.088(13) 0.002(10) -0.006(9) -0.015(9)
C18T 0.049(9) 0.046(9) 0.117(15) -0.038(9) 0.017(9) 0.005(7)
C19T 0.062(12) 0.16(2) 0.111(18) 0.063(17) -0.012(12) -0.037(14)
C20T 0.23(3) 0.113(18) 0.043(10) -0.032(11) 0.048(15) -0.11(2)
N1 0.033(2) 0.024(2) 0.043(3) -0.008(2) -0.007(2) -0.0031(19)
N2 0.033(2) 0.023(2) 0.046(3) -0.010(2) -0.004(2) -0.0018(18)
N3 0.030(2) 0.025(2) 0.040(3) -0.003(2) -0.009(2) -0.0083(18)
N4 0.033(2) 0.028(3) 0.040(3) -0.008(2) 0.001(2) -0.0081(19)
N5 0.033(2) 0.030(3) 0.043(3) -0.007(2) -0.008(2) -0.0035(19)
N6 0.032(2) 0.029(2) 0.035(3) -0.006(2) -0.0048(19) -0.0046(19)
N7 0.034(3) 0.033(3) 0.043(3) -0.008(2) 0.003(2) -0.012(2)
N8 0.028(2) 0.041(3) 0.051(3) -0.017(2) 0.005(2) -0.013(2)
N9 0.033(3) 0.036(3) 0.037(3) -0.005(2) -0.008(2) -0.001(2)
N10 0.033(2) 0.024(2) 0.038(3) -0.010(2) -0.006(2) -0.0022(19)
N11 0.035(3) 0.042(3) 0.040(3) -0.010(2) -0.004(2) -0.003(2)
N12 0.041(3) 0.041(3) 0.038(3) -0.008(2) -0.005(2) -0.010(2)
N13 0.038(3) 0.035(3) 0.037(3) -0.003(2) 0.001(2) -0.010(2)
N14 0.030(2) 0.034(3) 0.037(3) -0.002(2) -0.002(2) -0.009(2)
N15 0.028(2) 0.033(3) 0.034(3) -0.008(2) 0.0029(19) -0.0115(19)
N16 0.040(3) 0.035(3) 0.040(3) -0.003(2) 0.007(2) -0.011(2)
N17 0.031(2) 0.032(3) 0.043(3) -0.007(2) -0.001(2) -0.009(2)
N18 0.035(3) 0.033(3) 0.039(3) -0.005(2) -0.001(2) -0.013(2)
N19 0.032(3) 0.040(3) 0.038(3) -0.008(2) -0.004(2) -0.009(2)
N20 0.035(3) 0.047(3) 0.052(3) -0.014(3) -0.006(2) -0.011(2)
N21 0.029(2) 0.037(3) 0.045(3) -0.012(2) 0.005(2) -0.015(2)
N22 0.029(2) 0.036(3) 0.047(3) -0.014(2) 0.002(2) -0.007(2)
N23 0.036(3) 0.045(3) 0.044(3) -0.008(2) -0.004(2) -0.009(2)
N24 0.043(3) 0.041(3) 0.051(3) -0.012(3) -0.007(2) -0.009(2)
N1A 0.073(9) 0.064(9) 0.100(12) -0.036(9) -0.044(8) 0.019(7)
C1A 0.048(7) 0.038(7) 0.042(7) 0.018(6) -0.005(6) -0.023(6)
C2A 0.019(5) 0.021(6) 0.089(11) -0.009(7) -0.018(6) 0.002(4)
N2A 0.064(10) 0.056(9) 0.105(13) 0.001(8) 0.044(9) -0.002(7)
C3A 0.114(13) 0.033(7) 0.019(6) -0.006(5) 0.015(7) 0.000(8)
C4A 0.064(11) 0.034(8) 0.063(11) -0.008(7) 0.048(9) -0.010(8)
N3A 0.064(4) 0.052(4) 0.091(5) -0.004(4) 0.003(4) 0.000(3)
C5A 0.099(8) 0.118(9) 0.084(7) 0.026(6) -0.017(6) -0.014(6)
C6A 0.053(4) 0.065(5) 0.072(6) -0.016(5) 0.005(4) -0.004(4)
N4A 0.052(4) 0.078(5) 0.089(6) -0.019(4) -0.001(4) -0.002(3)
C7A 0.076(7) 0.187(13) 0.117(10) 0.061(9) -0.013(6) -0.033(8)
C8A 0.045(4) 0.068(6) 0.106(8) 0.003(5) -0.022(5) -0.005(4)
N5A 0.149(15) 0.094(12) 0.116(14) 0.061(10) -0.118(13) -0.083(11)
C9A 0.17(2) 0.104(16) 0.063(12) 0.021(11) -0.069(14) -0.066(16)
C10A 0.13(2) 0.13(2) 0.14(2) 0.026(17) -0.079(18) -0.018(16)
N6A 0.068(4) 0.050(4) 0.086(5) -0.002(3) -0.022(4) -0.015(3)
C11A 0.083(7) 0.217(14) 0.098(8) -0.018(9) -0.026(6) -0.076(8)
C12A 0.055(4) 0.062(5) 0.067(5) 0.000(4) -0.019(4) -0.021(4)
N7A 0.074(5) 0.092(5) 0.058(4) -0.014(4) -0.004(3) -0.024(4)
C13A 0.076(6) 0.093(7) 0.118(8) -0.008(6) -0.012(6) -0.035(5)
C14A 0.070(5) 0.074(6) 0.055(5) -0.012(4) 0.002(4) -0.022(4)
N8A 0.067(13) 0.19(3) 0.100(15) -0.049(15) -0.015(11) 0.002(13)
C15A 0.043(11) 0.16(3) 0.057(11) -0.025(15) -0.024(9) 0.056(13)
C16A 0.097(14) 0.048(10) 0.067(11) 0.014(8) 0.003(10) 0.021(9)
O1 0.087(4) 0.040(3) 0.058(3) -0.005(2) -0.012(3) -0.014(2)
O2 0.107(4) 0.034(3) 0.073(4) 0.001(2) -0.041(3) -0.021(3)
O3 0.051(3) 0.033(2) 0.089(4) -0.011(2) -0.028(2) -0.006(2)
O4 0.050(3) 0.033(2) 0.096(4) -0.005(2) -0.034(3) -0.0065(19)
O5 0.047(3) 0.084(4) 0.036(3) -0.019(2) 0.000(2) 0.000(2)
O6 0.046(3) 0.078(4) 0.049(3) -0.012(3) -0.006(2) 0.012(2)
O7 0.043(3) 0.043(3) 0.085(4) 0.009(3) 0.012(2) 0.000(2)
O8 0.046(3) 0.039(3) 0.079(3) 0.016(2) 0.004(2) -0.004(2)
O9 0.036(2) 0.068(3) 0.067(3) 0.000(3) -0.005(2) 0.000(2)
O10 0.049(3) 0.077(4) 0.054(3) 0.000(3) -0.008(2) 0.002(2)
O11 0.061(3) 0.069(3) 0.070(3) 0.000(3) -0.034(3) -0.015(3)
O12 0.068(3) 0.064(3) 0.084(4) 0.013(3) -0.042(3) -0.023(3)
O13 0.049(3) 0.072(3) 0.041(3) 0.000(2) -0.002(2) -0.032(2)
O14 0.060(3) 0.141(5) 0.059(3) 0.018(3) -0.013(3) -0.063(4)
O15 0.040(3) 0.077(4) 0.065(3) -0.003(3) 0.003(2) -0.013(2)
O16 0.044(3) 0.083(4) 0.094(4) 0.028(3) 0.004(3) -0.007(3)
O17 0.072(4) 0.053(3) 0.127(5) -0.019(3) -0.043(3) -0.012(3)
O18 0.067(4) 0.064(4) 0.127(5) -0.034(3) -0.016(3) -0.021(3)
O19 0.052(3) 0.081(4) 0.076(4) -0.048(3) -0.008(2) -0.012(2)
O20 0.051(3) 0.096(4) 0.066(3) -0.047(3) 0.010(2) -0.032(3)
O21 0.082(4) 0.072(4) 0.060(3) -0.002(3) -0.007(3) -0.028(3)
O22 0.090(4) 0.071(4) 0.052(3) -0.013(3) 0.010(3) -0.026(3)
O23 0.050(3) 0.123(5) 0.061(3) -0.034(3) 0.010(2) -0.035(3)
O24 0.069(4) 0.131(5) 0.106(5) -0.074(4) 0.045(3) -0.054(4)
F1 0.098(4) 0.068(3) 0.081(3) 0.006(2) 0.000(3) -0.033(3)
F2 0.071(3) 0.042(2) 0.068(3) -0.0108(19) 0.010(2) -0.0202(19)
F3 0.052(2) 0.071(3) 0.097(3) -0.015(3) 0.002(2) -0.013(2)
F4 0.100(3) 0.040(2) 0.087(3) -0.022(2) 0.006(3) -0.013(2)
F5 0.056(2) 0.072(3) 0.079(3) -0.035(2) 0.004(2) -0.019(2)
F6 0.069(3) 0.080(3) 0.077(3) -0.020(2) 0.003(2) -0.042(2)
F7 0.177(8) 0.135(6) 0.173(7) 0.006(5) -0.093(6) -0.014(5)
F8 0.290(14) 0.205(10) 0.177(9) 0.101(9) -0.099(9) -0.063(9)
F9 0.115(6) 0.072(5) 0.421(18) -0.003(7) -0.003(8) -0.016(4)
F10 0.143(7) 0.163(7) 0.265(11) 0.027(7) -0.082(7) -0.080(6)
F11 0.217(9) 0.110(6) 0.148(7) -0.002(5) -0.009(6) -0.079(6)
F12 0.109(6) 0.121(6) 0.354(14) -0.048(7) -0.037(7) -0.044(5)
F13 0.107(4) 0.114(5) 0.105(4) 0.002(4) -0.010(3) -0.046(4)
F14 0.228(9) 0.109(5) 0.234(10) 0.057(6) -0.126(8) -0.093(6)
F15 0.107(5) 0.163(7) 0.269(11) 0.044(7) 0.086(6) -0.006(5)
F16 0.233(10) 0.161(7) 0.170(8) -0.052(6) 0.007(7) -0.119(7)
F17 0.072(4) 0.142(7) 0.340(14) -0.011(8) 0.006(6) -0.020(4)
F18 0.408(15) 0.171(7) 0.092(5) 0.022(5) -0.067(7) -0.209(10)
F19 0.075(4) 0.163(6) 0.158(6) -0.095(5) -0.018(4) -0.007(4)
F20 0.080(4) 0.118(5) 0.136(5) -0.042(4) -0.045(3) -0.003(3)
F21 0.066(3) 0.110(4) 0.093(4) 0.000(3) -0.007(3) -0.004(3)
F22 0.078(3) 0.075(3) 0.138(5) -0.012(3) 0.022(3) 0.005(3)
F23 0.065(3) 0.118(5) 0.142(5) -0.066(4) 0.003(3) -0.002(3)
F24 0.124(5) 0.083(4) 0.175(7) -0.018(4) -0.054(5) 0.013(4)
F25 0.123(5) 0.078(3) 0.094(2) -0.011(2) -0.033(3) -0.039(3)
F26 0.123(5) 0.078(3) 0.094(2) -0.011(2) -0.033(3) -0.039(3)
F27 0.123(5) 0.078(3) 0.094(2) -0.011(2) -0.033(3) -0.039(3)
F28 0.123(5) 0.078(3) 0.094(2) -0.011(2) -0.033(3) -0.039(3)
F29 0.123(5) 0.078(3) 0.094(2) -0.011(2) -0.033(3) -0.039(3)
F30 0.123(5) 0.078(3) 0.094(2) -0.011(2) -0.033(3) -0.039(3)
F25A 0.123(5) 0.078(3) 0.094(2) -0.011(2) -0.033(3) -0.039(3)
F26A 0.123(5) 0.078(3) 0.094(2) -0.011(2) -0.033(3) -0.039(3)
F27A 0.123(5) 0.078(3) 0.094(2) -0.011(2) -0.033(3) -0.039(3)
F28A 0.123(5) 0.078(3) 0.094(2) -0.011(2) -0.033(3) -0.039(3)
F29A 0.123(5) 0.078(3) 0.094(2) -0.011(2) -0.033(3) -0.039(3)
F30A 0.123(5) 0.078(3) 0.094(2) -0.011(2) -0.033(3) -0.039(3)
F31 0.0940(11) 0.0740(10) 0.0857(11) -0.0041(8) -0.0295(9) -0.0122(8)
F32 0.0940(11) 0.0740(10) 0.0857(11) -0.0041(8) -0.0295(9) -0.0122(8)
F33 0.0940(11) 0.0740(10) 0.0857(11) -0.0041(8) -0.0295(9) -0.0122(8)
F34 0.0940(11) 0.0740(10) 0.0857(11) -0.0041(8) -0.0295(9) -0.0122(8)
F35 0.0940(11) 0.0740(10) 0.0857(11) -0.0041(8) -0.0295(9) -0.0122(8)
F36 0.0940(11) 0.0740(10) 0.0857(11) -0.0041(8) -0.0295(9) -0.0122(8)
F37 0.087(3) 0.165(4) 0.113(3) 0.024(3) -0.037(2) -0.041(3)
F38 0.087(3) 0.165(4) 0.113(3) 0.024(3) -0.037(2) -0.041(3)
F39 0.087(3) 0.165(4) 0.113(3) 0.024(3) -0.037(2) -0.041(3)
F40 0.087(3) 0.165(4) 0.113(3) 0.024(3) -0.037(2) -0.041(3)
F41 0.087(3) 0.165(4) 0.113(3) 0.024(3) -0.037(2) -0.041(3)
F42 0.087(3) 0.165(4) 0.113(3) 0.024(3) -0.037(2) -0.041(3)
F43 0.106(4) 0.125(5) 0.228(7) -0.028(5) -0.022(5) -0.009(4)
F44 0.106(4) 0.125(5) 0.228(7) -0.028(5) -0.022(5) -0.009(4)
F45 0.106(4) 0.125(5) 0.228(7) -0.028(5) -0.022(5) -0.009(4)
F46 0.106(4) 0.125(5) 0.228(7) -0.028(5) -0.022(5) -0.009(4)
F47 0.106(4) 0.125(5) 0.228(7) -0.028(5) -0.022(5) -0.009(4)
F48 0.106(4) 0.125(5) 0.228(7) -0.028(5) -0.022(5) -0.009(4)
F49 0.137(3) 0.252(4) 0.179(3) 0.012(3) -0.0487(19) -0.078(3)
F50 0.137(3) 0.252(4) 0.179(3) 0.012(3) -0.0487(19) -0.078(3)
F51 0.137(3) 0.252(4) 0.179(3) 0.012(3) -0.0487(19) -0.078(3)
F52 0.137(3) 0.252(4) 0.179(3) 0.012(3) -0.0487(19) -0.078(3)
F53 0.137(3) 0.252(4) 0.179(3) 0.012(3) -0.0487(19) -0.078(3)
F54 0.137(3) 0.252(4) 0.179(3) 0.012(3) -0.0487(19) -0.078(3)
P1 0.0574(11) 0.0455(10) 0.0661(12) -0.0125(9) 0.0073(9) -0.0219(8)
P2 0.108(2) 0.082(2) 0.164(3) 0.038(2) -0.065(2) -0.0404(17)
P3 0.0763(15) 0.0738(16) 0.1037(19) -0.0233(15) 0.0109(13) -0.0388(12)
P4 0.0493(12) 0.0806(16) 0.1055(19) -0.0297(14) -0.0153(12) 0.0025(10)
P5 0.100(5) 0.057(4) 0.063(3) -0.016(3) -0.018(4) -0.047(4)
P5A 0.106(5) 0.058(4) 0.056(3) -0.003(3) -0.028(4) -0.042(4)
P6 0.051(3) 0.082(4) 0.205(8) 0.001(4) -0.016(4) 0.003(3)
P7 0.087(3) 0.165(4) 0.113(3) 0.024(3) -0.037(2) -0.041(3)
P8 0.0940(11) 0.0740(10) 0.0857(11) -0.0041(8) -0.0295(9) -0.0122(8)
P9 0.137(3) 0.252(4) 0.179(3) 0.012(3) -0.0487(19) -0.078(3)
Ni1 0.0289(4) 0.0237(4) 0.0378(4) -0.0065(3) -0.0054(3) -0.0019(3)
Ni2 0.0282(4) 0.0247(4) 0.0372(4) -0.0043(3) -0.0014(3) -0.0080(3)
Ni3 0.0277(4) 0.0330(4) 0.0399(4) -0.0102(3) 0.0039(3) -0.0110(3)
Ni4 0.0319(4) 0.0383(4) 0.0407(4) -0.0096(3) -0.0058(3) -0.0065(3)

loop_
_atom_type_symbol
_atom_type_description
_atom_type_scat_dispersion_real
_atom_type_scat_dispersion_imag
_atom_type_scat_source
C C 0.0033 0.0016 'International Tables Vol C Tables 4.2.6.8 and 6.1.1.4'
H H 0.0000 0.0000 'International Tables Vol C Tables 4.2.6.8 and 6.1.1.4'
N N 0.0061 0.0033 'International Tables Vol C Tables 4.2.6.8 and 6.1.1.4'
O O 0.0106 0.0060 'International Tables Vol C Tables 4.2.6.8 and 6.1.1.4'
F F 0.0171 0.0103 'International Tables Vol C Tables 4.2.6.8 and 6.1.1.4'
P P 0.1023 0.0942 'International Tables Vol C Tables 4.2.6.8 and 6.1.1.4'
Ni Ni 0.3393 1.1124 'International Tables Vol C Tables 4.2.6.8 and 6.1.1.4'

loop_
_geom_angle_atom_site_label_1
_geom_angle_atom_site_label_2
_geom_angle_atom_site_label_3
_geom_angle
C2 C1 H1A 109.5
C2 C1 H1B 109.5
H1A C1 H1B 109.5
C2 C1 H1C 109.5
H1A C1 H1C 109.5
H1B C1 H1C 109.5
C2 C1 H1D 109.5
H1A C1 H1D 141.1
H1B C1 H1D 56.3
H1C C1 H1D 56.3
C2 C1 H1E 109.5
H1A C1 H1E 56.3
H1B C1 H1E 141.1
H1C C1 H1E 56.3
H1D C1 H1E 109.5
C2 C1 H1F 109.5
H1A C1 H1F 56.3
H1B C1 H1F 56.3
H1C C1 H1F 141.1
H1D C1 H1F 109.5
H1E C1 H1F 109.5
C6 C2 C3 116.7(6)
C6 C2 C1 122.5(6)
C3 C2 C1 120.8(6)
N1 C3 C2 124.3(6)
N1 C3 H3 117.9
C2 C3 H3 117.9
N1 C4 C5 121.8(6)
N1 C4 C7 116.2(5)
C5 C4 C7 122.0(6)
C4 C5 C6 118.7(7)
C4 C5 H5 120.6
C6 C5 H5 120.6
C2 C6 C5 120.3(6)
C2 C6 H6 119.9
C5 C6 H6 119.9
N2 C7 C11 120.5(5)
N2 C7 C4 114.4(5)
C11 C7 C4 125.1(5)
N2 C8 C9 124.9(5)
N2 C8 H8 117.6
C9 C8 H8 117.6
C8 C9 C10 116.2(5)
C8 C9 C12 119.4(5)
C10 C9 C12 124.4(6)
C11 C10 C9 119.4(6)
C11 C10 H10 120.3
C9 C10 H10 120.3
C7 C11 C10 120.6(6)
C7 C11 H11 119.7
C10 C11 H11 119.7
C13 C12 C17 119.0(6)
C13 C12 C9 123.4(6)
C17 C12 C9 117.5(6)
O1 C13 C12 117.2(6)
O1 C13 C14 123.1(6)
C12 C13 C14 119.7(6)
C15 C14 C13 121.8(6)
C15 C14 H14 119.1
C13 C14 H14 119.1
C16 C15 C14 118.1(6)
C16 C15 C18 121.4(6)
C14 C15 C18 120.5(6)
O2 C16 C15 117.2(5)
O2 C16 C17 121.9(6)
C15 C16 C17 120.9(6)
C12 C17 C16 120.3(6)
C12 C17 H17 119.9
C16 C17 H17 119.9
C23 C18 C19 118.0(5)
C23 C18 C15 121.0(5)
C19 C18 C15 120.9(5)
O3 C19 C20 123.7(5)
O3 C19 C18 116.5(5)
C20 C19 C18 119.7(6)
C19 C20 C21 121.8(5)
C19 C20 H20 119.1
C21 C20 H20 119.1
C20 C21 C22 118.3(5)
C20 C21 C24 120.6(5)
C22 C21 C24 121.0(5)
C23 C22 O4 123.9(5)
C23 C22 C21 120.3(5)
O4 C22 C21 115.8(5)
C22 C23 C18 121.8(5)
C22 C23 H23 119.1
C18 C23 H23 119.1
C28 C24 C25 116.6(5)
C28 C24 C21 122.9(5)
C25 C24 C21 120.5(5)
N3 C25 C24 123.4(5)
N3 C25 H25 118.3
C24 C25 H25 118.3
N3 C26 C27 121.5(5)
N3 C26 C29 115.8(5)
C27 C26 C29 122.7(5)
C28 C27 C26 118.7(6)
C28 C27 H27 120.6
C26 C27 H27 120.6
C27 C28 C24 121.1(6)
C27 C28 H28 119.4
C24 C28 H28 119.4
N4 C29 C33 121.1(5)
N4 C29 C26 115.5(5)
C33 C29 C26 123.3(5)
N4 C30 C31 123.7(6)
N4 C30 H30 118.1
C31 C30 H30 118.1
C32 C31 C30 116.3(5)
C32 C31 C34 122.7(6)
C30 C31 C34 121.0(6)
C31 C32 C33 121.7(6)
C31 C32 H32 119.2
C33 C32 H32 119.2
C32 C33 C29 118.5(6)
C32 C33 H33 120.8
C29 C33 H33 120.8
C31 C34 H34A 109.5
C31 C34 H34B 109.5
H34A C34 H34B 109.5
C31 C34 H34C 109.5
H34A C34 H34C 109.5
H34B C34 H34C 109.5
C31 C34 H34D 109.5
H34A C34 H34D 141.1
H34B C34 H34D 56.3
H34C C34 H34D 56.3
C31 C34 H34E 109.5
H34A C34 H34E 56.3
H34B C34 H34E 141.1
H34C C34 H34E 56.3
H34D C34 H34E 109.5
C31 C34 H34F 109.5
H34A C34 H34F 56.3
H34B C34 H34F 56.3
H34C C34 H34F 141.1
H34D C34 H34F 109.5
H34E C34 H34F 109.5
O1 C35 H35A 109.5
O1 C35 H35B 109.5
H35A C35 H35B 109.5
O1 C35 H35C 109.5
H35A C35 H35C 109.5
H35B C35 H35C 109.5
O1 C35 H35D 109.5
H35A C35 H35D 141.1
H35B C35 H35D 56.3
H35C C35 H35D 56.3
O1 C35 H35E 109.5
H35A C35 H35E 56.3
H35B C35 H35E 141.1
H35C C35 H35E 56.3
H35D C35 H35E 109.5
O1 C35 H35F 109.5
H35A C35 H35F 56.3
H35B C35 H35F 56.3
H35C C35 H35F 141.1
H35D C35 H35F 109.5
H35E C35 H35F 109.5
O2 C36 H36A 109.5
O2 C36 H36B 109.5
H36A C36 H36B 109.5
O2 C36 H36C 109.5
H36A C36 H36C 109.5
H36B C36 H36C 109.5
O2 C36 H36D 109.5
H36A C36 H36D 141.1
H36B C36 H36D 56.3
H36C C36 H36D 56.3
O2 C36 H36E 109.5
H36A C36 H36E 56.3
H36B C36 H36E 141.1
H36C C36 H36E 56.3
H36D C36 H36E 109.5
O2 C36 H36F 109.5
H36A C36 H36F 56.3
H36B C36 H36F 56.3
H36C C36 H36F 141.1
H36D C36 H36F 109.5
H36E C36 H36F 109.5
O3 C37 H37A 109.5
O3 C37 H37B 109.5
H37A C37 H37B 109.5
O3 C37 H37C 109.5
H37A C37 H37C 109.5
H37B C37 H37C 109.5
O3 C37 H37D 109.5
H37A C37 H37D 141.1
H37B C37 H37D 56.3
H37C C37 H37D 56.3
O3 C37 H37E 109.5
H37A C37 H37E 56.3
H37B C37 H37E 141.1
H37C C37 H37E 56.3
H37D C37 H37E 109.5
O3 C37 H37F 109.5
H37A C37 H37F 56.3
H37B C37 H37F 56.3
H37C C37 H37F 141.1
H37D C37 H37F 109.5
H37E C37 H37F 109.5
O4 C38 H38A 109.5
O4 C38 H38B 109.5
H38A C38 H38B 109.5
O4 C38 H38C 109.5
H38A C38 H38C 109.5
H38B C38 H38C 109.5
O4 C38 H38D 109.5
H38A C38 H38D 141.1
H38B C38 H38D 56.3
H38C C38 H38D 56.3
O4 C38 H38E 109.5
H38A C38 H38E 56.3
H38B C38 H38E 141.1
H38C C38 H38E 56.3
H38D C38 H38E 109.5
O4 C38 H38F 109.5
H38A C38 H38F 56.3
H38B C38 H38F 56.3
H38C C38 H38F 141.1
H38D C38 H38F 109.5
H38E C38 H38F 109.5
C40 C39 H39A 109.5
C40 C39 H39B 109.5
H39A C39 H39B 109.5
C40 C39 H39C 109.5
H39A C39 H39C 109.5
H39B C39 H39C 109.5
C40 C39 H39D 109.5
H39A C39 H39D 141.1
H39B C39 H39D 56.3
H39C C39 H39D 56.3
C40 C39 H39E 109.5
H39A C39 H39E 56.3
H39B C39 H39E 141.1
H39C C39 H39E 56.3
H39D C39 H39E 109.5
C40 C39 H39F 109.5
H39A C39 H39F 56.3
H39B C39 H39F 56.3
H39C C39 H39F 141.1
H39D C39 H39F 109.5
H39E C39 H39F 109.5
C44 C40 C41 117.5(6)
C44 C40 C39 122.5(7)
C41 C40 C39 120.0(7)
N9 C41 C40 122.9(6)
N9 C41 H41 118.5
C40 C41 H41 118.5
N9 C42 C43 121.0(6)
N9 C42 C45 115.2(5)
C43 C42 C45 123.8(6)
C42 C43 C44 118.9(6)
C42 C43 H43 120.6
C44 C43 H43 120.6
C40 C44 C43 121.0(6)
C40 C44 H44 119.5
C43 C44 H44 119.5
N10 C45 C49 120.3(5)
N10 C45 C42 115.2(5)
C49 C45 C42 124.5(5)
N10 C46 C47 123.8(5)
N10 C46 H46 118.1
C47 C46 H46 118.1
C46 C47 C48 116.0(5)
C46 C47 C50 119.0(5)
C48 C47 C50 124.9(5)
C49 C48 C47 120.6(6)
C49 C48 H48 119.7
C47 C48 H48 119.7
C45 C49 C48 119.9(6)
C45 C49 H49 120.1
C48 C49 H49 120.1
C55 C50 C51 119.1(6)
C55 C50 C47 118.3(5)
C51 C50 C47 122.6(6)
O9 C51 C52 123.7(6)
O9 C51 C50 117.5(6)
C52 C51 C50 118.8(6)
C53 C52 C51 122.9(6)
C53 C52 H52 118.5
C51 C52 H52 118.5
C52 C53 C54 118.6(6)
C52 C53 C56 120.7(6)
C54 C53 C56 120.6(6)
O10 C54 C55 123.0(6)
O10 C54 C53 117.8(6)
C55 C54 C53 119.0(6)
C54 C55 C50 121.6(6)
C54 C55 H55 119.2
C50 C55 H55 119.2
C61 C56 C57 119.1(6)
C61 C56 C53 118.9(6)
C57 C56 C53 121.9(6)
O11 C57 C58 123.6(7)
O11 C57 C56 117.1(6)
C58 C57 C56 119.1(6)
C57 C58 C59 122.0(7)
C57 C58 H58 119.0
C59 C58 H58 119.0
C60 C59 C58 118.5(6)
C60 C59 C62 122.5(6)
C58 C59 C62 119.0(6)
O12 C60 C61 123.8(7)
O12 C60 C59 115.9(6)
C61 C60 C59 120.3(7)
C60 C61 C56 120.9(7)
C60 C61 H61 119.6
C56 C61 H61 119.6
C63 C62 C66 116.9(6)
C63 C62 C59 120.9(6)
C66 C62 C59 122.2(6)
N11 C63 C62 123.5(6)
N11 C63 H63 118.3
C62 C63 H63 118.3
N11 C64 C65 120.0(6)
N11 C64 C67 115.2(5)
C65 C64 C67 124.8(6)
C66 C65 C64 120.2(6)
C66 C65 H65 119.9
C64 C65 H65 119.9
C65 C66 C62 119.7(6)
C65 C66 H66 120.2
C62 C66 H66 120.2
N12 C67 C71 120.5(6)
N12 C67 C64 116.5(5)
C71 C67 C64 123.0(6)
N12 C68 C69 125.1(6)
N12 C68 H68 117.4
C69 C68 H68 117.4
C68 C69 C70 115.3(6)
C68 C69 C72 121.8(6)
C70 C69 C72 122.9(6)
C71 C70 C69 121.3(6)
C71 C70 H70 119.3
C69 C70 H70 119.3
C70 C71 C67 118.9(6)
C70 C71 H71 120.6
C67 C71 H71 120.6
C69 C72 H72A 109.5
C69 C72 H72B 109.5
H72A C72 H72B 109.5
C69 C72 H72C 109.5
H72A C72 H72C 109.5
H72B C72 H72C 109.5
C69 C72 H72D 109.5
H72A C72 H72D 141.1
H72B C72 H72D 56.3
H72C C72 H72D 56.3
C69 C72 H72E 109.5
H72A C72 H72E 56.3
H72B C72 H72E 141.1
H72C C72 H72E 56.3
H72D C72 H72E 109.5
C69 C72 H72F 109.5
H72A C72 H72F 56.3
H72B C72 H72F 56.3
H72C C72 H72F 141.1
H72D C72 H72F 109.5
H72E C72 H72F 109.5
O9 C73 H73A 109.5
O9 C73 H73B 109.5
H73A C73 H73B 109.5
O9 C73 H73C 109.5
H73A C73 H73C 109.5
H73B C73 H73C 109.5
O9 C73 H73D 109.5
H73A C73 H73D 141.1
H73B C73 H73D 56.3
H73C C73 H73D 56.3
O9 C73 H73E 109.5
H73A C73 H73E 56.3
H73B C73 H73E 141.1
H73C C73 H73E 56.3
H73D C73 H73E 109.5
O9 C73 H73F 109.5
H73A C73 H73F 56.3
H73B C73 H73F 56.3
H73C C73 H73F 141.1
H73D C73 H73F 109.5
H73E C73 H73F 109.5
O10 C74 H74A 109.5
O10 C74 H74B 109.5
H74A C74 H74B 109.5
O10 C74 H74C 109.5
H74A C74 H74C 109.5
H74B C74 H74C 109.5
O10 C74 H74D 109.5
H74A C74 H74D 141.1
H74B C74 H74D 56.3
H74C C74 H74D 56.3
O10 C74 H74E 109.5
H74A C74 H74E 56.3
H74B C74 H74E 141.1
H74C C74 H74E 56.3
H74D C74 H74E 109.5
O10 C74 H74F 109.5
H74A C74 H74F 56.3
H74B C74 H74F 56.3
H74C C74 H74F 141.1
H74D C74 H74F 109.5
H74E C74 H74F 109.5
O11 C75 H75A 109.5
O11 C75 H75B 109.5
H75A C75 H75B 109.5
O11 C75 H75C 109.5
H75A C75 H75C 109.5
H75B C75 H75C 109.5
O11 C75 H75D 109.5
H75A C75 H75D 141.1
H75B C75 H75D 56.3
H75C C75 H75D 56.3
O11 C75 H75E 109.5
H75A C75 H75E 56.3
H75B C75 H75E 141.1
H75C C75 H75E 56.3
H75D C75 H75E 109.5
O11 C75 H75F 109.5
H75A C75 H75F 56.3
H75B C75 H75F 56.3
H75C C75 H75F 141.1
H75D C75 H75F 109.5
H75E C75 H75F 109.5
O12 C76 H76A 109.5
O12 C76 H76B 109.5
H76A C76 H76B 109.5
O12 C76 H76C 109.5
H76A C76 H76C 109.5
H76B C76 H76C 109.5
O12 C76 H76D 109.5
H76A C76 H76D 141.1
H76B C76 H76D 56.3
H76C C76 H76D 56.3
O12 C76 H76E 109.5
H76A C76 H76E 56.3
H76B C76 H76E 141.1
H76C C76 H76E 56.3
H76D C76 H76E 109.5
O12 C76 H76F 109.5
H76A C76 H76F 56.3
H76B C76 H76F 56.3
H76C C76 H76F 141.1
H76D C76 H76F 109.5
H76E C76 H76F 109.5
C78 C77 H77A 109.5
C78 C77 H77B 109.5
H77A C77 H77B 109.5
C78 C77 H77C 109.5
H77A C77 H77C 109.5
H77B C77 H77C 109.5
C78 C77 H77D 109.5
H77A C77 H77D 141.1
H77B C77 H77D 56.3
H77C C77 H77D 56.3
C78 C77 H77E 109.5
H77A C77 H77E 56.3
H77B C77 H77E 141.1
H77C C77 H77E 56.3
H77D C77 H77E 109.5
C78 C77 H77F 109.5
H77A C77 H77F 56.3
H77B C77 H77F 56.3
H77C C77 H77F 141.1
H77D C77 H77F 109.5
H77E C77 H77F 109.5
C82 C78 C79 118.1(6)
C82 C78 C77 121.8(6)
C79 C78 C77 120.1(6)
N5 C79 C78 122.9(6)
N5 C79 H79 118.5
C78 C79 H79 118.5
N5 C80 C81 121.6(6)
N5 C80 C83 115.8(5)
C81 C80 C83 122.6(6)
C82 C81 C80 118.6(6)
C82 C81 H81 120.7
C80 C81 H81 120.7
C78 C82 C81 119.9(6)
C78 C82 H82 120.0
C81 C82 H82 120.0
N6 C83 C87 121.5(5)
N6 C83 C80 114.8(5)
C87 C83 C80 123.7(5)
N6 C84 C85 123.3(5)
N6 C84 H84 118.3
C85 C84 H84 118.3
C86 C85 C84 116.9(5)
C86 C85 C88 124.2(5)
C84 C85 C88 118.9(5)
C87 C86 C85 119.8(5)
C87 C86 H86 120.1
C85 C86 H86 120.1
C86 C87 C83 119.9(5)
C86 C87 H87 120.1
C83 C87 H87 120.1
C93 C88 C89 118.9(5)
C93 C88 C85 120.6(5)
C89 C88 C85 120.6(5)
O5 C89 C88 117.5(5)
O5 C89 C90 123.3(6)
C88 C89 C90 119.1(6)
C91 C90 C89 121.4(6)
C91 C90 H90 119.3
C89 C90 H90 119.3
C90 C91 C92 119.5(6)
C90 C91 C94 119.5(6)
C92 C91 C94 121.0(6)
O6 C92 C93 125.2(6)
O6 C92 C91 115.8(5)
C93 C92 C91 119.0(6)
C88 C93 C92 122.1(6)
C88 C93 H93 118.9
C92 C93 H93 118.9
C99 C94 C95 118.6(6)
C99 C94 C91 120.0(6)
C95 C94 C91 121.4(6)
O7 C95 C96 125.2(6)
O7 C95 C94 115.2(5)
C96 C95 C94 119.6(6)
C95 C96 C97 121.7(6)
C95 C96 H96 119.1
C97 C96 H96 119.1
C96 C97 C98 118.9(6)
C96 C97 C100 121.0(5)
C98 C97 C100 120.1(6)
O8 C98 C97 117.0(5)
O8 C98 C99 123.8(6)
C97 C98 C99 119.3(6)
C94 C99 C98 121.9(6)
C94 C99 H99 119.0
C98 C99 H99 119.0
C104 C100 C101 116.7(5)
C104 C100 C97 123.4(6)
C101 C100 C97 119.9(6)
N7 C101 C100 122.9(5)
N7 C101 H101 118.5
C100 C101 H101 118.5
N7 C102 C103 120.8(5)
N7 C102 C105 115.8(5)
C103 C102 C105 123.4(5)
C104 C103 C102 119.2(6)
C104 C103 H103 120.4
C102 C103 H103 120.4
C103 C104 C100 121.0(6)
C103 C104 H104 119.5
C100 C104 H104 119.5
N8 C105 C109 120.5(6)
N8 C105 C102 116.8(5)
C109 C105 C102 122.7(6)
N8 C106 C107 123.5(6)
N8 C106 H106 118.3
C107 C106 H106 118.3
C108 C107 C106 116.9(6)
C108 C107 C110 122.1(6)
C106 C107 C110 121.0(7)
C109 C108 C107 121.1(6)
C109 C108 H108 119.5
C107 C108 H108 119.5
C108 C109 C105 118.6(7)
C108 C109 H109 120.7
C105 C109 H109 120.7
C107 C110 H11A 109.5
C107 C110 H11B 109.5
H11A C110 H11B 109.5
C107 C110 H11C 109.5
H11A C110 H11C 109.5
H11B C110 H11C 109.5
C107 C110 H11D 109.5
H11A C110 H11D 141.1
H11B C110 H11D 56.3
H11C C110 H11D 56.3
C107 C110 H11E 109.5
H11A C110 H11E 56.3
H11B C110 H11E 141.1
H11C C110 H11E 56.3
H11D C110 H11E 109.5
C107 C110 H11F 109.5
H11A C110 H11F 56.3
H11B C110 H11F 56.3
H11C C110 H11F 141.1
H11D C110 H11F 109.5
H11E C110 H11F 109.5
O5 C111 H11G 109.5
O5 C111 H11H 109.5
H11G C111 H11H 109.5
O5 C111 H11I 109.5
H11G C111 H11I 109.5
H11H C111 H11I 109.5
O5 C111 H11J 109.5
H11G C111 H11J 141.1
H11H C111 H11J 56.3
H11I C111 H11J 56.3
O5 C111 H11K 109.5
H11G C111 H11K 56.3
H11H C111 H11K 141.1
H11I C111 H11K 56.3
H11J C111 H11K 109.5
O5 C111 H11L 109.5
H11G C111 H11L 56.3
H11H C111 H11L 56.3
H11I C111 H11L 141.1
H11J C111 H11L 109.5
H11K C111 H11L 109.5
O6 C112 H11M 109.5
O6 C112 H11N 109.5
H11M C112 H11N 109.5
O6 C112 H11O 109.5
H11M C112 H11O 109.5
H11N C112 H11O 109.5
O6 C112 H11P 109.5
H11M C112 H11P 141.1
H11N C112 H11P 56.3
H11O C112 H11P 56.3
O6 C112 H11Q 109.5
H11M C112 H11Q 56.3
H11N C112 H11Q 141.1
H11O C112 H11Q 56.3
H11P C112 H11Q 109.5
O6 C112 H11R 109.5
H11M C112 H11R 56.3
H11N C112 H11R 56.3
H11O C112 H11R 141.1
H11P C112 H11R 109.5
H11Q C112 H11R 109.5
O7 C113 H11S 109.5
O7 C113 H11T 109.5
H11S C113 H11T 109.5
O7 C113 H11U 109.5
H11S C113 H11U 109.5
H11T C113 H11U 109.5
O7 C113 H11V 109.5
H11S C113 H11V 141.1
H11T C113 H11V 56.3
H11U C113 H11V 56.3
O7 C113 H11W 109.5
H11S C113 H11W 56.3
H11T C113 H11W 141.1
H11U C113 H11W 56.3
H11V C113 H11W 109.5
O7 C113 H11X 109.5
H11S C113 H11X 56.3
H11T C113 H11X 56.3
H11U C113 H11X 141.1
H11V C113 H11X 109.5
H11W C113 H11X 109.5
O8 C114 H11Y 109.5
O8 C114 H11Z 109.5
H11Y C114 H11Z 109.5
O8 C114 H21A 109.5
H11Y C114 H21A 109.5
H11Z C114 H21A 109.5
O8 C114 H21B 109.5
H11Y C114 H21B 141.1
H11Z C114 H21B 56.3
H21A C114 H21B 56.3
O8 C114 H21C 109.5
H11Y C114 H21C 56.3
H11Z C114 H21C 141.1
H21A C114 H21C 56.3
H21B C114 H21C 109.5
O8 C114 H21D 109.5
H11Y C114 H21D 56.3
H11Z C114 H21D 56.3
H21A C114 H21D 141.1
H21B C114 H21D 109.5
H21C C114 H21D 109.5
C116 C115 H21E 109.5
C116 C115 H21F 109.5
H21E C115 H21F 109.5
C116 C115 H21G 109.5
H21E C115 H21G 109.5
H21F C115 H21G 109.5
C116 C115 H21H 109.5
H21E C115 H21H 141.1
H21F C115 H21H 56.3
H21G C115 H21H 56.3
C116 C115 H21I 109.5
H21E C115 H21I 56.3
H21F C115 H21I 141.1
H21G C115 H21I 56.3
H21H C115 H21I 109.5
C116 C115 H21J 109.5
H21E C115 H21J 56.3
H21F C115 H21J 56.3
H21G C115 H21J 141.1
H21H C115 H21J 109.5
H21I C115 H21J 109.5
C120 C116 C117 117.1(6)
C120 C116 C115 123.1(7)
C117 C116 C115 119.7(7)
N13 C117 C116 122.9(6)
N13 C117 H117 118.6
C116 C117 H117 118.6
N13 C118 C119 120.5(6)
N13 C118 C121 114.9(5)
C119 C118 C121 124.5(6)
C120 C119 C118 119.9(6)
C120 C119 H119 120.1
C118 C119 H119 120.1
C119 C120 C116 120.3(6)
C119 C120 H120 119.9
C116 C120 H120 119.9
N14 C121 C125 119.6(6)
N14 C121 C118 116.4(5)
C125 C121 C118 124.0(6)
N14 C122 C123 123.6(6)
N14 C122 H122 118.2
C123 C122 H122 118.2
C124 C123 C122 115.9(5)
C124 C123 C126 123.0(5)
C122 C123 C126 121.1(6)
C125 C124 C123 121.0(6)
C125 C124 H124 119.5
C123 C124 H124 119.5
C124 C125 C121 119.7(6)
C124 C125 H125 120.2
C121 C125 H125 120.2
C127 C126 C131 118.9(6)
C127 C126 C123 122.4(6)
C131 C126 C123 118.7(6)
O13 C127 C126 116.4(5)
O13 C127 C128 123.7(6)
C126 C127 C128 119.8(6)
C127 C128 C129 121.2(6)
C127 C128 H128 119.4
C129 C128 H128 119.4
C130 C129 C128 118.7(6)
C130 C129 C132 122.1(6)
C128 C129 C132 119.1(6)
O14 C130 C129 117.7(6)
O14 C130 C131 122.4(7)
C129 C130 C131 119.9(6)
C130 C131 C126 121.4(7)
C130 C131 H131 119.3
C126 C131 H131 119.3
C133 C132 C137 117.7(6)
C133 C132 C129 123.5(6)
C137 C132 C129 118.7(6)
O15 C133 C134 121.8(6)
O15 C133 C132 118.5(5)
C134 C133 C132 119.7(6)
C135 C134 C133 122.0(6)
C135 C134 H134 119.0
C133 C134 H134 119.0
C134 C135 C136 118.5(5)
C134 C135 C138 119.5(6)
C136 C135 C138 122.0(5)
C137 C136 O16 121.5(6)
C137 C136 C135 119.9(6)
O16 C136 C135 118.5(5)
C136 C137 C132 122.1(7)
C136 C137 H137 118.9
C132 C137 H137 118.9
C142 C138 C139 116.5(5)
C142 C138 C135 122.5(5)
C139 C138 C135 121.0(5)
N15 C139 C138 123.6(6)
N15 C139 H139 118.2
C138 C139 H139 118.2
N15 C140 C141 121.3(5)
N15 C140 C143 115.2(5)
C141 C140 C143 123.4(6)
C142 C141 C140 118.5(6)
C142 C141 H141 120.8
C140 C141 H141 120.8
C138 C142 C141 121.0(6)
C138 C142 H142 119.5
C141 C142 H142 119.5
N16 C143 C147 121.8(6)
N16 C143 C140 114.7(5)
C147 C143 C140 123.5(6)
N16 C144 C145 124.0(7)
N16 C144 H144 118.0
C145 C144 H144 118.0
C146 C145 C144 116.3(7)
C146 C145 C148 122.4(8)
C144 C145 C148 121.3(8)
C145 C146 C147 121.0(8)
C145 C146 H146 119.5
C147 C146 H146 119.5
C143 C147 C146 118.8(8)
C143 C147 H147 120.6
C146 C147 H147 120.6
C145 C148 H14A 109.5
C145 C148 H14B 109.5
H14A C148 H14B 109.5
C145 C148 H14C 109.5
H14A C148 H14C 109.5
H14B C148 H14C 109.5
C145 C148 H14D 109.5
H14A C148 H14D 141.1
H14B C148 H14D 56.3
H14C C148 H14D 56.3
C145 C148 H14E 109.5
H14A C148 H14E 56.3
H14B C148 H14E 141.1
H14C C148 H14E 56.3
H14D C148 H14E 109.5
C145 C148 H14F 109.5
H14A C148 H14F 56.3
H14B C148 H14F 56.3
H14C C148 H14F 141.1
H14D C148 H14F 109.5
H14E C148 H14F 109.5
O13 C149 H14G 109.5
O13 C149 H14H 109.5
H14G C149 H14H 109.5
O13 C149 H14I 109.5
H14G C149 H14I 109.5
H14H C149 H14I 109.5
O13 C149 H14J 109.5
H14G C149 H14J 141.1
H14H C149 H14J 56.3
H14I C149 H14J 56.3
O13 C149 H14K 109.5
H14G C149 H14K 56.3
H14H C149 H14K 141.1
H14I C149 H14K 56.3
H14J C149 H14K 109.5
O13 C149 H14L 109.5
H14G C149 H14L 56.3
H14H C149 H14L 56.3
H14I C149 H14L 141.1
H14J C149 H14L 109.5
H14K C149 H14L 109.5
O14 C150 H15A 109.5
O14 C150 H15B 109.5
H15A C150 H15B 109.5
O14 C150 H15C 109.5
H15A C150 H15C 109.5
H15B C150 H15C 109.5
O14 C150 H15D 109.5
H15A C150 H15D 141.1
H15B C150 H15D 56.3
H15C C150 H15D 56.3
O14 C150 H15E 109.5
H15A C150 H15E 56.3
H15B C150 H15E 141.1
H15C C150 H15E 56.3
H15D C150 H15E 109.5
O14 C150 H15F 109.5
H15A C150 H15F 56.3
H15B C150 H15F 56.3
H15C C150 H15F 141.1
H15D C150 H15F 109.5
H15E C150 H15F 109.5
O15 C151 H15G 109.5
O15 C151 H15H 109.5
H15G C151 H15H 109.5
O15 C151 H15I 109.5
H15G C151 H15I 109.5
H15H C151 H15I 109.5
O15 C151 H15J 109.5
H15G C151 H15J 141.1
H15H C151 H15J 56.3
H15I C151 H15J 56.3
O15 C151 H15K 109.5
H15G C151 H15K 56.3
H15H C151 H15K 141.1
H15I C151 H15K 56.3
H15J C151 H15K 109.5
O15 C151 H15L 109.5
H15G C151 H15L 56.3
H15H C151 H15L 56.3
H15I C151 H15L 141.1
H15J C151 H15L 109.5
H15K C151 H15L 109.5
O16 C152 H15M 109.5
O16 C152 H15N 109.5
H15M C152 H15N 109.5
O16 C152 H15O 109.5
H15M C152 H15O 109.5
H15N C152 H15O 109.5
O16 C152 H15P 109.5
H15M C152 H15P 141.1
H15N C152 H15P 56.3
H15O C152 H15P 56.3
O16 C152 H15Q 109.5
H15M C152 H15Q 56.3
H15N C152 H15Q 141.1
H15O C152 H15Q 56.3
H15P C152 H15Q 109.5
O16 C152 H15R 109.5
H15M C152 H15R 56.3
H15N C152 H15R 56.3
H15O C152 H15R 141.1
H15P C152 H15R 109.5
H15Q C152 H15R 109.5
C154 C153 H15S 109.5
C154 C153 H15T 109.5
H15S C153 H15T 109.5
C154 C153 H15U 109.5
H15S C153 H15U 109.5
H15T C153 H15U 109.5
C154 C153 H15V 109.5
H15S C153 H15V 141.1
H15T C153 H15V 56.3
H15U C153 H15V 56.3
C154 C153 H15W 109.5
H15S C153 H15W 56.3
H15T C153 H15W 141.1
H15U C153 H15W 56.3
H15V C153 H15W 109.5
C154 C153 H15Y 109.5
H15S C153 H15Y 56.3
H15T C153 H15Y 56.3
H15U C153 H15Y 141.1
H15V C153 H15Y 109.5
H15W C153 H15Y 109.5
C155 C154 C158 115.6(5)
C155 C154 C153 120.9(6)
C158 C154 C153 123.5(5)
N17 C155 C154 124.3(6)
N17 C155 H155 117.9
C154 C155 H155 117.9
N17 C156 C157 121.0(5)
N17 C156 C159 115.5(5)
C157 C156 C159 123.4(5)
C158 C157 C156 119.0(6)
C158 C157 H157 120.5
C156 C157 H157 120.5
C157 C158 C154 121.3(6)
C157 C158 H158 119.3
C154 C158 H158 119.3
N18 C159 C163 120.9(5)
N18 C159 C156 114.8(5)
C163 C159 C156 124.3(5)
N18 C160 C161 123.8(6)
N18 C160 H160 118.1
C161 C160 H160 118.1
C162 C161 C160 116.2(6)
C162 C161 C164 123.3(6)
C160 C161 C164 120.5(6)
C161 C162 C163 120.8(6)
C161 C162 H162 119.6
C163 C162 H162 119.6
C162 C163 C159 118.7(6)
C162 C163 H163 120.6
C159 C163 H163 120.6
C165 C164 C169 119.3(6)
C165 C164 C161 121.3(6)
C169 C164 C161 119.3(6)
O17 C165 C164 118.7(6)
O17 C165 C166 121.0(6)
C164 C165 C166 120.3(6)
C165 C166 C167 120.8(6)
C165 C166 H166 119.6
C167 C166 H166 119.6
C168 C167 C166 118.3(6)
C168 C167 C170 121.6(6)
C166 C167 C170 120.1(6)
O18 C168 C167 116.1(6)
O18 C168 C169 122.5(6)
C167 C168 C169 121.3(6)
C168 C169 C164 120.0(6)
C168 C169 H169 120.0
C164 C169 H169 120.0
C175 C170 C171 118.6(6)
C175 C170 C167 120.4(6)
C171 C170 C167 120.9(6)
O19 C171 C172 125.2(6)
O19 C171 C170 115.4(6)
C172 C171 C170 119.4(6)
C171 C172 C173 121.6(6)
C171 C172 H172 119.2
C173 C172 H172 119.2
C172 C173 C174 119.0(6)
C172 C173 C176 120.2(6)
C174 C173 C176 120.8(6)
O20 C174 C173 117.2(5)
O20 C174 C175 123.1(6)
C173 C174 C175 119.7(6)
C170 C175 C174 121.7(6)
C170 C175 H175 119.1
C174 C175 H175 119.1
C177 C176 C180 116.3(6)
C177 C176 C173 121.6(6)
C180 C176 C173 122.1(6)
N19 C177 C176 124.4(6)
N19 C177 H177 117.8
C176 C177 H177 117.8
N19 C178 C179 120.4(5)
N19 C178 C181 114.8(5)
C179 C178 C181 124.8(5)
C180 C179 C178 119.2(6)
C180 C179 H179 120.4
C178 C179 H179 120.4
C179 C180 C176 120.2(6)
C179 C180 H180 119.9
C176 C180 H180 119.9
N20 C181 C185 121.2(6)
N20 C181 C178 115.4(5)
C185 C181 C178 123.4(6)
N20 C182 C183 124.2(7)
N20 C182 H182 117.9
C183 C182 H182 117.9
C182 C183 C184 116.7(7)
C182 C183 C186 121.7(8)
C184 C183 C186 121.6(8)
C185 C184 C183 120.2(7)
C185 C184 H184 119.9
C183 C184 H184 119.9
C184 C185 C181 118.7(7)
C184 C185 H185 120.6
C181 C185 H185 120.6
C183 C186 H18A 109.5
C183 C186 H18B 109.5
H18A C186 H18B 109.5
C183 C186 H18C 109.5
H18A C186 H18C 109.5
H18B C186 H18C 109.5
C183 C186 H18D 109.5
H18A C186 H18D 141.1
H18B C186 H18D 56.3
H18C C186 H18D 56.3
C183 C186 H18E 109.5
H18A C186 H18E 56.3
H18B C186 H18E 141.1
H18C C186 H18E 56.3
H18D C186 H18E 109.5
C183 C186 H18F 109.5
H18A C186 H18F 56.3
H18B C186 H18F 56.3
H18C C186 H18F 141.1
H18D C186 H18F 109.5
H18E C186 H18F 109.5
O17 C187 H18G 109.5
O17 C187 H18H 109.5
H18G C187 H18H 109.5
O17 C187 H18I 109.5
H18G C187 H18I 109.5
H18H C187 H18I 109.5
O17 C187 H18J 109.5
H18G C187 H18J 141.1
H18H C187 H18J 56.3
H18I C187 H18J 56.3
O17 C187 H18K 109.5
H18G C187 H18K 56.3
H18H C187 H18K 141.1
H18I C187 H18K 56.3
H18J C187 H18K 109.5
O17 C187 H18L 109.5
H18G C187 H18L 56.3
H18H C187 H18L 56.3
H18I C187 H18L 141.1
H18J C187 H18L 109.5
H18K C187 H18L 109.5
O18 C188 H18M 109.5
O18 C188 H18N 109.5
H18M C188 H18N 109.5
O18 C188 H18O 109.5
H18M C188 H18O 109.5
H18N C188 H18O 109.5
O18 C188 H18P 109.5
H18M C188 H18P 141.1
H18N C188 H18P 56.3
H18O C188 H18P 56.3
O18 C188 H18Q 109.5
H18M C188 H18Q 56.3
H18N C188 H18Q 141.1
H18O C188 H18Q 56.3
H18P C188 H18Q 109.5
O18 C188 H18R 109.5
H18M C188 H18R 56.3
H18N C188 H18R 56.3
H18O C188 H18R 141.1
H18P C188 H18R 109.5
H18Q C188 H18R 109.5
O19 C189 H18S 109.5
O19 C189 H18T 109.5
H18S C189 H18T 109.5
O19 C189 H18U 109.5
H18S C189 H18U 109.5
H18T C189 H18U 109.5
O19 C189 H18V 109.5
H18S C189 H18V 141.1
H18T C189 H18V 56.3
H18U C189 H18V 56.3
O19 C189 H18W 109.5
H18S C189 H18W 56.3
H18T C189 H18W 141.1
H18U C189 H18W 56.3
H18V C189 H18W 109.5
O19 C189 H18Y 109.5
H18S C189 H18Y 56.3
H18T C189 H18Y 56.3
H18U C189 H18Y 141.1
H18V C189 H18Y 109.5
H18W C189 H18Y 109.5
O20 C190 H19A 109.5
O20 C190 H19B 109.5
H19A C190 H19B 109.5
O20 C190 H19C 109.5
H19A C190 H19C 109.5
H19B C190 H19C 109.5
O20 C190 H19D 109.5
H19A C190 H19D 141.1
H19B C190 H19D 56.3
H19C C190 H19D 56.3
O20 C190 H19E 109.5
H19A C190 H19E 56.3
H19B C190 H19E 141.1
H19C C190 H19E 56.3
H19D C190 H19E 109.5
O20 C190 H19F 109.5
H19A C190 H19F 56.3
H19B C190 H19F 56.3
H19C C190 H19F 141.1
H19D C190 H19F 109.5
H19E C190 H19F 109.5
C192 C191 H19G 109.5
C192 C191 H19H 109.5
H19G C191 H19H 109.5
C192 C191 H19I 109.5
H19G C191 H19I 109.5
H19H C191 H19I 109.5
C192 C191 H19J 109.5
H19G C191 H19J 141.1
H19H C191 H19J 56.3
H19I C191 H19J 56.3
C192 C191 H19K 109.5
H19G C191 H19K 56.3
H19H C191 H19K 141.1
H19I C191 H19K 56.3
H19J C191 H19K 109.5
C192 C191 H19L 109.5
H19G C191 H19L 56.3
H19H C191 H19L 56.3
H19I C191 H19L 141.1
H19J C191 H19L 109.5
H19K C191 H19L 109.5
C196 C192 C193 117.1(6)
C196 C192 C191 123.8(6)
C193 C192 C191 119.1(7)
N21 C193 C192 123.1(6)
N21 C193 H193 118.5
C192 C193 H193 118.5
N21 C194 C195 121.2(6)
N21 C194 C197 116.2(5)
C195 C194 C197 122.6(6)
C194 C195 C196 118.3(7)
C194 C195 H195 120.9
C196 C195 H195 120.9
C192 C196 C195 121.4(6)
C192 C196 H196 119.3
C195 C196 H196 119.3
N22 C197 C201 121.0(6)
N22 C197 C194 114.7(5)
C201 C197 C194 124.2(6)
N22 C198 C199 124.9(6)
N22 C198 H198 117.6
C199 C198 H198 117.6
C200 C199 C198 116.1(6)
C200 C199 C202 125.0(6)
C198 C199 C202 118.9(6)
C201 C200 C199 120.9(7)
C201 C200 H200 119.5
C199 C200 H200 119.5
C200 C201 C197 119.0(7)
C200 C201 H201 120.5
C197 C201 H201 120.5
C207 C202 C203 117.9(6)
C207 C202 C199 120.8(6)
C203 C202 C199 121.3(6)
O21 C203 C204 123.5(6)
O21 C203 C202 117.7(6)
C204 C203 C202 118.7(6)
C203 C204 C205 122.7(6)
C203 C204 H204 118.6
C205 C204 H204 118.6
C206 C205 C204 117.6(6)
C206 C205 C208 123.2(7)
C204 C205 C208 119.1(6)
O22 C206 C205 117.6(6)
O22 C206 C207 121.9(6)
C205 C206 C207 120.5(6)
C206 C207 C202 122.5(6)
C206 C207 H207 118.8
C202 C207 H207 118.8
C213 C208 C209 117.4(6)
C213 C208 C205 120.8(6)
C209 C208 C205 121.9(6)
C210 C209 O23 123.3(6)
C210 C209 C208 120.7(6)
O23 C209 C208 116.1(6)
C209 C210 C211 121.9(6)
C209 C210 H210 119.0
C211 C210 H210 119.0
C212 C211 C210 116.9(6)
C212 C211 C214 122.7(7)
C210 C211 C214 120.4(6)
C213 C212 C211 121.4(7)
C213 C212 O24 122.7(6)
C211 C212 O24 116.0(7)
C212 C213 C208 121.8(6)
C212 C213 H213 119.1
C208 C213 H213 119.1
C218 C214 C215 117.2(7)
C218 C214 C211 123.4(7)
C215 C214 C211 119.5(6)
N23 C215 C214 122.6(6)
N23 C215 H215 118.7
C214 C215 H215 118.7
N23 C216 C217 121.0(6)
N23 C216 C219 115.8(6)
C217 C216 C219 123.2(6)
C216 C217 C218 118.9(7)
C216 C217 H217 120.5
C218 C217 H217 120.5
C214 C218 C217 120.8(7)
C214 C218 H218 119.6
C217 C218 H218 119.6
N24 C219 C223 121.3(7)
N24 C219 C216 115.6(6)
C223 C219 C216 123.2(6)
N24 C220 C221 124.4(7)
N24 C220 H220 117.8
C221 C220 H220 117.8
C222 C221 C220 116.0(7)
C222 C221 C224 122.3(7)
C220 C221 C224 121.7(7)
C223 C222 C221 121.5(7)
C223 C222 H222 119.3
C221 C222 H222 119.3
C222 C223 C219 118.5(7)
C222 C223 H223 120.7
C219 C223 H223 120.7
C221 C224 H22A 109.5
C221 C224 H22B 109.5
H22A C224 H22B 109.5
C221 C224 H22C 109.5
H22A C224 H22C 109.5
H22B C224 H22C 109.5
C221 C224 H22D 109.5
H22A C224 H22D 141.1
H22B C224 H22D 56.3
H22C C224 H22D 56.3
C221 C224 H22E 109.5
H22A C224 H22E 56.3
H22B C224 H22E 141.1
H22C C224 H22E 56.3
H22D C224 H22E 109.5
C221 C224 H22F 109.5
H22A C224 H22F 56.3
H22B C224 H22F 56.3
H22C C224 H22F 141.1
H22D C224 H22F 109.5
H22E C224 H22F 109.5
O21 C225 H22G 109.5
O21 C225 H22H 109.5
H22G C225 H22H 109.5
O21 C225 H22I 109.5
H22G C225 H22I 109.5
H22H C225 H22I 109.5
O21 C225 H22J 109.5
H22G C225 H22J 141.1
H22H C225 H22J 56.3
H22I C225 H22J 56.3
O21 C225 H22K 109.5
H22G C225 H22K 56.3
H22H C225 H22K 141.1
H22I C225 H22K 56.3
H22J C225 H22K 109.5
O21 C225 H22L 109.5
H22G C225 H22L 56.3
H22H C225 H22L 56.3
H22I C225 H22L 141.1
H22J C225 H22L 109.5
H22K C225 H22L 109.5
O22 C226 H22M 109.5
O22 C226 H22N 109.5
H22M C226 H22N 109.5
O22 C226 H22O 109.5
H22M C226 H22O 109.5
H22N C226 H22O 109.5
O22 C226 H22P 109.5
H22M C226 H22P 141.1
H22N C226 H22P 56.3
H22O C226 H22P 56.3
O22 C226 H22Q 109.5
H22M C226 H22Q 56.3
H22N C226 H22Q 141.1
H22O C226 H22Q 56.3
H22P C226 H22Q 109.5
O22 C226 H22R 109.5
H22M C226 H22R 56.3
H22N C226 H22R 56.3
H22O C226 H22R 141.1
H22P C226 H22R 109.5
H22Q C226 H22R 109.5
O23 C227 H22S 109.5
O23 C227 H22T 109.5
H22S C227 H22T 109.5
O23 C227 H22U 109.5
H22S C227 H22U 109.5
H22T C227 H22U 109.5
O23 C227 H22V 109.5
H22S C227 H22V 141.1
H22T C227 H22V 56.3
H22U C227 H22V 56.3
O23 C227 H22W 109.5
H22S C227 H22W 56.3
H22T C227 H22W 141.1
H22U C227 H22W 56.3
H22V C227 H22W 109.5
O23 C227 H22X 109.5
H22S C227 H22X 56.3
H22T C227 H22X 56.3
H22U C227 H22X 141.1
H22V C227 H22X 109.5
H22W C227 H22X 109.5
O24 C228 H22Y 109.5
O24 C228 H22Z 109.5
H22Y C228 H22Z 109.5
O24 C228 H32A 109.5
H22Y C228 H32A 109.5
H22Z C228 H32A 109.5
O24 C228 H32B 109.5
H22Y C228 H32B 141.1
H22Z C228 H32B 56.3
H32A C228 H32B 56.3
O24 C228 H32C 109.5
H22Y C228 H32C 56.3
H22Z C228 H32C 141.1
H32A C228 H32C 56.3
H32B C228 H32C 109.5
O24 C228 H32D 109.5
H22Y C228 H32D 56.3
H22Z C228 H32D 56.3
H32A C228 H32D 141.1
H32B C228 H32D 109.5
H32C C228 H32D 109.5
C1T C3T C4T 104.3(13)
C1T C3T H3T1 110.9
C4T C3T H3T1 110.9
C1T C3T H3T2 110.9
C4T C3T H3T2 110.9
H3T1 C3T H3T2 108.9
C3T C1T C2T 101.1(13)
C3T C1T H1T1 111.5
C2T C1T H1T1 111.5
C3T C1T H1T2 111.5
C2T C1T H1T2 111.5
H1T1 C1T H1T2 109.4
O1T C2T C1T 108.5(13)
O1T C2T H2T1 110.0
C1T C2T H2T1 110.0
O1T C2T H2T2 110.0
C1T C2T H2T2 110.0
H2T1 C2T H2T2 108.4
C2T O1T C4T 109.6(12)
O1T C4T C3T 105.3(11)
O1T C4T H4T1 110.7
C3T C4T H4T1 110.7
O1T C4T H4T2 110.7
C3T C4T H4T2 110.7
H4T1 C4T H4T2 108.8
O2T C5T C6T 107.0(10)
O2T C5T H5T1 110.3
C6T C5T H5T1 110.3
O2T C5T H5T2 110.3
C6T C5T H5T2 110.3
H5T1 C5T H5T2 108.6
C7T C6T C5T 105.1(11)
C7T C6T H6T1 110.7
C5T C6T H6T1 110.7
C7T C6T H6T2 110.7
C5T C6T H6T2 110.7
H6T1 C6T H6T2 108.8
C6T C7T C8T 106.1(11)
C6T C7T H7T1 110.5
C8T C7T H7T1 110.5
C6T C7T H7T2 110.5
C8T C7T H7T2 110.5
H7T1 C7T H7T2 108.7
O2T C8T C7T 105.1(11)
O2T C8T H8T1 110.7
C7T C8T H8T1 110.7
O2T C8T H8T2 110.7
C7T C8T H8T2 110.7
H8T1 C8T H8T2 108.8
C5T O2T C8T 110.4(8)
C9T O3T C12T 108.5(14)
O3T C9T C10T 108.1(15)
O3T C9T H9T1 110.1
C10T C9T H9T1 110.1
O3T C9T H9T2 110.1
C10T C9T H9T2 110.1
H9T1 C9T H9T2 108.4
C11T C10T C9T 100.4(16)
C11T C10T H10A 111.7
C9T C10T H10A 111.7
C11T C10T H10B 111.7
C9T C10T H10B 111.7
H10A C10T H10B 109.5
C10T C11T C12T 106.9(15)
C10T C11T H1A2 110.3
C12T C11T H1A2 110.3
C10T C11T H1B2 110.3
C12T C11T H1B2 110.3
H1A2 C11T H1B2 108.6
O3T C12T C11T 103.6(15)
O3T C12T H12A 111.0
C11T C12T H12A 111.0
O3T C12T H12B 111.0
C11T C12T H12B 111.0
H12A C12T H12B 109.0
C14T O4T C16T 103.1(14)
C16T C13T C15T 104.9(14)
C16T C13T H13A 110.8
C15T C13T H13A 110.8
C16T C13T H13B 110.8
C15T C13T H13B 110.8
H13A C13T H13B 108.8
O4T C14T C15T 110.7(14)
O4T C14T H14M 109.5
C15T C14T H14M 109.5
O4T C14T H14N 109.5
C15T C14T H14N 109.5
H14M C14T H14N 108.1
C14T C15T C13T 98.3(14)
C14T C15T H15$ 112.1
C13T C15T H15$ 112.1
C14T C15T H5$A 112.1
C13T C15T H5$A 112.1
H15$ C15T H5$A 109.7
O4T C16T C13T 108.9(16)
O4T C16T H16A 109.9
C13T C16T H16A 109.9
O4T C16T H16B 109.9
C13T C16T H16B 109.9
H16A C16T H16B 108.3
C17T O5T C20T 98.7(15)
O5T C17T C18T 111.4(15)
O5T C17T H17A 109.3
C18T C17T H17A 109.3
O5T C17T H17B 109.3
C18T C17T H17B 109.3
H17A C17T H17B 108.0
C19T C18T C17T 110.1(16)
C19T C18T H18$ 109.6
C17T C18T H18$ 109.6
C19T C18T H8$A 109.6
C17T C18T H8$A 109.6
H18$ C18T H8$A 108.2
C18T C19T C20T 105.3(17)
C18T C19T H19M 110.7
C20T C19T H19M 110.7
C18T C19T H19N 110.7
C20T C19T H19N 110.7
H19M C19T H19N 108.8
C19T C20T O5T 106.4(17)
C19T C20T H20A 110.4
O5T C20T H20A 110.4
C19T C20T H20B 110.4
O5T C20T H20B 110.4
H20A C20T H20B 108.6
C24T O6T C21T 104.0(18)
O6T C21T C22T 107(2)
O6T C21T H21K 110.2
C22T C21T H21K 110.2
O6T C21T H21L 110.2
C22T C21T H21L 110.2
H21K C21T H21L 108.5
C23T C22T C21T 107(3)
C23T C22T H32G 110.3
C21T C22T H32G 110.3
C23T C22T H32H 110.3
C21T C22T H32H 110.3
H32G C22T H32H 108.5
C22T C23T C24T 104(3)
C22T C23T H23A 111.0
C24T C23T H23A 111.0
C22T C23T H23B 111.0
C24T C23T H23B 111.0
H23A C23T H23B 109.0
O6T C24T C23T 103(2)
O6T C24T H24A 111.1
C23T C24T H24A 111.1
O6T C24T H24B 111.1
C23T C24T H24B 111.1
H24A C24T H24B 109.1
C28T O7T C25T 114(2)
O7T C25T C26T 107.2(19)
O7T C25T H25A 110.3
C26T C25T H25A 110.3
O7T C25T H25B 110.3
C26T C25T H25B 110.3
H25A C25T H25B 108.5
C25T C26T C27T 106(2)
C25T C26T H26A 110.5
C27T C26T H26A 110.5
C25T C26T H26B 110.5
C27T C26T H26B 110.5
H26A C26T H26B 108.7
C26T C27T C28T 89.7(16)
C26T C27T H27A 113.7
C28T C27T H27A 113.7
C26T C27T H27B 113.7
C28T C27T H27B 113.7
H27A C27T H27B 111.0
O7T C28T C27T 110.8(19)
O7T C28T H28A 109.5
C27T C28T H28A 109.5
O7T C28T H28B 109.5
C27T C28T H28B 109.5
H28A C28T H28B 108.1
C32T O8T C30T 103.6(6)
C31T C29T C30T 89.5(7)
C31T C29T H29A 113.7
C30T C29T H29A 113.7
C31T C29T H29B 113.7
C30T C29T H29B 113.7
H29A C29T H29B 111.0
C29T C30T O8T 94.6(7)
C29T C30T H30A 112.8
O8T C30T H30A 112.8
C29T C30T H30B 112.8
O8T C30T H30B 112.8
H30A C30T H30B 110.3
C29T C31T C32T 90.9(7)
C29T C31T H31A 113.5
C32T C31T H31A 113.5
C29T C31T H31B 113.5
C32T C31T H31B 113.5
H31A C31T H31B 110.8
O8T C32T C31T 99.8(7)
O8T C32T H32E 111.8
C31T C32T H32E 111.8
O8T C32T H32F 111.8
C31T C32T H32F 111.8
H32E C32T H32F 109.5
C35T O9T C33T 109.2(19)
O9T C33T C36T 99(2)
O9T C33T H33A 111.9
C36T C33T H33A 111.9
O9T C33T H33B 111.9
C36T C33T H33B 111.9
H33A C33T H33B 109.6
C36T C34T C35T 103(3)
C36T C34T H34G 111.2
C35T C34T H34G 111.2
C36T C34T H34H 111.2
C35T C34T H34H 111.2
H34G C34T H34H 109.1
O9T C35T C34T 108(3)
O9T C35T H35G 110.1
C34T C35T H35G 110.1
O9T C35T H35H 110.1
C34T C35T H35H 110.1
H35G C35T H35H 108.4
C34T C36T C33T 105(3)
C34T C36T H36G 110.7
C33T C36T H36G 110.7
C34T C36T H36H 110.7
C33T C36T H36H 110.7
H36G C36T H36H 108.8
C37T O10T C40T 109.1(11)
O10T C37T C38T 107.1(18)
O10T C37T H37G 110.3
C38T C37T H37G 110.3
O10T C37T H37H 110.3
C38T C37T H37H 110.3
H37G C37T H37H 108.5
C39T C38T C37T 106(2)
C39T C38T H38G 110.4
C37T C38T H38G 110.4
C39T C38T H38H 110.4
C37T C38T H38H 110.4
H38G C38T H38H 108.6
C38T C39T C40T 98(2)
C38T C39T H39G 112.1
C40T C39T H39G 112.1
C38T C39T H39H 112.1
C40T C39T H39H 112.1
H39G C39T H39H 109.7
O10T C40T C39T 109.9(19)
O10T C40T H40A 109.7
C39T C40T H40A 109.7
O10T C40T H40B 109.7
C39T C40T H40B 109.7
H40A C40T H40B 108.2
C42T O11T C44T 104(2)
C43T C41T C42T 105(2)
C43T C41T H41A 110.7
C42T C41T H41A 110.7
C43T C41T H41B 110.7
C42T C41T H41B 110.7
H41A C41T H41B 108.8
O11T C42T C41T 113(2)
O11T C42T H42A 109.0
C41T C42T H42A 109.0
O11T C42T H42B 109.0
C41T C42T H42B 109.0
H42A C42T H42B 107.8
C41T C43T C44T 109(2)
C41T C43T H43A 109.8
C44T C43T H43A 109.8
C41T C43T H43B 109.8
C44T C43T H43B 109.8
H43A C43T H43B 108.3
O11T C44T C43T 102(2)
O11T C44T H44A 111.3
C43T C44T H44A 111.3
O11T C44T H44B 111.3
C43T C44T H44B 111.3
H44A C44T H44B 109.2
C48T O12T C45T 107.5(10)
O12T C45T C46T 110.3(15)
O12T C45T H45A 109.6
C46T C45T H45A 109.6
O12T C45T H45B 109.6
C46T C45T H45B 109.6
H45A C45T H45B 108.1
C47T C46T C45T 100(2)
C47T C46T H46A 111.8
C45T C46T H46A 111.8
C47T C46T H46B 111.8
C45T C46T H46B 111.8
H46A C46T H46B 109.6
C46T C47T C48T 96.9(18)
C46T C47T H47A 112.4
C48T C47T H47A 112.4
C46T C47T H47B 112.4
C48T C47T H47B 112.4
H47A C47T H47B 109.9
O12T C48T C47T 113.0(15)
O12T C48T H48A 109.0
C47T C48T H48A 109.0
O12T C48T H48B 109.0
C47T C48T H48B 109.0
H48A C48T H48B 107.8
O13T C49T C52T 108(2)
O13T C49T H49A 110.1
C52T C49T H49A 110.1
O13T C49T H49B 110.1
C52T C49T H49B 110.1
H49A C49T H49B 108.4
C49T O13T C50T 104(2)
O13T C50T C51T 103(2)
O13T C50T H50A 111.1
C51T C50T H50A 111.1
O13T C50T H50B 111.1
C51T C50T H50B 111.1
H50A C50T H50B 109.1
C52T C51T C50T 104(2)
C52T C51T H51A 111.0
C50T C51T H51A 111.0
C52T C51T H51B 111.0
C50T C51T H51B 111.0
H51A C51T H51B 109.0
C49T C52T C51T 103(2)
C49T C52T H52A 111.2
C51T C52T H52A 111.2
C49T C52T H52B 111.2
C51T C52T H52B 111.2
H52A C52T H52B 109.2
C56T C53T C54T 98(2)
C56T C53T H53A 112.1
C54T C53T H53A 112.1
C56T C53T H53B 112.1
C54T C53T H53B 112.1
H53A C53T H53B 109.7
C54T O14T C55T 107(2)
O14T C54T C53T 106(2)
O14T C54T H54A 110.4
C53T C54T H54A 110.4
O14T C54T H54B 110.4
C53T C54T H54B 110.4
H54A C54T H54B 108.6
O14T C55T C56T 100(2)
O14T C55T H55A 111.8
C56T C55T H55A 111.8
O14T C55T H55B 111.8
C56T C55T H55B 111.8
H55A C55T H55B 109.5
C53T C56T C55T 115(3)
C53T C56T H56A 108.5
C55T C56T H56A 108.5
C53T C56T H56B 108.5
C55T C56T H56B 108.5
H56A C56T H56B 107.5
C57T O15T C58T 106.8(19)
O15T C57T C60T 108(3)
O15T C57T H57A 110.0
C60T C57T H57A 110.0
O15T C57T H57B 110.0
C60T C57T H57B 110.0
H57A C57T H57B 108.4
O15T C58T C59T 108.9(19)
O15T C58T H58A 109.9
C59T C58T H58A 109.9
O15T C58T H58B 109.9
C59T C58T H58B 109.9
H58A C58T H58B 108.3
C58T C59T C60T 105(3)
C58T C59T H59A 110.8
C60T C59T H59A 110.8
C58T C59T H59B 110.8
C60T C59T H59B 110.8
H59A C59T H59B 108.8
C59T C60T C57T 101(3)
C59T C60T H60A 111.5
C57T C60T H60A 111.5
C59T C60T H60B 111.5
C57T C60T H60B 111.5
H60A C60T H60B 109.3
C63T O16T C61T 102.3(8)
O16T C61T C62T 105.0(9)
O16T C61T H61A 110.8
C62T C61T H61A 110.8
O16T C61T H61B 110.8
C62T C61T H61B 110.8
H61A C61T H61B 108.8
C64T C62T C61T 89.6(8)
C64T C62T H62A 113.7
C61T C62T H62A 113.7
C64T C62T H62B 113.7
C61T C62T H62B 113.7
H62A C62T H62B 111.0
O16T C63T C64T 108.5(13)
O16T C63T H63A 110.0
C64T C63T H63A 110.0
O16T C63T H63B 110.0
C64T C63T H63B 110.0
H63A C63T H63B 108.4
C63T C64T C62T 90.2(7)
C63T C64T H64A 113.6
C62T C64T H64A 113.6
C63T C64T H64B 113.6
C62T C64T H64B 113.6
H64A C64T H64B 110.9
C66T O17T C65T 99(2)
C68T C65T O17T 101(2)
C68T C65T H65A 111.6
O17T C65T H65A 111.6
C68T C65T H65B 111.6
O17T C65T H65B 111.6
H65A C65T H65B 109.4
O17T C66T C67T 112(3)
O17T C66T H66A 109.1
C67T C66T H66A 109.1
O17T C66T H66B 109.1
C67T C66T H66B 109.1
H66A C66T H66B 107.9
C68T C67T C66T 103(3)
C68T C67T H67A 111.1
C66T C67T H67A 111.1
C68T C67T H67B 111.1
C66T C67T H67B 111.1
H67A C67T H67B 109.0
C67T C68T C65T 103(3)
C67T C68T H68A 111.2
C65T C68T H68A 111.2
C67T C68T H68B 111.2
C65T C68T H68B 111.2
H68A C68T H68B 109.1
C71T O18T C69T 112.7(16)
O18T C69T C70T 104.1(18)
O18T C69T H69A 110.9
C70T C69T H69A 110.9
O18T C69T H69B 110.9
C70T C69T H69B 110.9
H69A C69T H69B 108.9
C72T C70T C69T 107(2)
C72T C70T H70A 110.2
C69T C70T H70A 110.2
C72T C70T H70B 110.2
C69T C70T H70B 110.2
H70A C70T H70B 108.5
O18T C71T C72T 115.4(19)
O18T C71T H71A 108.4
C72T C71T H71A 108.4
O18T C71T H71B 108.4
C72T C71T H71B 108.4
H71A C71T H71B 107.5
C70T C72T C71T 95(2)
C70T C72T H72G 112.6
C71T C72T H72G 112.6
C70T C72T H72H 112.6
C71T C72T H72H 112.6
H72G C72T H72H 110.1
C3M O3M H3M 116.7
C1M O1M H1M 108.2
C3 N1 C4 118.1(5)
C3 N1 Ni1 126.8(4)
C4 N1 Ni1 114.8(4)
C8 N2 C7 118.2(5)
C8 N2 Ni1 126.3(4)
C7 N2 Ni1 115.4(4)
C25 N3 C26 118.7(5)
C25 N3 Ni2 126.6(4)
C26 N3 Ni2 114.5(3)
C30 N4 C29 118.7(5)
C30 N4 Ni2 126.1(4)
C29 N4 Ni2 115.1(4)
C80 N5 C79 118.8(5)
C80 N5 Ni1 114.4(4)
C79 N5 Ni1 125.8(4)
C84 N6 C83 118.5(5)
C84 N6 Ni1 126.4(4)
C83 N6 Ni1 115.1(4)
C101 N7 C102 119.4(5)
C101 N7 Ni3 126.6(4)
C102 N7 Ni3 113.9(4)
C105 N8 C106 119.4(5)
C105 N8 Ni3 113.6(4)
C106 N8 Ni3 126.1(4)
C41 N9 C42 118.8(5)
C41 N9 Ni1 126.2(4)
C42 N9 Ni1 114.8(4)
C46 N10 C45 119.4(5)
C46 N10 Ni1 125.3(4)
C45 N10 Ni1 115.3(4)
C63 N11 C64 119.7(5)
C63 N11 Ni4 125.3(4)
C64 N11 Ni4 115.0(4)
C68 N12 C67 118.9(5)
C68 N12 Ni4 126.7(4)
C67 N12 Ni4 114.2(4)
C117 N13 C118 119.3(5)
C117 N13 Ni2 126.0(4)
C118 N13 Ni2 114.5(4)
C122 N14 C121 120.2(5)
C122 N14 Ni2 124.9(4)
C121 N14 Ni2 114.9(4)
C139 N15 C140 119.1(5)
C139 N15 Ni3 124.7(4)
C140 N15 Ni3 116.2(4)
C144 N16 C143 118.1(6)
C144 N16 Ni3 126.4(5)
C143 N16 Ni3 115.5(4)
C155 N17 C156 118.9(5)
C155 N17 Ni2 126.1(4)
C156 N17 Ni2 115.0(4)
C160 N18 C159 119.4(5)
C160 N18 Ni2 125.2(4)
C159 N18 Ni2 115.4(4)
C177 N19 C178 119.5(5)
C177 N19 Ni4 125.1(4)
C178 N19 Ni4 115.4(4)
C182 N20 C181 118.9(5)
C182 N20 Ni4 126.1(5)
C181 N20 Ni4 115.0(4)
C193 N21 C194 118.9(5)
C193 N21 Ni3 126.0(4)
C194 N21 Ni3 115.0(4)
C198 N22 C197 118.0(5)
C198 N22 Ni3 126.7(4)
C197 N22 Ni3 115.0(4)
C215 N23 C216 119.4(6)
C215 N23 Ni4 126.2(4)
C216 N23 Ni4 114.4(4)
C220 N24 C219 118.3(6)
C220 N24 Ni4 126.0(5)
C219 N24 Ni4 115.2(4)
C2A C1A H1A3 109.5
C2A C1A H1A4 109.5
H1A3 C1A H1A4 109.5
C2A C1A H1A5 109.5
H1A3 C1A H1A5 109.5
H1A4 C1A H1A5 109.5
N1A C2A C1A 178.4(15)
C4A C3A H3A1 109.5
C4A C3A H3A2 109.5
H3A1 C3A H3A2 109.5
C4A C3A H3A3 109.5
H3A1 C3A H3A3 109.5
H3A2 C3A H3A3 109.5
N2A C4A C3A 178.6(18)
C6A C5A H5A1 109.5
C6A C5A H5A2 109.5
H5A1 C5A H5A2 109.5
C6A C5A H5A3 109.5
H5A1 C5A H5A3 109.5
H5A2 C5A H5A3 109.5
N3A C6A C5A 177.0(10)
C8A C7A H7A1 109.5
C8A C7A H7A2 109.5
H7A1 C7A H7A2 109.5
C8A C7A H7A3 109.5
H7A1 C7A H7A3 109.5
H7A2 C7A H7A3 109.5
N4A C8A C7A 178.0(11)
N5A C9A C10A 168(3)
C9A C10A H10E 109.5
C9A C10A H10F 109.5
H10E C10A H10F 109.5
C9A C10A H10G 109.5
H10E C10A H10G 109.5
H10F C10A H10G 109.5
C12A C11A H1C2 109.5
C12A C11A H1D2 109.5
H1C2 C11A H1D2 109.5
C12A C11A H1E2 109.5
H1C2 C11A H1E2 109.5
H1D2 C11A H1E2 109.5
N6A C12A C11A 178.4(10)
C14A C13A H13C 109.5
C14A C13A H13D 109.5
H13C C13A H13D 109.5
C14A C13A H13E 109.5
H13C C13A H13E 109.5
H13D C13A H13E 109.5
N7A C14A C13A 178.9(10)
N8A C15A C16A 177(2)
C15A C16A H16C 109.5
C15A C16A H16D 109.5
H16C C16A H16D 109.5
C15A C16A H16E 109.5
H16C C16A H16E 109.5
H16D C16A H16E 109.5
C13 O1 C35 118.1(5)
C16 O2 C36 117.7(5)
C19 O3 C37 117.4(5)
C22 O4 C38 117.6(5)
C89 O5 C111 117.1(5)
C92 O6 C112 118.0(5)
C95 O7 C113 117.0(5)
C98 O8 C114 118.6(5)
C51 O9 C73 117.5(6)
C54 O10 C74 117.8(6)
C57 O11 C75 115.4(6)
C60 O12 C76 116.0(6)
C127 O13 C149 117.8(5)
C150 O14 C130 119.6(7)
C133 O15 C151 117.8(5)
C136 O16 C152 117.2(6)
C165 O17 C187 118.8(6)
C168 O18 C188 117.2(6)
C171 O19 C189 116.0(6)
C174 O20 C190 116.7(5)
C203 O21 C225 116.6(7)
C206 O22 C226 118.7(6)
C209 O23 C227 118.9(6)
C212 O24 C228 116.8(6)
F4 P1 F3 90.6(3)
F4 P1 F1 90.6(3)
F3 P1 F1 91.0(3)
F4 P1 F5 179.6(3)
F3 P1 F5 89.8(2)
F1 P1 F5 89.6(3)
F4 P1 F6 89.3(3)
F3 P1 F6 177.9(3)
F1 P1 F6 91.1(3)
F5 P1 F6 90.3(2)
F4 P1 F2 89.9(2)
F3 P1 F2 89.4(2)
F1 P1 F2 179.4(3)
F5 P1 F2 89.9(2)
F6 P1 F2 88.5(2)
F8 P2 F10 93.7(6)
F8 P2 F12 91.4(7)
F10 P2 F12 174.9(6)
F8 P2 F7 178.8(8)
F10 P2 F7 86.3(5)
F12 P2 F7 88.6(6)
F8 P2 F9 90.1(7)
F10 P2 F9 89.9(5)
F12 P2 F9 89.7(5)
F7 P2 F9 88.7(6)
F8 P2 F11 92.8(7)
F10 P2 F11 90.6(5)
F12 P2 F11 89.6(5)
F7 P2 F11 88.4(5)
F9 P2 F11 177.0(6)
F15 P3 F18 95.7(7)
F15 P3 F16 87.6(7)
F18 P3 F16 176.4(6)
F15 P3 F14 84.4(5)
F18 P3 F14 89.5(4)
F16 P3 F14 92.3(5)
F15 P3 F17 174.1(6)
F18 P3 F17 85.8(6)
F16 P3 F17 90.8(6)
F14 P3 F17 101.3(6)
F15 P3 F13 91.3(4)
F18 P3 F13 88.0(4)
F16 P3 F13 90.4(5)
F14 P3 F13 174.9(5)
F17 P3 F13 83.0(4)
F24 P4 F23 89.8(4)
F24 P4 F21 89.9(4)
F23 P4 F21 178.5(4)
F24 P4 F19 89.1(4)
F23 P4 F19 90.7(3)
F21 P4 F19 90.7(3)
F24 P4 F22 179.3(4)
F23 P4 F22 89.9(3)
F21 P4 F22 90.4(3)
F19 P4 F22 91.6(4)
F24 P4 F20 89.6(4)
F23 P4 F20 89.4(3)
F21 P4 F20 89.1(3)
F19 P4 F20 178.6(4)
F22 P4 F20 89.8(4)
F25 P5 F28 89.1(7)
F25 P5 F27 91.3(7)
F28 P5 F27 85.3(7)
F25 P5 F26 176.9(9)
F28 P5 F26 94.0(8)
F27 P5 F26 88.7(8)
F25 P5 F30 92.1(7)
F28 P5 F30 96.9(8)
F27 P5 F30 176.0(8)
F26 P5 F30 87.7(8)
F25 P5 F29 89.9(7)
F28 P5 F29 173.5(8)
F27 P5 F29 88.3(7)
F26 P5 F29 87.0(8)
F30 P5 F29 89.6(7)
F26A P5A F28A 90.2(8)
F26A P5A F27A 89.6(7)
F28A P5A F27A 92.2(8)
F26A P5A F30A 179.3(10)
F28A P5A F30A 90.0(8)
F27A P5A F30A 89.8(7)
F26A P5A F29A 87.6(7)
F28A P5A F29A 90.4(8)
F27A P5A F29A 176.1(8)
F30A P5A F29A 93.1(8)
F26A P5A F25A 88.2(7)
F28A P5A F25A 177.5(9)
F27A P5A F25A 89.7(7)
F30A P5A F25A 91.6(8)
F29A P5A F25A 87.6(7)
F48 P6 F47 91.3(9)
F48 P6 F44 88.6(9)
F47 P6 F44 92.9(10)
F48 P6 F43 88.0(9)
F47 P6 F43 89.9(9)
F44 P6 F43 175.7(12)
F48 P6 F46 88.1(10)
F47 P6 F46 177.7(10)
F44 P6 F46 89.2(9)
F43 P6 F46 87.9(10)
F48 P6 F45 176.6(11)
F47 P6 F45 92.0(10)
F44 P6 F45 92.0(9)
F43 P6 F45 91.3(9)
F46 P6 F45 88.6(9)
F42 P7 F41 90.8(9)
F42 P7 F39 174.1(8)
F41 P7 F39 88.1(8)
F42 P7 F37 99.9(9)
F41 P7 F37 90.2(8)
F39 P7 F37 85.9(7)
F42 P7 F40 88.4(8)
F41 P7 F40 177.4(8)
F39 P7 F40 92.5(9)
F37 P7 F40 92.4(7)
F42 P7 F38 84.5(8)
F41 P7 F38 93.6(7)
F39 P7 F38 89.8(8)
F37 P7 F38 174.2(10)
F40 P7 F38 83.9(7)
F35 P8 F36 96.0(3)
F35 P8 F31 89.9(3)
F36 P8 F31 89.7(3)
F35 P8 F32 91.9(3)
F36 P8 F32 91.6(3)
F31 P8 F32 177.6(3)
F35 P8 F34 87.9(3)
F36 P8 F34 176.1(3)
F31 P8 F34 89.9(3)
F32 P8 F34 88.6(3)
F35 P8 F33 175.5(3)
F36 P8 F33 88.5(3)
F31 P8 F33 89.7(3)
F32 P8 F33 88.4(3)
F34 P8 F33 87.6(3)
F51 P9 F53 171.9(7)
F51 P9 F52 84.0(6)
F53 P9 F52 103.5(7)
F51 P9 F54 98.3(6)
F53 P9 F54 85.3(6)
F52 P9 F54 86.5(6)
F51 P9 F50 83.1(6)
F53 P9 F50 93.2(6)
F52 P9 F50 94.5(6)
F54 P9 F50 178.4(6)
F51 P9 F49 90.7(6)
F53 P9 F49 81.7(6)
F52 P9 F49 174.2(7)
F54 P9 F49 96.7(6)
F50 P9 F49 82.4(6)
N6 Ni1 N10 93.55(17)
N6 Ni1 N9 94.19(18)
N10 Ni1 N9 78.69(18)
N6 Ni1 N5 79.08(18)
N10 Ni1 N5 172.22(18)
N9 Ni1 N5 99.21(18)
N6 Ni1 N2 94.98(17)
N10 Ni1 N2 94.82(18)
N9 Ni1 N2 169.08(18)
N5 Ni1 N2 88.36(18)
N6 Ni1 N1 172.20(18)
N10 Ni1 N1 91.35(17)
N9 Ni1 N1 92.72(18)
N5 Ni1 N1 96.25(18)
N2 Ni1 N1 78.56(18)
N14 Ni2 N18 94.47(18)
N14 Ni2 N4 90.87(18)
N18 Ni2 N4 171.45(18)
N14 Ni2 N17 171.19(19)
N18 Ni2 N17 78.89(18)
N4 Ni2 N17 96.42(18)
N14 Ni2 N13 78.82(18)
N18 Ni2 N13 89.82(19)
N4 Ni2 N13 97.78(19)
N17 Ni2 N13 95.25(18)
N14 Ni2 N3 95.50(17)
N18 Ni2 N3 94.06(18)
N4 Ni2 N3 78.76(18)
N17 Ni2 N3 90.77(18)
N13 Ni2 N3 173.38(18)
N15 Ni3 N16 78.20(18)
N15 Ni3 N21 92.54(17)
N16 Ni3 N21 95.66(19)
N15 Ni3 N7 94.13(18)
N16 Ni3 N7 92.92(19)
N21 Ni3 N7 170.1(2)
N15 Ni3 N8 172.72(19)
N16 Ni3 N8 98.8(2)
N21 Ni3 N8 94.38(18)
N7 Ni3 N8 79.31(18)
N15 Ni3 N22 96.66(18)
N16 Ni3 N22 172.49(19)
N21 Ni3 N22 78.98(19)
N7 Ni3 N22 92.91(19)
N8 Ni3 N22 86.90(19)
N20 Ni4 N19 78.96(19)
N20 Ni4 N11 172.8(2)
N19 Ni4 N11 96.15(19)
N20 Ni4 N24 97.2(2)
N19 Ni4 N24 172.4(2)
N11 Ni4 N24 88.2(2)
N20 Ni4 N12 95.7(2)
N19 Ni4 N12 89.58(19)
N11 Ni4 N12 78.95(19)
N24 Ni4 N12 97.4(2)
N20 Ni4 N23 91.0(2)
N19 Ni4 N23 94.88(19)
N11 Ni4 N23 94.70(19)
N24 Ni4 N23 78.5(2)
N12 Ni4 N23 172.62(19)

loop_
_geom_bond_atom_site_label_1
_geom_bond_atom_site_label_2
_geom_bond_distance
_geom_bond_site_symmetry_2
C1 C2 1.525(9) .
C1 H1A 0.9800 .
C1 H1B 0.9800 .
C1 H1C 0.9800 .
C1 H1D 0.9800 .
C1 H1E 0.9800 .
C1 H1F 0.9800 .
C2 C6 1.372(10) .
C2 C3 1.382(8) .
C3 N1 1.334(7) .
C3 H3 0.9500 .
C4 N1 1.338(8) .
C4 C5 1.380(9) .
C4 C7 1.493(8) .
C5 C6 1.388(10) .
C5 H5 0.9500 .
C6 H6 0.9500 .
C7 N2 1.364(7) .
C7 C11 1.385(9) .
C8 N2 1.340(7) .
C8 C9 1.396(8) .
C8 H8 0.9500 .
C9 C10 1.400(9) .
C9 C12 1.486(8) .
C10 C11 1.389(9) .
C10 H10 0.9500 .
C11 H11 0.9500 .
C12 C13 1.386(9) .
C12 C17 1.404(9) .
C13 O1 1.365(8) .
C13 C14 1.412(9) .
C14 C15 1.390(9) .
C14 H14 0.9500 .
C15 C16 1.388(9) .
C15 C18 1.492(8) .
C16 O2 1.378(8) .
C16 C17 1.412(8) .
C17 H17 0.9500 .
C18 C23 1.397(9) .
C18 C19 1.411(8) .
C19 O3 1.369(7) .
C19 C20 1.391(8) .
C20 C21 1.393(8) .
C20 H20 0.9500 .
C21 C22 1.398(8) .
C21 C24 1.490(8) .
C22 C23 1.385(8) .
C22 O4 1.389(7) .
C23 H23 0.9500 .
C24 C28 1.390(9) .
C24 C25 1.392(8) .
C25 N3 1.341(7) .
C25 H25 0.9500 .
C26 N3 1.348(7) .
C26 C27 1.394(8) .
C26 C29 1.482(8) .
C27 C28 1.366(8) .
C27 H27 0.9500 .
C28 H28 0.9500 .
C29 N4 1.350(7) .
C29 C33 1.390(8) .
C30 N4 1.348(7) .
C30 C31 1.387(9) .
C30 H30 0.9500 .
C31 C32 1.376(9) .
C31 C34 1.500(9) .
C32 C33 1.382(9) .
C32 H32 0.9500 .
C33 H33 0.9500 .
C34 H34A 0.9800 .
C34 H34B 0.9800 .
C34 H34C 0.9800 .
C34 H34D 0.9800 .
C34 H34E 0.9800 .
C34 H34F 0.9800 .
C35 O1 1.433(9) .
C35 H35A 0.9800 .
C35 H35B 0.9800 .
C35 H35C 0.9800 .
C35 H35D 0.9800 .
C35 H35E 0.9800 .
C35 H35F 0.9800 .
C36 O2 1.423(9) .
C36 H36A 0.9800 .
C36 H36B 0.9800 .
C36 H36C 0.9800 .
C36 H36D 0.9800 .
C36 H36E 0.9800 .
C36 H36F 0.9800 .
C37 O3 1.419(8) .
C37 H37A 0.9800 .
C37 H37B 0.9800 .
C37 H37C 0.9800 .
C37 H37D 0.9800 .
C37 H37E 0.9800 .
C37 H37F 0.9800 .
C38 O4 1.414(8) .
C38 H38A 0.9800 .
C38 H38B 0.9800 .
C38 H38C 0.9800 .
C38 H38D 0.9800 .
C38 H38E 0.9800 .
C38 H38F 0.9800 .
C39 C40 1.517(10) .
C39 H39A 0.9800 .
C39 H39B 0.9800 .
C39 H39C 0.9800 .
C39 H39D 0.9800 .
C39 H39E 0.9800 .
C39 H39F 0.9800 .
C40 C44 1.367(10) .
C40 C41 1.395(9) .
C41 N9 1.347(8) .
C41 H41 0.9500 .
C42 N9 1.366(7) .
C42 C43 1.383(9) .
C42 C45 1.478(8) .
C43 C44 1.391(10) .
C43 H43 0.9500 .
C44 H44 0.9500 .
C45 N10 1.355(7) .
C45 C49 1.384(8) .
C46 N10 1.344(7) .
C46 C47 1.395(8) .
C46 H46 0.9500 .
C47 C48 1.397(9) .
C47 C50 1.481(8) .
C48 C49 1.385(9) .
C48 H48 0.9500 .
C49 H49 0.9500 .
C50 C55 1.399(9) .
C50 C51 1.402(8) .
C51 O9 1.358(8) .
C51 C52 1.393(9) .
C52 C53 1.370(10) .
C52 H52 0.9500 .
C53 C54 1.422(9) .
C53 C56 1.498(9) .
C54 O10 1.365(8) .
C54 C55 1.391(9) .
C55 H55 0.9500 .
C56 C61 1.405(10) .
C56 C57 1.413(10) .
C57 O11 1.369(8) .
C57 C58 1.385(9) .
C58 C59 1.401(9) .
C58 H58 0.9500 .
C59 C60 1.400(10) .
C59 C62 1.479(9) .
C60 O12 1.374(8) .
C60 C61 1.388(10) .
C61 H61 0.9500 .
C62 C63 1.386(8) .
C62 C66 1.405(10) .
C63 N11 1.340(8) .
C63 H63 0.9500 .
C64 N11 1.354(8) .
C64 C65 1.392(9) .
C64 C67 1.479(9) .
C65 C66 1.379(9) .
C65 H65 0.9500 .
C66 H66 0.9500 .
C67 N12 1.340(8) .
C67 C71 1.398(9) .
C68 N12 1.333(8) .
C68 C69 1.380(9) .
C68 H68 0.9500 .
C69 C70 1.388(10) .
C69 C72 1.501(10) .
C70 C71 1.377(10) .
C70 H70 0.9500 .
C71 H71 0.9500 .
C72 H72A 0.9800 .
C72 H72B 0.9800 .
C72 H72C 0.9800 .
C72 H72D 0.9800 .
C72 H72E 0.9800 .
C72 H72F 0.9800 .
C73 O9 1.438(8) .
C73 H73A 0.9800 .
C73 H73B 0.9800 .
C73 H73C 0.9800 .
C73 H73D 0.9800 .
C73 H73E 0.9800 .
C73 H73F 0.9800 .
C74 O10 1.419(9) .
C74 H74A 0.9800 .
C74 H74B 0.9800 .
C74 H74C 0.9800 .
C74 H74D 0.9800 .
C74 H74E 0.9800 .
C74 H74F 0.9800 .
C75 O11 1.394(11) .
C75 H75A 0.9800 .
C75 H75B 0.9800 .
C75 H75C 0.9800 .
C75 H75D 0.9800 .
C75 H75E 0.9800 .
C75 H75F 0.9800 .
C76 O12 1.458(9) .
C76 H76A 0.9800 .
C76 H76B 0.9800 .
C76 H76C 0.9800 .
C76 H76D 0.9800 .
C76 H76E 0.9800 .
C76 H76F 0.9800 .
C77 C78 1.537(9) .
C77 H77A 0.9800 .
C77 H77B 0.9800 .
C77 H77C 0.9800 .
C77 H77D 0.9800 .
C77 H77E 0.9800 .
C77 H77F 0.9800 .
C78 C82 1.377(10) .
C78 C79 1.389(9) .
C79 N5 1.348(7) .
C79 H79 0.9500 .
C80 N5 1.343(7) .
C80 C81 1.400(9) .
C80 C83 1.493(8) .
C81 C82 1.392(10) .
C81 H81 0.9500 .
C82 H82 0.9500 .
C83 N6 1.351(7) .
C83 C87 1.392(8) .
C84 N6 1.344(7) .
C84 C85 1.408(8) .
C84 H84 0.9500 .
C85 C86 1.399(9) .
C85 C88 1.493(8) .
C86 C87 1.373(8) .
C86 H86 0.9500 .
C87 H87 0.9500 .
C88 C93 1.386(9) .
C88 C89 1.392(8) .
C89 O5 1.373(8) .
C89 C90 1.414(9) .
C90 C91 1.369(9) .
C90 H90 0.9500 .
C91 C92 1.403(9) .
C91 C94 1.491(8) .
C92 O6 1.366(8) .
C92 C93 1.389(8) .
C93 H93 0.9500 .
C94 C99 1.383(9) .
C94 C95 1.403(9) .
C95 O7 1.370(8) .
C95 C96 1.384(9) .
C96 C97 1.390(9) .
C96 H96 0.9500 .
C97 C98 1.393(9) .
C97 C100 1.501(8) .
C98 O8 1.383(8) .
C98 C99 1.393(9) .
C99 H99 0.9500 .
C100 C104 1.385(9) .
C100 C101 1.403(8) .
C101 N7 1.336(7) .
C101 H101 0.9500 .
C102 N7 1.351(7) .
C102 C103 1.395(8) .
C102 C105 1.478(8) .
C103 C104 1.369(9) .
C103 H103 0.9500 .
C104 H104 0.9500 .
C105 N8 1.340(8) .
C105 C109 1.419(9) .
C106 N8 1.342(7) .
C106 C107 1.391(9) .
C106 H106 0.9500 .
C107 C108 1.379(10) .
C107 C110 1.509(10) .
C108 C109 1.374(10) .
C108 H108 0.9500 .
C109 H109 0.9500 .
C110 H11A 0.9800 .
C110 H11B 0.9800 .
C110 H11C 0.9800 .
C110 H11D 0.9800 .
C110 H11E 0.9800 .
C110 H11F 0.9800 .
C111 O5 1.426(9) .
C111 H11G 0.9800 .
C111 H11H 0.9800 .
C111 H11I 0.9800 .
C111 H11J 0.9800 .
C111 H11K 0.9800 .
C111 H11L 0.9800 .
C112 O6 1.426(9) .
C112 H11M 0.9800 .
C112 H11N 0.9800 .
C112 H11O 0.9800 .
C112 H11P 0.9800 .
C112 H11Q 0.9800 .
C112 H11R 0.9800 .
C113 O7 1.420(9) .
C113 H11S 0.9800 .
C113 H11T 0.9800 .
C113 H11U 0.9800 .
C113 H11V 0.9800 .
C113 H11W 0.9800 .
C113 H11X 0.9800 .
C114 O8 1.414(8) .
C114 H11Y 0.9800 .
C114 H11Z 0.9800 .
C114 H21A 0.9800 .
C114 H21B 0.9800 .
C114 H21C 0.9800 .
C114 H21D 0.9800 .
C115 C116 1.505(9) .
C115 H21E 0.9800 .
C115 H21F 0.9800 .
C115 H21G 0.9800 .
C115 H21H 0.9800 .
C115 H21I 0.9800 .
C115 H21J 0.9800 .
C116 C120 1.394(10) .
C116 C117 1.409(9) .
C117 N13 1.340(7) .
C117 H117 0.9500 .
C118 N13 1.363(8) .
C118 C119 1.398(9) .
C118 C121 1.468(9) .
C119 C120 1.373(9) .
C119 H119 0.9500 .
C120 H120 0.9500 .
C121 N14 1.347(8) .
C121 C125 1.411(9) .
C122 N14 1.332(7) .
C122 C123 1.403(8) .
C122 H122 0.9500 .
C123 C124 1.393(9) .
C123 C126 1.485(9) .
C124 C125 1.368(9) .
C124 H124 0.9500 .
C125 H125 0.9500 .
C126 C127 1.394(9) .
C126 C131 1.401(9) .
C127 O13 1.355(7) .
C127 C128 1.401(9) .
C128 C129 1.408(9) .
C128 H128 0.9500 .
C129 C130 1.393(10) .
C129 C132 1.487(9) .
C130 O14 1.373(8) .
C130 C131 1.398(9) .
C131 H131 0.9500 .
C132 C133 1.394(9) .
C132 C137 1.415(9) .
C133 O15 1.366(7) .
C133 C134 1.391(8) .
C134 C135 1.391(8) .
C134 H134 0.9500 .
C135 C136 1.394(9) .
C135 C138 1.491(8) .
C136 C137 1.371(9) .
C136 O16 1.372(8) .
C137 H137 0.9500 .
C138 C142 1.371(9) .
C138 C139 1.402(7) .
C139 N15 1.337(7) .
C139 H139 0.9500 .
C140 N15 1.340(8) .
C140 C141 1.394(8) .
C140 C143 1.489(8) .
C141 C142 1.392(9) .
C141 H141 0.9500 .
C142 H142 0.9500 .
C143 N16 1.345(8) .
C143 C147 1.376(10) .
C144 N16 1.343(8) .
C144 C145 1.402(11) .
C144 H144 0.9500 .
C145 C146 1.360(12) .
C145 C148 1.501(10) .
C146 C147 1.395(11) .
C146 H146 0.9500 .
C147 H147 0.9500 .
C148 H14A 0.9800 .
C148 H14B 0.9800 .
C148 H14C 0.9800 .
C148 H14D 0.9800 .
C148 H14E 0.9800 .
C148 H14F 0.9800 .
C149 O13 1.459(8) .
C149 H14G 0.9800 .
C149 H14H 0.9800 .
C149 H14I 0.9800 .
C149 H14J 0.9800 .
C149 H14K 0.9800 .
C149 H14L 0.9800 .
C150 O14 1.346(12) .
C150 H15A 0.9800 .
C150 H15B 0.9800 .
C150 H15C 0.9800 .
C150 H15D 0.9800 .
C150 H15E 0.9800 .
C150 H15F 0.9800 .
C151 O15 1.449(9) .
C151 H15G 0.9800 .
C151 H15H 0.9800 .
C151 H15I 0.9800 .
C151 H15J 0.9800 .
C151 H15K 0.9800 .
C151 H15L 0.9800 .
C152 O16 1.441(11) .
C152 H15M 0.9800 .
C152 H15N 0.9800 .
C152 H15O 0.9800 .
C152 H15P 0.9800 .
C152 H15Q 0.9800 .
C152 H15R 0.9800 .
C153 C154 1.498(9) .
C153 H15S 0.9800 .
C153 H15T 0.9800 .
C153 H15U 0.9800 .
C153 H15V 0.9800 .
C153 H15W 0.9800 .
C153 H15Y 0.9800 .
C154 C155 1.388(8) .
C154 C158 1.399(9) .
C155 N17 1.338(7) .
C155 H155 0.9500 .
C156 N17 1.345(7) .
C156 C157 1.395(8) .
C156 C159 1.497(8) .
C157 C158 1.367(9) .
C157 H157 0.9500 .
C158 H158 0.9500 .
C159 N18 1.346(7) .
C159 C163 1.390(8) .
C160 N18 1.328(7) .
C160 C161 1.395(9) .
C160 H160 0.9500 .
C161 C162 1.383(9) .
C161 C164 1.493(9) .
C162 C163 1.387(9) .
C162 H162 0.9500 .
C163 H163 0.9500 .
C164 C165 1.385(9) .
C164 C169 1.413(9) .
C165 O17 1.378(8) .
C165 C166 1.392(9) .
C166 C167 1.417(9) .
C166 H166 0.9500 .
C167 C168 1.386(9) .
C167 C170 1.491(9) .
C168 O18 1.362(8) .
C168 C169 1.391(9) .
C169 H169 0.9500 .
C170 C175 1.375(9) .
C170 C171 1.428(9) .
C171 O19 1.351(8) .
C171 C172 1.380(9) .
C172 C173 1.395(9) .
C172 H172 0.9500 .
C173 C174 1.396(9) .
C173 C176 1.503(8) .
C174 O20 1.380(8) .
C174 C175 1.398(9) .
C175 H175 0.9500 .
C176 C177 1.384(9) .
C176 C180 1.397(9) .
C177 N19 1.324(7) .
C177 H177 0.9500 .
C178 N19 1.348(7) .
C178 C179 1.396(9) .
C178 C181 1.492(8) .
C179 C180 1.386(9) .
C179 H179 0.9500 .
C180 H180 0.9500 .
C181 N20 1.348(8) .
C181 C185 1.401(9) .
C182 N20 1.339(8) .
C182 C183 1.370(10) .
C182 H182 0.9500 .
C183 C184 1.413(12) .
C183 C186 1.516(12) .
C184 C185 1.375(11) .
C184 H184 0.9500 .
C185 H185 0.9500 .
C186 H18A 0.9800 .
C186 H18B 0.9800 .
C186 H18C 0.9800 .
C186 H18D 0.9800 .
C186 H18E 0.9800 .
C186 H18F 0.9800 .
C187 O17 1.434(10) .
C187 H18G 0.9800 .
C187 H18H 0.9800 .
C187 H18I 0.9800 .
C187 H18J 0.9800 .
C187 H18K 0.9800 .
C187 H18L 0.9800 .
C188 O18 1.436(10) .
C188 H18M 0.9800 .
C188 H18N 0.9800 .
C188 H18O 0.9800 .
C188 H18P 0.9800 .
C188 H18Q 0.9800 .
C188 H18R 0.9800 .
C189 O19 1.411(10) .
C189 H18S 0.9800 .
C189 H18T 0.9800 .
C189 H18U 0.9800 .
C189 H18V 0.9800 .
C189 H18W 0.9800 .
C189 H18Y 0.9800 .
C190 O20 1.442(8) .
C190 H19A 0.9800 .
C190 H19B 0.9800 .
C190 H19C 0.9800 .
C190 H19D 0.9800 .
C190 H19E 0.9800 .
C190 H19F 0.9800 .
C191 C192 1.514(10) .
C191 H19G 0.9800 .
C191 H19H 0.9800 .
C191 H19I 0.9800 .
C191 H19J 0.9800 .
C191 H19K 0.9800 .
C191 H19L 0.9800 .
C192 C196 1.355(10) .
C192 C193 1.396(9) .
C193 N21 1.339(7) .
C193 H193 0.9500 .
C194 N21 1.351(8) .
C194 C195 1.387(9) .
C194 C197 1.492(9) .
C195 C196 1.390(10) .
C195 H195 0.9500 .
C196 H196 0.9500 .
C197 N22 1.369(8) .
C197 C201 1.388(9) .
C198 N22 1.333(8) .
C198 C199 1.388(9) .
C198 H198 0.9500 .
C199 C200 1.386(10) .
C199 C202 1.493(9) .
C200 C201 1.384(10) .
C200 H200 0.9500 .
C201 H201 0.9500 .
C202 C207 1.388(9) .
C202 C203 1.412(9) .
C203 O21 1.376(8) .
C203 C204 1.394(9) .
C204 C205 1.402(10) .
C204 H204 0.9500 .
C205 C206 1.378(9) .
C205 C208 1.498(9) .
C206 O22 1.375(8) .
C206 C207 1.385(9) .
C207 H207 0.9500 .
C208 C213 1.394(10) .
C208 C209 1.406(9) .
C209 C210 1.375(10) .
C209 O23 1.379(8) .
C210 C211 1.407(10) .
C210 H210 0.9500 .
C211 C212 1.395(9) .
C211 C214 1.485(10) .
C212 C213 1.376(10) .
C212 O24 1.400(9) .
C213 H213 0.9500 .
C214 C218 1.377(10) .
C214 C215 1.401(9) .
C215 N23 1.345(8) .
C215 H215 0.9500 .
C216 N23 1.353(8) .
C216 C217 1.388(10) .
C216 C219 1.485(10) .
C217 C218 1.388(11) .
C217 H217 0.9500 .
C218 H218 0.9500 .
C219 N24 1.352(8) .
C219 C223 1.393(9) .
C220 N24 1.330(8) .
C220 C221 1.393(9) .
C220 H220 0.9500 .
C221 C222 1.376(11) .
C221 C224 1.513(11) .
C222 C223 1.374(11) .
C222 H222 0.9500 .
C223 H223 0.9500 .
C224 H22A 0.9800 .
C224 H22B 0.9800 .
C224 H22C 0.9800 .
C224 H22D 0.9800 .
C224 H22E 0.9800 .
C224 H22F 0.9800 .
C225 O21 1.452(10) .
C225 H22G 0.9800 .
C225 H22H 0.9800 .
C225 H22I 0.9800 .
C225 H22J 0.9800 .
C225 H22K 0.9800 .
C225 H22L 0.9800 .
C226 O22 1.437(9) .
C226 H22M 0.9800 .
C226 H22N 0.9800 .
C226 H22O 0.9800 .
C226 H22P 0.9800 .
C226 H22Q 0.9800 .
C226 H22R 0.9800 .
C227 O23 1.414(9) .
C227 H22S 0.9800 .
C227 H22T 0.9800 .
C227 H22U 0.9800 .
C227 H22V 0.9800 .
C227 H22W 0.9800 .
C227 H22X 0.9800 .
C228 O24 1.441(9) .
C228 H22Y 0.9800 .
C228 H22Z 0.9800 .
C228 H32A 0.9800 .
C228 H32B 0.9800 .
C228 H32C 0.9800 .
C228 H32D 0.9800 .
C3T C1T 1.37(2) .
C3T C4T 1.57(2) .
C3T H3T1 0.9900 .
C3T H3T2 0.9900 .
C1T C2T 1.60(2) .
C1T H1T1 0.9900 .
C1T H1T2 0.9900 .
C2T O1T 1.33(2) .
C2T H2T1 0.9900 .
C2T H2T2 0.9900 .
O1T C4T 1.386(19) .
C4T H4T1 0.9900 .
C4T H4T2 0.9900 .
C5T O2T 1.424(14) .
C5T C6T 1.507(17) .
C5T H5T1 0.9900 .
C5T H5T2 0.9900 .
C6T C7T 1.43(2) .
C6T H6T1 0.9900 .
C6T H6T2 0.9900 .
C7T C8T 1.55(2) .
C7T H7T1 0.9900 .
C7T H7T2 0.9900 .
C8T O2T 1.425(15) .
C8T H8T1 0.9900 .
C8T H8T2 0.9900 .
O3T C9T 1.36(3) .
O3T C12T 1.37(2) .
C9T C10T 1.61(3) .
C9T H9T1 0.9900 .
C9T H9T2 0.9900 .
C10T C11T 1.44(3) .
C10T H10A 0.9900 .
C10T H10B 0.9900 .
C11T C12T 1.55(2) .
C11T H1A2 0.9900 .
C11T H1B2 0.9900 .
C12T H12A 0.9900 .
C12T H12B 0.9900 .
O4T C14T 1.383(19) .
O4T C16T 1.39(2) .
C13T C16T 1.47(3) .
C13T C15T 1.57(3) .
C13T H13A 0.9900 .
C13T H13B 0.9900 .
C14T C15T 1.55(2) .
C14T H14M 0.9900 .
C14T H14N 0.9900 .
C15T H15$ 0.9900 .
C15T H5$A 0.9900 .
C16T H16A 0.9900 .
C16T H16B 0.9900 .
O5T C17T 1.40(2) .
O5T C20T 1.50(3) .
C17T C18T 1.44(2) .
C17T H17A 0.9900 .
C17T H17B 0.9900 .
C18T C19T 1.28(3) .
C18T H18$ 0.9900 .
C18T H8$A 0.9900 .
C19T C20T 1.49(3) .
C19T H19M 0.9900 .
C19T H19N 0.9900 .
C20T H20A 0.9900 .
C20T H20B 0.9900 .
O6T C24T 1.33(3) .
O6T C21T 1.47(3) .
C21T C22T 1.48(4) .
C21T H21K 0.9900 .
C21T H21L 0.9900 .
C22T C23T 1.13(4) .
C22T H32G 0.9900 .
C22T H32H 0.9900 .
C23T C24T 1.69(4) .
C23T H23A 0.9900 .
C23T H23B 0.9900 .
C24T H24A 0.9900 .
C24T H24B 0.9900 .
O7T C28T 1.11(3) .
O7T C25T 1.44(3) .
C25T C26T 1.53(4) .
C25T H25A 0.9900 .
C25T H25B 0.9900 .
C26T C27T 1.60(3) .
C26T H26A 0.9900 .
C26T H26B 0.9900 .
C27T C28T 1.81(3) .
C27T H27A 0.9900 .
C27T H27B 0.9900 .
C28T H28A 0.9900 .
C28T H28B 0.9900 .
O8T C32T 1.488(14) .
O8T C30T 1.592(15) .
C29T C31T 1.523(10) .
C29T C30T 1.561(10) .
C29T H29A 0.9900 .
C29T H29B 0.9900 .
C30T H30A 0.9900 .
C30T H30B 0.9900 .
C31T C32T 1.557(10) .
C31T H31A 0.9900 .
C31T H31B 0.9900 .
C32T H32E 0.9900 .
C32T H32F 0.9900 .
O9T C35T 1.316(10) .
O9T C33T 1.33(3) .
C33T C36T 1.66(5) .
C33T H33A 0.9900 .
C33T H33B 0.9900 .
C34T C36T 1.38(5) .
C34T C35T 1.52(5) .
C34T H34G 0.9900 .
C34T H34H 0.9900 .
C35T H35G 0.9900 .
C35T H35H 0.9900 .
C36T H36G 0.9900 .
C36T H36H 0.9900 .
O10T C37T 1.312(10) .
O10T C40T 1.324(10) .
C37T C38T 1.52(4) .
C37T H37G 0.9900 .
C37T H37H 0.9900 .
C38T C39T 1.48(4) .
C38T H38G 0.9900 .
C38T H38H 0.9900 .
C39T C40T 1.532(10) .
C39T H39G 0.9900 .
C39T H39H 0.9900 .
C40T H40A 0.9900 .
C40T H40B 0.9900 .
O11T C42T 1.32(3) .
O11T C44T 1.50(4) .
C41T C43T 1.32(4) .
C41T C42T 1.49(4) .
C41T H41A 0.9900 .
C41T H41B 0.9900 .
C42T H42A 0.9900 .
C42T H42B 0.9900 .
C43T C44T 1.56(4) .
C43T H43A 0.9900 .
C43T H43B 0.9900 .
C44T H44A 0.9900 .
C44T H44B 0.9900 .
O12T C48T 1.315(10) .
O12T C45T 1.340(10) .
C45T C46T 1.560(10) .
C45T H45A 0.9900 .
C45T H45B 0.9900 .
C46T C47T 1.523(10) .
C46T H46A 0.9900 .
C46T H46B 0.9900 .
C47T C48T 1.539(10) .
C47T H47A 0.9900 .
C47T H47B 0.9900 .
C48T H48A 0.9900 .
C48T H48B 0.9900 .
C49T O13T 1.36(3) .
C49T C52T 1.43(4) .
C49T H49A 0.9900 .
C49T H49B 0.9900 .
O13T C50T 1.51(3) .
C50T C51T 1.55(4) .
C50T H50A 0.9900 .
C50T H50B 0.9900 .
C51T C52T 1.50(4) .
C51T H51A 0.9900 .
C51T H51B 0.9900 .
C52T H52A 0.9900 .
C52T H52B 0.9900 .
C53T C56T 1.30(4) .
C53T C54T 1.76(4) .
C53T H53A 0.9900 .
C53T H53B 0.9900 .
O14T C54T 1.32(3) .
O14T C55T 1.55(3) .
C54T H54A 0.9900 .
C54T H54B 0.9900 .
C55T C56T 1.63(4) .
C55T H55A 0.9900 .
C55T H55B 0.9900 .
C56T H56A 0.9900 .
C56T H56B 0.9900 .
O15T C57T 1.33(3) .
O15T C58T 1.40(3) .
C57T C60T 1.60(5) .
C57T H57A 0.9900 .
C57T H57B 0.9900 .
C58T C59T 1.46(3) .
C58T H58A 0.9900 .
C58T H58B 0.9900 .
C59T C60T 1.48(5) .
C59T H59A 0.9900 .
C59T H59B 0.9900 .
C60T H60A 0.9900 .
C60T H60B 0.9900 .
O16T C63T 1.327(10) .
O16T C61T 1.401(14) .
C61T C62T 1.548(10) .
C61T H61A 0.9900 .
C61T H61B 0.9900 .
C62T C64T 1.528(10) .
C62T H62A 0.9900 .
C62T H62B 0.9900 .
C63T C64T 1.527(10) .
C63T H63A 0.9900 .
C63T H63B 0.9900 .
C64T H64A 0.9900 .
C64T H64B 0.9900 .
O17T C66T 1.37(4) .
O17T C65T 1.60(4) .
C65T C68T 1.50(4) .
C65T H65A 0.9900 .
C65T H65B 0.9900 .
C66T C67T 1.47(4) .
C66T H66A 0.9900 .
C66T H66B 0.9900 .
C67T C68T 1.30(4) .
C67T H67A 0.9900 .
C67T H67B 0.9900 .
C68T H68A 0.9900 .
C68T H68B 0.9900 .
O18T C71T 1.266(17) .
O18T C69T 1.324(17) .
C69T C70T 1.541(10) .
C69T H69A 0.9900 .
C69T H69B 0.9900 .
C70T C72T 1.533(10) .
C70T H70A 0.9900 .
C70T H70B 0.9900 .
C71T C72T 1.539(10) .
C71T H71A 0.9900 .
C71T H71B 0.9900 .
C72T H72G 0.9900 .
C72T H72H 0.9900 .
O2M C2M 1.52(2) .
O2M H2M 0.8400 .
C2M H2M1 0.9800 .
C2M H2M2 0.9800 .
C2M H2M3 0.9800 .
O3M C3M 1.23(4) .
O3M H3M 0.8400 .
C3M H3M1 0.9800 .
C3M H3M2 0.9800 .
C3M H3M3 0.9800 .
O8W O8W 1.58(4) 2_665
O1M C1M 1.42(3) .
O1M H1M 0.8400 .
C1M H1M1 0.9800 .
C1M H1M2 0.9800 .
C1M H1M3 0.9800 .
N1 Ni1 2.096(4) .
N2 Ni1 2.088(5) .
N3 Ni2 2.101(4) .
N4 Ni2 2.081(5) .
N5 Ni1 2.081(5) .
N6 Ni1 2.076(4) .
N7 Ni3 2.092(5) .
N8 Ni3 2.093(4) .
N9 Ni1 2.080(5) .
N10 Ni1 2.080(4) .
N11 Ni4 2.080(5) .
N12 Ni4 2.096(5) .
N13 Ni2 2.090(5) .
N14 Ni2 2.074(4) .
N15 Ni3 2.066(4) .
N16 Ni3 2.090(5) .
N17 Ni2 2.082(4) .
N18 Ni2 2.077(5) .
N19 Ni4 2.076(5) .
N20 Ni4 2.073(5) .
N21 Ni3 2.091(5) .
N22 Ni3 2.096(5) .
N23 Ni4 2.115(5) .
N24 Ni4 2.089(5) .
N1A C2A 1.105(18) .
C1A C2A 1.46(2) .
C1A H1A3 0.9800 .
C1A H1A4 0.9800 .
C1A H1A5 0.9800 .
N2A C4A 1.14(2) .
C3A C4A 1.36(3) .
C3A H3A1 0.9800 .
C3A H3A2 0.9800 .
C3A H3A3 0.9800 .
N3A C6A 1.116(10) .
C5A C6A 1.450(13) .
C5A H5A1 0.9800 .
C5A H5A2 0.9800 .
C5A H5A3 0.9800 .
N4A C8A 1.137(11) .
C7A C8A 1.486(15) .
C7A H7A1 0.9800 .
C7A H7A2 0.9800 .
C7A H7A3 0.9800 .
N5A C9A 0.96(2) .
C9A C10A 1.60(3) .
C10A H10E 0.9800 .
C10A H10F 0.9800 .
C10A H10G 0.9800 .
N6A C12A 1.136(9) .
C11A C12A 1.435(11) .
C11A H1C2 0.9800 .
C11A H1D2 0.9800 .
C11A H1E2 0.9800 .
N7A C14A 1.154(10) .
C13A C14A 1.450(12) .
C13A H13C 0.9800 .
C13A H13D 0.9800 .
C13A H13E 0.9800 .
N8A C15A 1.12(3) .
C15A C16A 1.40(4) .
C16A H16C 0.9800 .
C16A H16D 0.9800 .
C16A H16E 0.9800 .
F1 P1 1.598(5) .
F2 P1 1.612(4) .
F3 P1 1.597(5) .
F4 P1 1.596(4) .
F5 P1 1.607(4) .
F6 P1 1.607(5) .
F7 P2 1.582(9) .
F8 P2 1.525(9) .
F9 P2 1.587(10) .
F10 P2 1.566(8) .
F11 P2 1.613(9) .
F12 P2 1.580(8) .
F13 P3 1.597(6) .
F14 P3 1.575(8) .
F15 P3 1.501(7) .
F16 P3 1.538(8) .
F17 P3 1.583(8) .
F18 P3 1.515(7) .
F19 P4 1.585(6) .
F20 P4 1.602(6) .
F21 P4 1.575(6) .
F22 P4 1.588(6) .
F23 P4 1.573(6) .
F24 P4 1.556(6) .
F25 P5 1.536(14) .
F26 P5 1.612(17) .
F27 P5 1.562(15) .
F28 P5 1.538(14) .
F29 P5 1.627(14) .
F30 P5 1.626(14) .
F25A P5A 1.625(14) .
F26A P5A 1.537(15) .
F27A P5A 1.550(14) .
F28A P5A 1.541(17) .
F29A P5A 1.605(15) .
F30A P5A 1.563(15) .
F31 P8 1.600(6) .
F32 P8 1.604(6) .
F33 P8 1.623(6) .
F34 P8 1.615(6) .
F35 P8 1.557(6) .
F36 P8 1.578(6) .
F37 P7 1.587(13) .
F38 P7 1.651(13) .
F39 P7 1.578(15) .
F40 P7 1.638(16) .
F41 P7 1.522(16) .
F42 P7 1.392(15) .
F43 P6 1.578(17) .
F44 P6 1.554(17) .
F45 P6 1.585(18) .
F46 P6 1.584(19) .
F47 P6 1.540(19) .
F48 P6 1.534(18) .
F49 P9 1.614(11) .
F50 P9 1.598(11) .
F51 P9 1.543(11) .
F52 P9 1.554(11) .
F53 P9 1.548(10) .
F54 P9 1.567(11) .

loop_
_geom_torsion_atom_site_label_1
_geom_torsion_atom_site_label_2
_geom_torsion_atom_site_label_3
_geom_torsion_atom_site_label_4
_geom_torsion
C6 C2 C3 N1 1.5(9)
C1 C2 C3 N1 -178.8(6)
N1 C4 C5 C6 2.2(11)
C7 C4 C5 C6 -176.5(7)
C3 C2 C6 C5 -2.0(11)
C1 C2 C6 C5 178.3(7)
C4 C5 C6 C2 0.3(12)
N1 C4 C7 N2 6.0(8)
C5 C4 C7 N2 -175.3(6)
N1 C4 C7 C11 -172.4(6)
C5 C4 C7 C11 6.3(10)
N2 C8 C9 C10 -3.9(9)
N2 C8 C9 C12 175.4(5)
C8 C9 C10 C11 3.4(10)
C12 C9 C10 C11 -175.9(6)
N2 C7 C11 C10 -3.2(10)
C4 C7 C11 C10 175.1(7)
C9 C10 C11 C7 0.0(11)
C8 C9 C12 C13 141.6(6)
C10 C9 C12 C13 -39.2(10)
C8 C9 C12 C17 -35.8(8)
C10 C9 C12 C17 143.5(7)
C17 C12 C13 O1 -180.0(6)
C9 C12 C13 O1 2.7(9)
C17 C12 C13 C14 1.3(9)
C9 C12 C13 C14 -176.0(6)
O1 C13 C14 C15 -176.2(6)
C12 C13 C14 C15 2.5(10)
C13 C14 C15 C16 -4.9(9)
C13 C14 C15 C18 173.8(6)
C14 C15 C16 O2 -176.2(6)
C18 C15 C16 O2 5.2(9)
C14 C15 C16 C17 3.6(9)
C18 C15 C16 C17 -175.0(6)
C13 C12 C17 C16 -2.6(9)
C9 C12 C17 C16 174.9(6)
O2 C16 C17 C12 179.8(6)
C15 C16 C17 C12 0.1(10)
C16 C15 C18 C23 -45.7(9)
C14 C15 C18 C23 135.8(7)
C16 C15 C18 C19 131.7(7)
C14 C15 C18 C19 -46.8(9)
C23 C18 C19 O3 178.8(6)
C15 C18 C19 O3 1.3(9)
C23 C18 C19 C20 3.1(10)
C15 C18 C19 C20 -174.3(6)
O3 C19 C20 C21 -176.6(6)
C18 C19 C20 C21 -1.2(10)
C19 C20 C21 C22 -1.0(10)
C19 C20 C21 C24 178.0(6)
C20 C21 C22 C23 1.2(10)
C24 C21 C22 C23 -177.8(6)
C20 C21 C22 O4 -178.1(6)
C24 C21 C22 O4 2.9(9)
O4 C22 C23 C18 -180.0(6)
C21 C22 C23 C18 0.8(10)
C19 C18 C23 C22 -3.0(10)
C15 C18 C23 C22 174.5(6)
C20 C21 C24 C28 -130.1(7)
C22 C21 C24 C28 48.8(9)
C20 C21 C24 C25 51.4(8)
C22 C21 C24 C25 -129.6(6)
C28 C24 C25 N3 -1.2(8)
C21 C24 C25 N3 177.3(5)
N3 C26 C27 C28 0.4(9)
C29 C26 C27 C28 178.1(5)
C26 C27 C28 C24 -0.7(9)
C25 C24 C28 C27 1.0(9)
C21 C24 C28 C27 -177.5(6)
N3 C26 C29 N4 6.1(7)
C27 C26 C29 N4 -171.8(5)
N3 C26 C29 C33 -174.7(5)
C27 C26 C29 C33 7.4(8)
N4 C30 C31 C32 0.2(9)
N4 C30 C31 C34 -178.9(6)
C30 C31 C32 C33 -0.5(9)
C34 C31 C32 C33 178.6(6)
C31 C32 C33 C29 -0.3(9)
N4 C29 C33 C32 1.5(9)
C26 C29 C33 C32 -177.6(5)
C44 C40 C41 N9 -1.2(10)
C39 C40 C41 N9 -180.0(7)
N9 C42 C43 C44 -0.9(10)
C45 C42 C43 C44 177.6(6)
C41 C40 C44 C43 0.4(11)
C39 C40 C44 C43 179.1(8)
C42 C43 C44 C40 0.7(11)
N9 C42 C45 N10 -0.1(7)
C43 C42 C45 N10 -178.7(6)
N9 C42 C45 C49 178.4(6)
C43 C42 C45 C49 -0.2(10)
N10 C46 C47 C48 -1.4(8)
N10 C46 C47 C50 175.8(5)
C46 C47 C48 C49 0.8(9)
C50 C47 C48 C49 -176.2(6)
N10 C45 C49 C48 2.1(9)
C42 C45 C49 C48 -176.4(6)
C47 C48 C49 C45 -1.2(10)
C46 C47 C50 C55 -36.2(8)
C48 C47 C50 C55 140.7(6)
C46 C47 C50 C51 145.3(6)
C48 C47 C50 C51 -37.8(9)
C55 C50 C51 O9 179.0(6)
C47 C50 C51 O9 -2.6(9)
C55 C50 C51 C52 0.9(9)
C47 C50 C51 C52 179.4(6)
O9 C51 C52 C53 -178.0(7)
C50 C51 C52 C53 -0.1(11)
C51 C52 C53 C54 -1.0(11)
C51 C52 C53 C56 -177.2(7)
C52 C53 C54 O10 -173.7(6)
C56 C53 C54 O10 2.5(10)
C52 C53 C54 C55 1.1(10)
C56 C53 C54 C55 177.3(6)
O10 C54 C55 C50 174.3(6)
C53 C54 C55 C50 -0.2(10)
C51 C50 C55 C54 -0.8(9)
C47 C50 C55 C54 -179.3(6)
C52 C53 C56 C61 48.0(10)
C54 C53 C56 C61 -128.2(8)
C52 C53 C56 C57 -131.3(8)
C54 C53 C56 C57 52.5(10)
C61 C56 C57 O11 -173.3(6)
C53 C56 C57 O11 6.0(10)
C61 C56 C57 C58 2.1(11)
C53 C56 C57 C58 -178.7(6)
O11 C57 C58 C59 173.2(7)
C56 C57 C58 C59 -1.8(11)
C57 C58 C59 C60 -0.2(11)
C57 C58 C59 C62 -178.3(6)
C58 C59 C60 O12 -179.4(6)
C62 C59 C60 O12 -1.4(11)
C58 C59 C60 C61 2.0(11)
C62 C59 C60 C61 -179.9(7)
O12 C60 C61 C56 179.8(7)
C59 C60 C61 C56 -1.8(12)
C57 C56 C61 C60 -0.3(11)
C53 C56 C61 C60 -179.6(7)
C60 C59 C62 C63 -47.8(10)
C58 C59 C62 C63 130.3(7)
C60 C59 C62 C66 134.9(8)
C58 C59 C62 C66 -47.0(10)
C66 C62 C63 N11 -0.3(10)
C59 C62 C63 N11 -177.8(6)
N11 C64 C65 C66 -0.1(10)
C67 C64 C65 C66 -179.2(6)
C64 C65 C66 C62 -0.5(11)
C63 C62 C66 C65 0.7(10)
C59 C62 C66 C65 178.1(7)
N11 C64 C67 N12 4.2(8)
C65 C64 C67 N12 -176.7(6)
N11 C64 C67 C71 -174.3(6)
C65 C64 C67 C71 4.8(10)
N12 C68 C69 C70 -1.4(10)
N12 C68 C69 C72 178.9(6)
C68 C69 C70 C71 0.4(11)
C72 C69 C70 C71 -179.9(7)
C69 C70 C71 C67 -0.1(11)
N12 C67 C71 C70 0.6(10)
C64 C67 C71 C70 179.1(6)
C82 C78 C79 N5 -0.1(11)
C77 C78 C79 N5 179.4(7)
N5 C80 C81 C82 2.2(11)
C83 C80 C81 C82 179.4(7)
C79 C78 C82 C81 -0.3(12)
C77 C78 C82 C81 -179.8(8)
C80 C81 C82 C78 -0.7(13)
N5 C80 C83 N6 7.1(8)
C81 C80 C83 N6 -170.2(6)
N5 C80 C83 C87 -173.2(6)
C81 C80 C83 C87 9.4(10)
N6 C84 C85 C86 -0.2(9)
N6 C84 C85 C88 179.3(5)
C84 C85 C86 C87 0.5(9)
C88 C85 C86 C87 -178.9(6)
C85 C86 C87 C83 0.0(9)
N6 C83 C87 C86 -0.8(9)
C80 C83 C87 C86 179.6(6)
C86 C85 C88 C93 -131.3(7)
C84 C85 C88 C93 49.3(8)
C86 C85 C88 C89 48.4(9)
C84 C85 C88 C89 -131.0(6)
C93 C88 C89 O5 179.5(6)
C85 C88 C89 O5 -0.2(9)
C93 C88 C89 C90 -2.0(9)
C85 C88 C89 C90 178.3(6)
O5 C89 C90 C91 -179.6(6)
C88 C89 C90 C91 2.0(10)
C89 C90 C91 C92 -1.0(10)
C89 C90 C91 C94 -179.6(6)
C90 C91 C92 O6 -178.6(6)
C94 C91 C92 O6 0.0(9)
C90 C91 C92 C93 0.1(10)
C94 C91 C92 C93 178.6(6)
C89 C88 C93 C92 1.1(10)
C85 C88 C93 C92 -179.3(6)
O6 C92 C93 C88 178.4(6)
C91 C92 C93 C88 -0.1(10)
C90 C91 C94 C99 68.7(9)
C92 C91 C94 C99 -109.9(8)
C90 C91 C94 C95 -109.1(8)
C92 C91 C94 C95 72.3(9)
C99 C94 C95 O7 -178.3(6)
C91 C94 C95 O7 -0.4(10)
C99 C94 C95 C96 0.5(11)
C91 C94 C95 C96 178.4(7)
O7 C95 C96 C97 179.2(7)
C94 C95 C96 C97 0.6(11)
C95 C96 C97 C98 0.1(11)
C95 C96 C97 C100 179.8(7)
C96 C97 C98 O8 179.2(6)
C100 C97 C98 O8 -0.5(10)
C96 C97 C98 C99 -1.9(11)
C100 C97 C98 C99 178.5(6)
C95 C94 C99 C98 -2.4(11)
C91 C94 C99 C98 179.8(7)
O8 C98 C99 C94 -178.1(7)
C97 C98 C99 C94 3.1(11)
C96 C97 C100 C104 -132.4(7)
C98 C97 C100 C104 47.3(10)
C96 C97 C100 C101 47.7(9)
C98 C97 C100 C101 -132.7(7)
C104 C100 C101 N7 0.2(9)
C97 C100 C101 N7 -179.9(6)
N7 C102 C103 C104 1.1(10)
C105 C102 C103 C104 -178.2(6)
C102 C103 C104 C100 -0.5(10)
C101 C100 C104 C103 -0.1(9)
C97 C100 C104 C103 180.0(6)
N7 C102 C105 N8 5.0(8)
C103 C102 C105 N8 -175.6(6)
N7 C102 C105 C109 -172.5(6)
C103 C102 C105 C109 6.8(10)
N8 C106 C107 C108 -2.9(11)
N8 C106 C107 C110 176.9(7)
C106 C107 C108 C109 1.9(12)
C110 C107 C108 C109 -177.8(8)
C107 C108 C109 C105 -0.5(12)
N8 C105 C109 C108 0.0(11)
C102 C105 C109 C108 177.5(7)
C120 C116 C117 N13 0.0(10)
C115 C116 C117 N13 179.0(6)
N13 C118 C119 C120 -0.8(11)
C121 C118 C119 C120 179.5(7)
C118 C119 C120 C116 2.1(12)
C117 C116 C120 C119 -1.6(11)
C115 C116 C120 C119 179.4(7)
N13 C118 C121 N14 3.9(9)
C119 C118 C121 N14 -176.5(6)
N13 C118 C121 C125 -174.6(7)
C119 C118 C121 C125 5.1(11)
N14 C122 C123 C124 -0.1(10)
N14 C122 C123 C126 179.1(6)
C122 C123 C124 C125 1.2(11)
C126 C123 C124 C125 -178.0(8)
C123 C124 C125 C121 -1.2(13)
N14 C121 C125 C124 0.0(12)
C118 C121 C125 C124 178.4(7)
C124 C123 C126 C127 137.7(8)
C122 C123 C126 C127 -41.5(10)
C124 C123 C126 C131 -42.0(11)
C122 C123 C126 C131 138.8(7)
C131 C126 C127 O13 179.6(6)
C123 C126 C127 O13 -0.1(10)
C131 C126 C127 C128 2.9(11)
C123 C126 C127 C128 -176.8(6)
O13 C127 C128 C129 -178.2(6)
C126 C127 C128 C129 -1.8(10)
C127 C128 C129 C130 -1.0(11)
C127 C128 C129 C132 176.3(6)
C128 C129 C130 O14 -176.1(7)
C132 C129 C130 O14 6.7(12)
C128 C129 C130 C131 2.5(12)
C132 C129 C130 C131 -174.7(7)
O14 C130 C131 C126 177.2(8)
C129 C130 C131 C126 -1.3(13)
C127 C126 C131 C130 -1.4(12)
C123 C126 C131 C130 178.3(7)
C130 C129 C132 C133 -136.7(8)
C128 C129 C132 C133 46.1(10)
C130 C129 C132 C137 46.1(11)
C128 C129 C132 C137 -131.1(7)
C137 C132 C133 O15 -179.0(6)
C129 C132 C133 O15 3.8(10)
C137 C132 C133 C134 1.5(10)
C129 C132 C133 C134 -175.7(6)
O15 C133 C134 C135 179.8(6)
C132 C133 C134 C135 -0.8(9)
C133 C134 C135 C136 -1.8(9)
C133 C134 C135 C138 -179.8(5)
C134 C135 C136 C137 3.6(10)
C138 C135 C136 C137 -178.5(6)
C134 C135 C136 O16 -179.2(6)
C138 C135 C136 O16 -1.3(10)
O16 C136 C137 C132 180.0(7)
C135 C136 C137 C132 -3.0(11)
C133 C132 C137 C136 0.3(11)
C129 C132 C137 C136 177.7(7)
C134 C135 C138 C142 -40.1(9)
C136 C135 C138 C142 142.0(7)
C134 C135 C138 C139 139.1(6)
C136 C135 C138 C139 -38.8(9)
C142 C138 C139 N15 1.0(8)
C135 C138 C139 N15 -178.2(5)
N15 C140 C141 C142 2.6(10)
C143 C140 C141 C142 -177.2(6)
C139 C138 C142 C141 -0.8(9)
C135 C138 C142 C141 178.4(6)
C140 C141 C142 C138 -1.0(10)
N15 C140 C143 N16 0.6(8)
C141 C140 C143 N16 -179.5(6)
N15 C140 C143 C147 -177.2(7)
C141 C140 C143 C147 2.6(11)
N16 C144 C145 C146 -0.4(12)
N16 C144 C145 C148 179.4(8)
C144 C145 C146 C147 0.2(15)
C148 C145 C146 C147 -179.6(10)
N16 C143 C147 C146 -0.4(13)
C140 C143 C147 C146 177.3(8)
C145 C146 C147 C143 0.2(15)
C158 C154 C155 N17 -0.1(10)
C153 C154 C155 N17 178.9(6)
N17 C156 C157 C158 0.7(10)
C159 C156 C157 C158 -176.8(6)
C156 C157 C158 C154 -0.4(11)
C155 C154 C158 C157 0.2(10)
C153 C154 C158 C157 -178.8(7)
N17 C156 C159 N18 -0.9(8)
C157 C156 C159 N18 176.7(6)
N17 C156 C159 C163 178.6(6)
C157 C156 C159 C163 -3.8(10)
N18 C160 C161 C162 -2.7(9)
N18 C160 C161 C164 179.7(6)
C160 C161 C162 C163 3.9(10)
C164 C161 C162 C163 -178.5(7)
C161 C162 C163 C159 -1.7(11)
N18 C159 C163 C162 -2.1(10)
C156 C159 C163 C162 178.5(6)
C162 C161 C164 C165 139.4(8)
C160 C161 C164 C165 -43.2(10)
C162 C161 C164 C169 -41.9(10)
C160 C161 C164 C169 135.6(7)
C169 C164 C165 O17 178.9(7)
C161 C164 C165 O17 -2.4(11)
C169 C164 C165 C166 0.7(11)
C161 C164 C165 C166 179.4(7)
O17 C165 C166 C167 -179.5(7)
C164 C165 C166 C167 -1.3(12)
C165 C166 C167 C168 1.5(11)
C165 C166 C167 C170 -179.3(7)
C166 C167 C168 O18 -178.1(7)
C170 C167 C168 O18 2.6(11)
C166 C167 C168 C169 -1.1(11)
C170 C167 C168 C169 179.7(7)
O18 C168 C169 C164 177.4(7)
C167 C168 C169 C164 0.5(11)
C165 C164 C169 C168 -0.3(11)
C161 C164 C169 C168 -179.1(6)
C168 C167 C170 C175 54.9(10)
C166 C167 C170 C175 -124.4(8)
C168 C167 C170 C171 -123.6(8)
C166 C167 C170 C171 57.1(10)
C175 C170 C171 O19 -179.6(7)
C167 C170 C171 O19 -1.0(10)
C175 C170 C171 C172 1.0(11)
C167 C170 C171 C172 179.5(7)
O19 C171 C172 C173 179.0(7)
C170 C171 C172 C173 -1.6(11)
C171 C172 C173 C174 1.3(11)
C171 C172 C173 C176 179.4(7)
C172 C173 C174 O20 178.6(7)
C176 C173 C174 O20 0.5(10)
C172 C173 C174 C175 -0.5(11)
C176 C173 C174 C175 -178.6(7)
C171 C170 C175 C174 -0.2(11)
C167 C170 C175 C174 -178.7(7)
O20 C174 C175 C170 -179.1(7)
C173 C174 C175 C170 -0.1(12)
C172 C173 C176 C177 139.7(7)
C174 C173 C176 C177 -42.2(10)
C172 C173 C176 C180 -38.6(10)
C174 C173 C176 C180 139.5(7)
C180 C176 C177 N19 -2.7(10)
C173 C176 C177 N19 178.9(6)
N19 C178 C179 C180 -2.7(10)
C181 C178 C179 C180 176.0(7)
C178 C179 C180 C176 -0.7(11)
C177 C176 C180 C179 3.2(10)
C173 C176 C180 C179 -178.3(7)
N19 C178 C181 N20 3.0(8)
C179 C178 C181 N20 -175.9(6)
N19 C178 C181 C185 -179.0(7)
C179 C178 C181 C185 2.2(11)
N20 C182 C183 C184 0.5(15)
N20 C182 C183 C186 -177.2(10)
C182 C183 C184 C185 -1.5(17)
C186 C183 C184 C185 176.2(12)
C183 C184 C185 C181 0.0(16)
N20 C181 C185 C184 2.7(13)
C178 C181 C185 C184 -175.2(9)
C196 C192 C193 N21 1.8(9)
C191 C192 C193 N21 179.5(6)
N21 C194 C195 C196 2.0(9)
C197 C194 C195 C196 -177.9(6)
C193 C192 C196 C195 -1.6(10)
C191 C192 C196 C195 -179.2(6)
C194 C195 C196 C192 -0.2(10)
N21 C194 C197 N22 4.0(7)
C195 C194 C197 N22 -176.1(6)
N21 C194 C197 C201 -174.2(6)
C195 C194 C197 C201 5.7(9)
N22 C198 C199 C200 -1.8(9)
N22 C198 C199 C202 176.8(5)
C198 C199 C200 C201 0.4(10)
C202 C199 C200 C201 -178.1(6)
C199 C200 C201 C197 1.6(11)
N22 C197 C201 C200 -2.4(10)
C194 C197 C201 C200 175.7(6)
C200 C199 C202 C207 139.3(7)
C198 C199 C202 C207 -39.2(8)
C200 C199 C202 C203 -41.1(9)
C198 C199 C202 C203 140.5(6)
C207 C202 C203 O21 178.1(6)
C199 C202 C203 O21 -1.5(9)
C207 C202 C203 C204 1.1(9)
C199 C202 C203 C204 -178.6(6)
O21 C203 C204 C205 -176.3(6)
C202 C203 C204 C205 0.5(9)
C203 C204 C205 C206 -1.3(9)
C203 C204 C205 C208 179.8(6)
C204 C205 C206 O22 -177.6(6)
C208 C205 C206 O22 1.3(9)
C204 C205 C206 C207 0.3(9)
C208 C205 C206 C207 179.2(6)
O22 C206 C207 C202 179.2(6)
C205 C206 C207 C202 1.4(10)
C203 C202 C207 C206 -2.1(9)
C199 C202 C207 C206 177.6(6)
C206 C205 C208 C213 -43.9(10)
C204 C205 C208 C213 135.0(7)
C206 C205 C208 C209 136.3(7)
C204 C205 C208 C209 -44.9(10)
C213 C208 C209 C210 -1.3(11)
C205 C208 C209 C210 178.6(7)
C213 C208 C209 O23 177.3(7)
C205 C208 C209 O23 -2.9(11)
O23 C209 C210 C211 -177.4(7)
C208 C209 C210 C211 1.0(12)
C209 C210 C211 C212 -0.2(11)
C209 C210 C211 C214 -179.5(7)
C210 C211 C212 C213 -0.3(12)
C214 C211 C212 C213 179.0(8)
C210 C211 C212 O24 -179.5(7)
C214 C211 C212 O24 -0.3(12)
C211 C212 C213 C208 -0.1(13)
O24 C212 C213 C208 179.2(8)
C209 C208 C213 C212 0.8(12)
C205 C208 C213 C212 -179.0(7)
C212 C211 C214 C218 45.7(11)
C210 C211 C214 C218 -135.0(8)
C212 C211 C214 C215 -134.3(8)
C210 C211 C214 C215 45.0(10)
C218 C214 C215 N23 -0.8(10)
C211 C214 C215 N23 179.2(6)
N23 C216 C217 C218 -2.2(11)
C219 C216 C217 C218 178.7(7)
C215 C214 C218 C217 0.3(11)
C211 C214 C218 C217 -179.7(7)
C216 C217 C218 C214 1.1(12)
N23 C216 C219 N24 5.7(8)
C217 C216 C219 N24 -175.2(6)
N23 C216 C219 C223 -174.3(6)
C217 C216 C219 C223 4.8(11)
N24 C220 C221 C222 0.2(10)
N24 C220 C221 C224 179.0(7)
C220 C221 C222 C223 -0.5(11)
C224 C221 C222 C223 -179.3(8)
C221 C222 C223 C219 0.4(12)
N24 C219 C223 C222 0.1(11)
C216 C219 C223 C222 -180.0(7)
C4T C3T C1T C2T 31.2(17)
C3T C1T C2T O1T -23(2)
C1T C2T O1T C4T 2(2)
C2T O1T C4T C3T 17.1(19)
C1T C3T C4T O1T -32.6(18)
O2T C5T C6T C7T 24.4(18)
C5T C6T C7T C8T -24.5(19)
C6T C7T C8T O2T 16.6(19)
C6T C5T O2T C8T -14.0(15)
C7T C8T O2T C5T -1.1(15)
C12T O3T C9T C10T 28(2)
O3T C9T C10T C11T -6(2)
C9T C10T C11T C12T -14.5(18)
C9T O3T C12T C11T -36.1(18)
C10T C11T C12T O3T 31.6(18)
C16T O4T C14T C15T -36(2)
O4T C14T C15T C13T 20(2)
C16T C13T C15T C14T 3(2)
C14T O4T C16T C13T 38(2)
C15T C13T C16T O4T -25(3)
C20T O5T C17T C18T -19.0(19)
O5T C17T C18T C19T 3(3)
C17T C18T C19T C20T 15(3)
C18T C19T C20T O5T -27(2)
C17T O5T C20T C19T 27.0(19)
C24T O6T C21T C22T -10(3)
O6T C21T C22T C23T 35(4)
C21T C22T C23T C24T -38(3)
C21T O6T C24T C23T -9(2)
C22T C23T C24T O6T 32(3)
C28T O7T C25T C26T 16(3)
O7T C25T C26T C27T 11(3)
C25T C26T C27T C28T -22(2)
C25T O7T C28T C27T -33(3)
C26T C27T C28T O7T 35(3)
C31T C29T C30T O8T -62.7(10)
C32T O8T C30T C29T 28.3(15)
C30T C29T C31T C32T 73.8(10)
C30T O8T C32T C31T 16.5(17)
C29T C31T C32T O8T -56.5(13)
C35T O9T C33T C36T -38(3)
C33T O9T C35T C34T 41(4)
C36T C34T C35T O9T -22(4)
C35T C34T C36T C33T -1(4)
O9T C33T C36T C34T 22(4)
C40T O10T C37T C38T 25(3)
O10T C37T C38T C39T -9(3)
C37T C38T C39T C40T -9(3)
C37T O10T C40T C39T -33(4)
C38T C39T C40T O10T 24(3)
C44T O11T C42T C41T 25(3)
C43T C41T C42T O11T -17(3)
C42T C41T C43T C44T 2(3)
C42T O11T C44T C43T -21(3)
C41T C43T C44T O11T 12(3)
C48T O12T C45T C46T 7(4)
O12T C45T C46T C47T -27(4)
C45T C46T C47T C48T 32(3)
C45T O12T C48T C47T 17(4)
C46T C47T C48T O12T -33(3)
C52T C49T O13T C50T -42(3)
C49T O13T C50T C51T 24(3)
O13T C50T C51T C52T 1(3)
O13T C49T C52T C51T 42(3)
C50T C51T C52T C49T -24(3)
C55T O14T C54T C53T -35(3)
C56T C53T C54T O14T 34(3)
C54T O14T C55T C56T 23(3)
C54T C53T C56T C55T -18(3)
O14T C55T C56T C53T 1(3)
C58T O15T C57T C60T 26(3)
C57T O15T C58T C59T -34(3)
O15T C58T C59T C60T 27(3)
C58T C59T C60T C57T -10(4)
O15T C57T C60T C59T -9(4)
C63T O16T C61T C62T 23(3)
O16T C61T C62T C64T -55(2)
C61T O16T C63T C64T 20(3)
O16T C63T C64T C62T -54(2)
C61T C62T C64T C63T 57.7(11)
C66T O17T C65T C68T -24(3)
C65T O17T C66T C67T -1(3)
O17T C66T C67T C68T 30(4)
C66T C67T C68T C65T -45(3)
O17T C65T C68T C67T 44(3)
C71T O18T C69T C70T 23(4)
O18T C69T C70T C72T -19(4)
C69T O18T C71T C72T -18(4)
C69T C70T C72T C71T 9(4)
O18T C71T C72T C70T 4(4)
C2 C3 N1 C4 0.8(8)
C2 C3 N1 Ni1 -172.7(4)
C5 C4 N1 C3 -2.7(9)
C7 C4 N1 C3 176.0(5)
C5 C4 N1 Ni1 171.6(5)
C7 C4 N1 Ni1 -9.7(7)
C9 C8 N2 C7 0.8(8)
C9 C8 N2 Ni1 -175.1(4)
C11 C7 N2 C8 2.8(9)
C4 C7 N2 C8 -175.6(5)
C11 C7 N2 Ni1 179.2(5)
C4 C7 N2 Ni1 0.7(6)
C24 C25 N3 C26 1.0(8)
C24 C25 N3 Ni2 -174.4(4)
C27 C26 N3 C25 -0.6(8)
C29 C26 N3 C25 -178.4(4)
C27 C26 N3 Ni2 175.3(4)
C29 C26 N3 Ni2 -2.5(6)
C31 C30 N4 C29 0.9(8)
C31 C30 N4 Ni2 -174.7(4)
C33 C29 N4 C30 -1.8(8)
C26 C29 N4 C30 177.4(5)
C33 C29 N4 Ni2 174.2(4)
C26 C29 N4 Ni2 -6.5(6)
C81 C80 N5 C79 -2.7(9)
C83 C80 N5 C79 180.0(5)
C81 C80 N5 Ni1 166.7(5)
C83 C80 N5 Ni1 -10.7(7)
C78 C79 N5 C80 1.6(9)
C78 C79 N5 Ni1 -166.4(5)
C85 C84 N6 C83 -0.6(8)
C85 C84 N6 Ni1 -179.9(4)
C87 C83 N6 C84 1.1(8)
C80 C83 N6 C84 -179.2(5)
C87 C83 N6 Ni1 -179.5(4)
C80 C83 N6 Ni1 0.1(6)
C100 C101 N7 C102 0.4(9)
C100 C101 N7 Ni3 176.8(4)
C103 C102 N7 C101 -1.1(9)
C105 C102 N7 C101 178.3(5)
C103 C102 N7 Ni3 -177.9(5)
C105 C102 N7 Ni3 1.4(7)
C109 C105 N8 C106 -0.9(10)
C102 C105 N8 C106 -178.5(6)
C109 C105 N8 Ni3 168.8(5)
C102 C105 N8 Ni3 -8.8(7)
C107 C106 N8 C105 2.4(10)
C107 C106 N8 Ni3 -165.9(5)
C40 C41 N9 C42 1.0(9)
C40 C41 N9 Ni1 175.0(5)
C43 C42 N9 C41 0.1(8)
C45 C42 N9 C41 -178.5(5)
C43 C42 N9 Ni1 -174.6(5)
C45 C42 N9 Ni1 6.8(6)
C47 C46 N10 C45 2.3(8)
C47 C46 N10 Ni1 -174.8(4)
C49 C45 N10 C46 -2.6(8)
C42 C45 N10 C46 176.0(5)
C49 C45 N10 Ni1 174.8(5)
C42 C45 N10 Ni1 -6.6(6)
C62 C63 N11 C64 -0.3(9)
C62 C63 N11 Ni4 -179.3(5)
C65 C64 N11 C63 0.5(9)
C67 C64 N11 C63 179.7(5)
C65 C64 N11 Ni4 179.6(5)
C67 C64 N11 Ni4 -1.2(7)
C69 C68 N12 C67 2.1(9)
C69 C68 N12 Ni4 -172.4(5)
C71 C67 N12 C68 -1.6(9)
C64 C67 N12 C68 179.8(5)
C71 C67 N12 Ni4 173.6(5)
C64 C67 N12 Ni4 -5.0(7)
C116 C117 N13 C118 1.2(9)
C116 C117 N13 Ni2 -172.2(5)
C119 C118 N13 C117 -0.8(9)
C121 C118 N13 C117 178.9(6)
C119 C118 N13 Ni2 173.3(5)
C121 C118 N13 Ni2 -7.0(7)
C123 C122 N14 C121 -1.1(9)
C123 C122 N14 Ni2 -179.5(5)
C125 C121 N14 C122 1.1(9)
C118 C121 N14 C122 -177.4(6)
C125 C121 N14 Ni2 179.7(5)
C118 C121 N14 Ni2 1.2(7)
C138 C139 N15 C140 0.6(8)
C138 C139 N15 Ni3 -178.5(4)
C141 C140 N15 C139 -2.4(9)
C143 C140 N15 C139 177.4(5)
C141 C140 N15 Ni3 176.7(5)
C143 C140 N15 Ni3 -3.5(7)
C145 C144 N16 C143 0.1(10)
C145 C144 N16 Ni3 -179.9(6)
C147 C143 N16 C144 0.3(10)
C140 C143 N16 C144 -177.6(6)
C147 C143 N16 Ni3 -179.7(6)
C140 C143 N16 Ni3 2.5(7)
C154 C155 N17 C156 0.4(9)
C154 C155 N17 Ni2 -178.9(5)
C157 C156 N17 C155 -0.7(9)
C159 C156 N17 C155 177.0(5)
C157 C156 N17 Ni2 178.7(5)
C159 C156 N17 Ni2 -3.6(6)
C161 C160 N18 C159 -1.0(9)
C161 C160 N18 Ni2 176.7(5)
C163 C159 N18 C160 3.4(9)
C156 C159 N18 C160 -177.1(5)
C163 C159 N18 Ni2 -174.5(5)
C156 C159 N18 Ni2 5.0(6)
C176 C177 N19 C178 -0.6(9)
C176 C177 N19 Ni4 -178.2(5)
C179 C178 N19 C177 3.4(9)
C181 C178 N19 C177 -175.5(5)
C179 C178 N19 Ni4 -178.8(5)
C181 C178 N19 Ni4 2.3(7)
C183 C182 N20 C181 2.1(12)
C183 C182 N20 Ni4 -176.6(7)
C185 C181 N20 C182 -3.7(11)
C178 C181 N20 C182 174.4(6)
C185 C181 N20 Ni4 175.2(6)
C178 C181 N20 Ni4 -6.8(7)
C192 C193 N21 C194 -0.1(8)
C192 C193 N21 Ni3 -179.4(4)
C195 C194 N21 C193 -1.8(8)
C197 C194 N21 C193 178.0(5)
C195 C194 N21 Ni3 177.5(5)
C197 C194 N21 Ni3 -2.6(6)
C199 C198 N22 C197 1.0(8)
C199 C198 N22 Ni3 -171.8(4)
C201 C197 N22 C198 1.2(8)
C194 C197 N22 C198 -177.1(5)
C201 C197 N22 Ni3 174.9(5)
C194 C197 N22 Ni3 -3.4(6)
C214 C215 N23 C216 -0.2(9)
C214 C215 N23 Ni4 -178.6(5)
C217 C216 N23 C215 1.7(9)
C219 C216 N23 C215 -179.1(5)
C217 C216 N23 Ni4 -179.7(5)
C219 C216 N23 Ni4 -0.5(7)
C221 C220 N24 C219 0.2(9)
C221 C220 N24 Ni4 -171.2(5)
C223 C219 N24 C220 -0.4(9)
C216 C219 N24 C220 179.7(5)
C223 C219 N24 Ni4 171.9(5)
C216 C219 N24 Ni4 -8.0(7)
C12 C13 O1 C35 172.9(7)
C14 C13 O1 C35 -8.4(10)
C15 C16 O2 C36 179.4(8)
C17 C16 O2 C36 -0.4(11)
C20 C19 O3 C37 -6.6(10)
C18 C19 O3 C37 177.9(6)
C23 C22 O4 C38 -8.9(10)
C21 C22 O4 C38 170.3(6)
C88 C89 O5 C111 171.8(8)
C90 C89 O5 C111 -6.6(11)
C93 C92 O6 C112 3.6(11)
C91 C92 O6 C112 -177.9(7)
C96 C95 O7 C113 14.5(11)
C94 C95 O7 C113 -166.8(7)
C97 C98 O8 C114 178.2(7)
C99 C98 O8 C114 -0.7(11)
C52 C51 O9 C73 -4.1(10)
C50 C51 O9 C73 178.0(7)
C55 C54 O10 C74 22.7(10)
C53 C54 O10 C74 -162.7(7)
C58 C57 O11 C75 27.0(11)
C56 C57 O11 C75 -157.9(9)
C61 C60 O12 C76 -1.5(11)
C59 C60 O12 C76 180.0(8)
C126 C127 O13 C149 179.5(6)
C128 C127 O13 C149 -3.9(10)
C129 C130 O14 C150 -172.3(14)
C131 C130 O14 C150 9.1(17)
C134 C133 O15 C151 -1.5(10)
C132 C133 O15 C151 179.1(7)
C137 C136 O16 C152 -5.9(13)
C135 C136 O16 C152 177.0(9)
C164 C165 O17 C187 177.4(9)
C166 C165 O17 C187 -4.4(12)
C167 C168 O18 C188 178.7(8)
C169 C168 O18 C188 1.7(12)
C172 C171 O19 C189 -2.5(12)
C170 C171 O19 C189 178.1(9)
C173 C174 O20 C190 -176.5(7)
C175 C174 O20 C190 2.5(11)
C204 C203 O21 C225 -6.5(10)
C202 C203 O21 C225 176.6(7)
C205 C206 O22 C226 178.1(7)
C207 C206 O22 C226 0.1(10)
C210 C209 O23 C227 -17.6(12)
C208 C209 O23 C227 163.9(8)
C213 C212 O24 C228 -10.5(14)
C211 C212 O24 C228 168.8(10)
C84 N6 Ni1 N10 -2.5(5)
C83 N6 Ni1 N10 178.2(4)
C84 N6 Ni1 N9 76.4(5)
C83 N6 Ni1 N9 -102.9(4)
C84 N6 Ni1 N5 175.0(5)
C83 N6 Ni1 N5 -4.4(4)
C84 N6 Ni1 N2 -97.7(5)
C83 N6 Ni1 N2 83.0(4)
C84 N6 Ni1 N1 -131.3(12)
C83 N6 Ni1 N1 49.4(15)
C46 N10 Ni1 N6 -81.4(4)
C45 N10 Ni1 N6 101.4(4)
C46 N10 Ni1 N9 -175.0(5)
C45 N10 Ni1 N9 7.9(4)
C46 N10 Ni1 N5 -100.0(14)
C45 N10 Ni1 N5 82.8(14)
C46 N10 Ni1 N2 13.9(4)
C45 N10 Ni1 N2 -163.3(4)
C46 N10 Ni1 N1 92.5(4)
C45 N10 Ni1 N1 -84.7(4)
C41 N9 Ni1 N6 85.1(5)
C42 N9 Ni1 N6 -100.7(4)
C41 N9 Ni1 N10 177.9(5)
C42 N9 Ni1 N10 -7.9(4)
C41 N9 Ni1 N5 5.5(5)
C42 N9 Ni1 N5 179.7(4)
C41 N9 Ni1 N2 -127.9(9)
C42 N9 Ni1 N2 46.3(11)
C41 N9 Ni1 N1 -91.3(5)
C42 N9 Ni1 N1 83.0(4)
C80 N5 Ni1 N6 8.3(4)
C79 N5 Ni1 N6 176.7(5)
C80 N5 Ni1 N10 27.2(16)
C79 N5 Ni1 N10 -164.4(12)
C80 N5 Ni1 N9 100.8(4)
C79 N5 Ni1 N9 -90.8(5)
C80 N5 Ni1 N2 -87.1(4)
C79 N5 Ni1 N2 81.3(5)
C80 N5 Ni1 N1 -165.4(4)
C79 N5 Ni1 N1 3.0(5)
C8 N2 Ni1 N6 -3.9(5)
C7 N2 Ni1 N6 -180.0(4)
C8 N2 Ni1 N10 -97.9(4)
C7 N2 Ni1 N10 86.0(4)
C8 N2 Ni1 N9 -150.9(8)
C7 N2 Ni1 N9 33.1(11)
C8 N2 Ni1 N5 75.0(4)
C7 N2 Ni1 N5 -101.1(4)
C8 N2 Ni1 N1 171.7(5)
C7 N2 Ni1 N1 -4.4(4)
C3 N1 Ni1 N6 -144.3(12)
C4 N1 Ni1 N6 42.0(15)
C3 N1 Ni1 N10 86.8(5)
C4 N1 Ni1 N10 -87.0(4)
C3 N1 Ni1 N9 8.1(5)
C4 N1 Ni1 N9 -165.7(4)
C3 N1 Ni1 N5 -91.5(5)
C4 N1 Ni1 N5 94.7(4)
C3 N1 Ni1 N2 -178.5(5)
C4 N1 Ni1 N2 7.7(4)
C122 N14 Ni2 N18 -96.3(5)
C121 N14 Ni2 N18 85.2(4)
C122 N14 Ni2 N4 77.0(5)
C121 N14 Ni2 N4 -101.5(4)
C122 N14 Ni2 N17 -137.0(11)
C121 N14 Ni2 N17 44.4(14)
C122 N14 Ni2 N13 174.8(5)
C121 N14 Ni2 N13 -3.8(4)
C122 N14 Ni2 N3 -1.8(5)
C121 N14 Ni2 N3 179.7(4)
C160 N18 Ni2 N14 2.8(5)
C159 N18 Ni2 N14 -179.5(4)
C160 N18 Ni2 N4 -125.8(11)
C159 N18 Ni2 N4 52.0(13)
C160 N18 Ni2 N17 176.9(5)
C159 N18 Ni2 N17 -5.3(4)
C160 N18 Ni2 N13 81.5(5)
C159 N18 Ni2 N13 -100.7(4)
C160 N18 Ni2 N3 -93.1(5)
C159 N18 Ni2 N3 84.7(4)
C30 N4 Ni2 N14 84.3(4)
C29 N4 Ni2 N14 -91.4(4)
C30 N4 Ni2 N18 -147.0(11)
C29 N4 Ni2 N18 37.3(14)
C30 N4 Ni2 N17 -90.8(4)
C29 N4 Ni2 N17 93.5(4)
C30 N4 Ni2 N13 5.4(5)
C29 N4 Ni2 N13 -170.3(4)
C30 N4 Ni2 N3 179.7(5)
C29 N4 Ni2 N3 4.0(4)
C155 N17 Ni2 N14 -134.4(11)
C156 N17 Ni2 N14 46.3(14)
C155 N17 Ni2 N18 -175.9(5)
C156 N17 Ni2 N18 4.8(4)
C155 N17 Ni2 N4 11.3(5)
C156 N17 Ni2 N4 -168.0(4)
C155 N17 Ni2 N13 -87.2(5)
C156 N17 Ni2 N13 93.5(4)
C155 N17 Ni2 N3 90.1(5)
C156 N17 Ni2 N3 -89.2(4)
C117 N13 Ni2 N14 179.6(5)
C118 N13 Ni2 N14 5.9(4)
C117 N13 Ni2 N18 85.0(5)
C118 N13 Ni2 N18 -88.7(4)
C117 N13 Ni2 N4 -91.1(5)
C118 N13 Ni2 N4 95.2(4)
C117 N13 Ni2 N17 6.2(5)
C118 N13 Ni2 N17 -167.5(4)
C117 N13 Ni2 N3 -149.1(14)
C118 N13 Ni2 N3 37.2(18)
C25 N3 Ni2 N14 -95.3(4)
C26 N3 Ni2 N14 89.2(4)
C25 N3 Ni2 N18 -0.4(4)
C26 N3 Ni2 N18 -175.9(4)
C25 N3 Ni2 N4 174.9(4)
C26 N3 Ni2 N4 -0.6(4)
C25 N3 Ni2 N17 78.5(4)
C26 N3 Ni2 N17 -97.0(4)
C25 N3 Ni2 N13 -126.1(15)
C26 N3 Ni2 N13 58.4(17)
C139 N15 Ni3 N16 -177.3(5)
C140 N15 Ni3 N16 3.7(4)
C139 N15 Ni3 N21 87.5(4)
C140 N15 Ni3 N21 -91.6(4)
C139 N15 Ni3 N7 -85.1(4)
C140 N15 Ni3 N7 95.8(4)
C139 N15 Ni3 N8 -110.7(15)
C140 N15 Ni3 N8 70.2(16)
C139 N15 Ni3 N22 8.3(5)
C140 N15 Ni3 N22 -170.8(4)
C144 N16 Ni3 N15 176.8(5)
C143 N16 Ni3 N15 -3.3(4)
C144 N16 Ni3 N21 -91.8(5)
C143 N16 Ni3 N21 88.1(4)
C144 N16 Ni3 N7 83.2(5)
C143 N16 Ni3 N7 -96.9(4)
C144 N16 Ni3 N8 3.6(5)
C143 N16 Ni3 N8 -176.5(4)
C144 N16 Ni3 N22 -135.9(13)
C143 N16 Ni3 N22 44.0(16)
C193 N21 Ni3 N15 83.6(4)
C194 N21 Ni3 N15 -95.7(4)
C193 N21 Ni3 N16 5.2(4)
C194 N21 Ni3 N16 -174.1(4)
C193 N21 Ni3 N7 -144.3(9)
C194 N21 Ni3 N7 36.4(12)
C193 N21 Ni3 N8 -94.1(4)
C194 N21 Ni3 N8 86.6(4)
C193 N21 Ni3 N22 179.9(4)
C194 N21 Ni3 N22 0.6(4)
C101 N7 Ni3 N15 2.0(5)
C102 N7 Ni3 N15 178.6(4)
C101 N7 Ni3 N16 80.4(5)
C102 N7 Ni3 N16 -103.0(4)
C101 N7 Ni3 N21 -130.0(10)
C102 N7 Ni3 N21 46.6(12)
C101 N7 Ni3 N8 178.8(5)
C102 N7 Ni3 N8 -4.6(4)
C101 N7 Ni3 N22 -94.9(5)
C102 N7 Ni3 N22 81.7(4)
C105 N8 Ni3 N15 33.2(17)
C106 N8 Ni3 N15 -157.9(13)
C105 N8 Ni3 N16 98.6(5)
C106 N8 Ni3 N16 -92.5(6)
C105 N8 Ni3 N21 -165.0(4)
C106 N8 Ni3 N21 3.9(6)
C105 N8 Ni3 N7 7.3(4)
C106 N8 Ni3 N7 176.1(6)
C105 N8 Ni3 N22 -86.3(5)
C106 N8 Ni3 N22 82.6(6)
C198 N22 Ni3 N15 -94.0(4)
C197 N22 Ni3 N15 92.9(4)
C198 N22 Ni3 N16 -140.4(13)
C197 N22 Ni3 N16 46.5(16)
C198 N22 Ni3 N21 174.7(5)
C197 N22 Ni3 N21 1.6(4)
C198 N22 Ni3 N7 0.5(5)
C197 N22 Ni3 N7 -172.6(4)
C198 N22 Ni3 N8 79.6(5)
C197 N22 Ni3 N8 -93.4(4)
C182 N20 Ni4 N19 -175.1(6)
C181 N20 Ni4 N19 6.1(5)
C182 N20 Ni4 N11 -127.7(15)
C181 N20 Ni4 N11 53.5(18)
C182 N20 Ni4 N24 11.6(6)
C181 N20 Ni4 N24 -167.2(5)
C182 N20 Ni4 N12 -86.6(6)
C181 N20 Ni4 N12 94.6(5)
C182 N20 Ni4 N23 90.1(6)
C181 N20 Ni4 N23 -88.7(5)
C177 N19 Ni4 N20 173.2(5)
C178 N19 Ni4 N20 -4.5(4)
C177 N19 Ni4 N11 -1.6(5)
C178 N19 Ni4 N11 -179.2(4)
C177 N19 Ni4 N24 -126.6(14)
C178 N19 Ni4 N24 55.7(17)
C177 N19 Ni4 N12 77.3(5)
C178 N19 Ni4 N12 -100.3(4)
C177 N19 Ni4 N23 -96.8(5)
C178 N19 Ni4 N23 85.5(4)
C63 N11 Ni4 N20 -140.2(15)
C64 N11 Ni4 N20 40.7(18)
C63 N11 Ni4 N19 -93.6(5)
C64 N11 Ni4 N19 87.3(4)
C63 N11 Ni4 N24 80.2(5)
C64 N11 Ni4 N24 -98.9(4)
C63 N11 Ni4 N12 178.0(5)
C64 N11 Ni4 N12 -1.0(4)
C63 N11 Ni4 N23 1.8(5)
C64 N11 Ni4 N23 -177.2(4)
C220 N24 Ni4 N20 -92.9(5)
C219 N24 Ni4 N20 95.4(4)
C220 N24 Ni4 N19 -152.1(13)
C219 N24 Ni4 N19 36.3(17)
C220 N24 Ni4 N11 82.4(5)
C219 N24 Ni4 N11 -89.2(4)
C220 N24 Ni4 N12 3.8(5)
C219 N24 Ni4 N12 -167.8(4)
C220 N24 Ni4 N23 177.6(5)
C219 N24 Ni4 N23 5.9(4)
C68 N12 Ni4 N20 2.8(5)
C67 N12 Ni4 N20 -171.9(4)
C68 N12 Ni4 N19 81.7(5)
C67 N12 Ni4 N19 -93.0(4)
C68 N12 Ni4 N11 178.0(5)
C67 N12 Ni4 N11 3.3(4)
C68 N12 Ni4 N24 -95.2(5)
C67 N12 Ni4 N24 90.1(4)
C68 N12 Ni4 N23 -151.0(14)
C67 N12 Ni4 N23 34.3(17)
C215 N23 Ni4 N20 78.6(5)
C216 N23 Ni4 N20 -99.9(4)
C215 N23 Ni4 N19 -0.4(5)
C216 N23 Ni4 N19 -178.9(4)
C215 N23 Ni4 N11 -97.0(5)
C216 N23 Ni4 N11 84.5(4)
C215 N23 Ni4 N24 175.7(5)
C216 N23 Ni4 N24 -2.8(4)
C215 N23 Ni4 N12 -127.5(14)
C216 N23 Ni4 N12 54.0(17)
